data_7119941
loop_
_publ_author_name
'Hao, Jian'
'Wei, Yongge'
'Xu, Qinghong'
'Yuan, Shanshan'
'Zhu, Li'

_publ_section_title
;
 Synthesis of novel bis(Triol)-functionalized Anderson clusters serving as
 potential synthons for forming organic-inorganic hybrid chains on purpose
;
_journal_name_full 'Chem. Commun.'
_journal_paper_doi 10.1039/C7CC01971H
_journal_year 2017
_chemical_formula_moiety 'C10 H22 Cr2 K6 Mo12 O60, 3(O)'
_chemical_formula_sum 'C10 H22 Cr2 K6 Mo12 O63'
_chemical_formula_weight 2640.16
_chemical_name_systematic
;
 ? 
;
_space_group_crystal_system triclinic
_space_group_IT_number 2
_space_group_name_Hall '-P 1'
_space_group_name_H-M_alt 'P -1'
_symmetry_space_group_name_Hall '-P 1'
_symmetry_space_group_name_H-M 'P -1'
_atom_sites_solution_hydrogens geom
_atom_sites_solution_primary direct
_atom_sites_solution_secondary difmap
_audit_creation_date 2017-03-10
_audit_creation_method
;
  Olex2 1.1
  (compiled 2011.02.15 svn.r1672, GUI svn.r3494)
;
_audit_update_record
;
2017-03-10 deposited with the CCDC.
2017-04-11 downloaded from the CCDC.
;
_cell_angle_alpha 110.894(5)
_cell_angle_beta 105.094(4)
_cell_angle_gamma 98.427(3)
_cell_formula_units_Z 2
_cell_length_a 13.6143(5)
_cell_length_b 15.9636(6)
_cell_length_c 17.0731(12)
_cell_measurement_reflns_used 5092
_cell_measurement_temperature 104.9
_cell_measurement_theta_max 29.2017
_cell_measurement_theta_min 3.0013
_cell_volume 3226.9(3)
_computing_cell_refinement
;
CrysAlisPro, Agilent Technologies,
Version 1.171.35.11 (release 16-05-2011 CrysAlis171 .NET)
(compiled May 16 2011,17:55:39)
;
_computing_data_collection
;
CrysAlisPro, Agilent Technologies,
Version 1.171.35.11 (release 16-05-2011 CrysAlis171 .NET)
(compiled May 16 2011,17:55:39)
;
_computing_data_reduction
;
CrysAlisPro, Agilent Technologies,
Version 1.171.35.11 (release 16-05-2011 CrysAlis171 .NET)
(compiled May 16 2011,17:55:39)
;
_computing_molecular_graphics
;
O. V. Dolomanov, L. J. Bourhis, R. J. Gildea, J. A. K. Howard and H. Puschmann,
OLEX2: a complete structure solution, refinement and analysis program.
J. Appl. Cryst. (2009). 42, 339-341.
;
_computing_publication_material
;
O. V. Dolomanov, L. J. Bourhis, R. J. Gildea, J. A. K. Howard and H. Puschmann,
OLEX2: a complete structure solution, refinement and analysis program.
J. Appl. Cryst. (2009). 42, 339-341.
;
_computing_structure_refinement 'SHELXL-97 (Sheldrick, 1997)'
_computing_structure_solution 'A short history of SHELX (Sheldrick, 2007)/Bruker'
_diffrn_ambient_temperature 104.9
_diffrn_detector_area_resol_mean 16.0971
_diffrn_measured_fraction_theta_full 0.998
_diffrn_measured_fraction_theta_max 0.998
_diffrn_measurement_details
;
#__ type_ start__ end____ width___ exp.time_
  1 omega   -8.00   90.00   1.0000   15.0000
omega____ theta____ kappa____ phi______ frames
    -       20.9827   77.0000  -60.0000 98

#__ type_ start__ end____ width___ exp.time_
  2 omega   -8.00   30.00   1.0000   15.0000
omega____ theta____ kappa____ phi______ frames
    -       20.9827   77.0000   60.0000 38

#__ type_ start__ end____ width___ exp.time_
  3 omega  -50.00   42.00   1.0000   15.0000
omega____ theta____ kappa____ phi______ frames
    -       20.9827  -37.0000   30.0000 92

#__ type_ start__ end____ width___ exp.time_
  4 omega    5.00   70.00   1.0000   15.0000
omega____ theta____ kappa____ phi______ frames
    -       20.9827 -137.0000 -177.0000 65

#__ type_ start__ end____ width___ exp.time_
  5 omega   51.00   78.00   1.0000   15.0000
omega____ theta____ kappa____ phi______ frames
    -       20.9827   37.0000   30.0000 27

#__ type_ start__ end____ width___ exp.time_
  6 omega   -2.00   25.00   1.0000   15.0000
omega____ theta____ kappa____ phi______ frames
    -       20.9827  -37.0000  -60.0000 27

#__ type_ start__ end____ width___ exp.time_
  7 omega  -44.00   50.00   1.0000   15.0000
omega____ theta____ kappa____ phi______ frames
    -       20.9827  -77.0000 -180.0000 94
;
_diffrn_measurement_device_type 'Xcalibur, Eos, Gemini'
_diffrn_measurement_method '\w scans'
_diffrn_orient_matrix_UB_11 0.0011306000
_diffrn_orient_matrix_UB_12 0.0060009000
_diffrn_orient_matrix_UB_13 -0.0390091000
_diffrn_orient_matrix_UB_21 0.0366004000
_diffrn_orient_matrix_UB_22 0.0442443000
_diffrn_orient_matrix_UB_23 0.0266915000
_diffrn_orient_matrix_UB_31 0.0423759000
_diffrn_orient_matrix_UB_32 -0.0210668000
_diffrn_orient_matrix_UB_33 -0.0008799000
_diffrn_radiation_monochromator graphite
_diffrn_radiation_type 'Mo K\a'
_diffrn_radiation_wavelength 0.7107
_diffrn_reflns_av_R_equivalents 0.0555
_diffrn_reflns_av_unetI/netI 0.0975
_diffrn_reflns_limit_h_max 16
_diffrn_reflns_limit_h_min -16
_diffrn_reflns_limit_k_max 19
_diffrn_reflns_limit_k_min -19
_diffrn_reflns_limit_l_max 21
_diffrn_reflns_limit_l_min -21
_diffrn_reflns_number 25992
_diffrn_reflns_theta_full 26.00
_diffrn_reflns_theta_max 26.00
_diffrn_reflns_theta_min 3.01
_diffrn_source 'Enhance (Mo) X-ray Source'
_exptl_absorpt_coefficient_mu 3.076
_exptl_absorpt_correction_T_max 1.00000
_exptl_absorpt_correction_T_min 0.77542
_exptl_absorpt_correction_type multi-scan
_exptl_absorpt_process_details
;
CrysAlisPro, Agilent Technologies,
Version 1.171.35.11 (release 16-05-2011 CrysAlis171 .NET)
(compiled May 16 2011,17:55:39)
Empirical absorption correction using spherical harmonics,
 implemented in SCALE3 ABSPACK scaling algorithm.
;
_exptl_crystal_colour pink
_exptl_crystal_density_diffrn 2.717
_exptl_crystal_density_method 'not measured'
_exptl_crystal_description block
_exptl_crystal_F_000 2504
_exptl_crystal_size_max 0.15
_exptl_crystal_size_mid 0.14
_exptl_crystal_size_min 0.01
_refine_diff_density_max 2.744
_refine_diff_density_min -1.190
_refine_diff_density_rms 0.207
_refine_ls_extinction_method none
_refine_ls_goodness_of_fit_ref 1.023
_refine_ls_hydrogen_treatment mixed
_refine_ls_matrix_type full
_refine_ls_number_parameters 854
_refine_ls_number_reflns 12661
_refine_ls_number_restraints 18
_refine_ls_restrained_S_all 1.023
_refine_ls_R_factor_all 0.1101
_refine_ls_R_factor_gt 0.0650
_refine_ls_shift/su_max 0.008
_refine_ls_shift/su_mean 0.000
_refine_ls_structure_factor_coef Fsqd
_refine_ls_weighting_details 'calc w=1/[\s^2^(Fo^2^)+(0.0522P)^2^+16.6100P] where P=(Fo^2^+2Fc^2^)/3'
_refine_ls_weighting_scheme calc
_refine_ls_wR_factor_gt 0.1336
_refine_ls_wR_factor_ref 0.1579
_reflns_number_gt 8117
_reflns_number_total 12661
_reflns_threshold_expression >2sigma(I)
_cod_data_source_file c7cc01971h2.cif
_cod_data_source_block exp_4646
_cod_database_code 7119941
_reflns_odcompleteness_completeness 99.84
_reflns_odcompleteness_iscentric 1
_reflns_odcompleteness_theta 26.32

loop_
_space_group_symop_id
_space_group_symop_operation_xyz
1 'x, y, z'
2 '-x, -y, -z'

loop_
_atom_site_label
_atom_site_type_symbol
_atom_site_fract_x
_atom_site_fract_y
_atom_site_fract_z
_atom_site_U_iso_or_equiv
_atom_site_adp_type
_atom_site_occupancy
_atom_site_symmetry_multiplicity
_atom_site_calc_flag
_atom_site_refinement_flags
_atom_site_disorder_group
Mo1 Mo 0.77582(6) 0.27815(6) 0.32363(6) 0.0272(2) Uani 1 1 d . .
Mo2 Mo 0.58310(6) 0.37413(6) 0.26408(6) 0.0258(2) Uani 1 1 d . .
Mo3 Mo 0.60385(6) 0.49842(6) 0.14474(6) 0.02399(19) Uani 1 1 d . .
Mo4 Mo 0.81488(6) 0.52134(6) 0.08048(6) 0.02589(19) Uani 1 1 d . .
Mo5 Mo 1.00206(6) 0.41914(6) 0.13536(6) 0.0276(2) Uani 1 1 d . .
Mo6 Mo 0.98262(6) 0.29892(6) 0.25781(6) 0.02533(19) Uani 1 1 d . .
Mo7 Mo 0.56886(6) 0.77828(6) 0.58666(7) 0.0364(2) Uani 1 1 d . .
Mo8 Mo 0.74689(8) 0.90682(7) 0.78686(7) 0.0468(3) Uani 1 1 d . .
Mo9 Mo 0.92406(8) 1.09437(7) 0.82015(8) 0.0482(3) Uani 1 1 d . .
Mo10 Mo 0.91398(7) 1.16106(6) 0.65503(8) 0.0398(3) Uani 1 1 d . .
Mo11 Mo 0.73063(7) 1.03887(6) 0.45594(7) 0.0346(2) Uani 1 1 d . .
Mo12 Mo 0.55567(6) 0.84869(6) 0.42074(7) 0.0315(2) Uani 1 1 d . .
Cr1 Cr 0.79124(10) 0.39601(10) 0.19803(10) 0.0186(3) Uani 1 1 d . .
Cr2 Cr 0.73493(10) 0.97397(10) 0.62153(11) 0.0245(3) Uani 1 1 d . .
O1 O 0.8979(4) 0.7109(4) 0.4761(4) 0.0258(15) Uani 1 1 d . .
O2 O 0.7678(4) 0.4194(4) 0.3119(4) 0.0225(14) Uani 1 1 d . .
O3 O 0.9455(4) 0.4375(4) 0.2568(4) 0.0195(13) Uani 1 1 d . .
O4 O 0.7858(4) 0.5221(4) 0.2087(4) 0.0227(14) Uani 1 1 d . .
O5 O 0.7430(4) 0.8608(4) 0.6401(4) 0.0271(15) Uani 1 1 d . .
O6 O 0.7337(4) 0.9151(4) 0.4984(4) 0.0247(15) Uani 1 1 d . .
O7 O 0.8903(4) 1.0203(4) 0.6686(5) 0.0279(16) Uani 1 1 d . .
O8 O 0.6366(4) 0.3625(4) 0.1464(4) 0.0257(15) Uani 1 1 d . .
H8 H 0.6018 0.3047 0.0902 0.031 Uiso 1 1 calc R .
O9 O 0.8233(4) 0.3819(4) 0.0888(4) 0.0231(14) Uani 1 1 d . .
H9 H 0.7840 0.3236 0.0340 0.028 Uiso 1 1 calc R .
O10 O 0.8045(4) 0.2744(4) 0.1956(4) 0.0257(15) Uani 1 1 d . .
H10 H 0.7656 0.2179 0.1389 0.031 Uiso 1 1 calc R .
O11 O 0.9241(4) 0.3300(4) 0.3509(4) 0.0253(15) Uani 1 1 d . .
O12 O 0.6315(4) 0.2654(4) 0.2531(5) 0.0302(16) Uani 1 1 d . .
O13 O 0.6019(4) 0.4944(4) 0.2550(4) 0.0238(14) Uani 1 1 d . .
O14 O 0.6649(4) 0.4698(4) 0.0513(4) 0.0273(15) Uani 1 1 d . .
O15 O 0.9573(4) 0.5324(4) 0.1468(4) 0.0265(15) Uani 1 1 d . .
O16 O 0.9824(5) 0.3023(4) 0.1460(5) 0.0315(16) Uani 1 1 d . .
O17 O 1.1121(5) 0.3552(4) 0.3218(4) 0.0299(16) Uani 1 1 d . .
O18 O 0.9716(5) 0.1831(5) 0.2288(5) 0.0358(17) Uani 1 1 d . .
O19 O 0.7680(5) 0.1634(5) 0.2972(5) 0.0425(19) Uani 1 1 d . .
O20 O 0.7735(5) 0.3248(5) 0.4294(5) 0.0332(17) Uani 1 1 d . .
O21 O 0.5868(5) 0.4180(5) 0.3724(5) 0.0344(17) Uani 1 1 d . .
O22 O 0.4526(4) 0.3220(5) 0.1993(5) 0.0341(17) Uani 1 1 d . .
O23 O 0.4742(5) 0.4466(5) 0.0794(5) 0.0323(17) Uani 1 1 d . .
O24 O 0.6206(4) 0.6155(4) 0.1775(5) 0.0300(16) Uani 1 1 d . .
O25 O 0.8222(5) 0.6378(5) 0.1134(5) 0.0340(17) Uani 1 1 d . .
O26 O 0.8156(5) 0.4809(5) -0.0262(5) 0.0377(17) Uani 1 1 d . .
O27 O 1.0067(5) 0.3812(5) 0.0305(5) 0.0387(18) Uani 1 1 d . .
O28 O 1.1295(5) 0.4750(5) 0.2069(5) 0.0397(19) Uani 1 1 d . .
O29 O 0.5801(4) 0.9195(4) 0.5700(5) 0.0297(16) Uani 1 1 d . .
H29 H 0.5329 0.9588 0.5897 0.036 Uiso 1 1 calc R .
O30 O 0.7437(5) 1.0299(4) 0.7470(5) 0.0357(17) Uani 1 1 d . .
H30 H 0.6948 1.0688 0.7632 0.043 Uiso 1 1 calc R .
O31 O 0.7357(4) 1.0875(4) 0.6011(5) 0.0278(15) Uani 1 1 d . .
H31 H 0.6863 1.1246 0.6200 0.033 Uiso 1 1 calc R .
O32 O 0.5844(4) 0.7606(4) 0.4720(5) 0.0327(17) Uani 1 1 d . .
O33 O 0.6023(5) 0.8613(5) 0.7104(5) 0.0424(18) Uani 1 1 d . .
O34 O 0.8915(5) 0.9696(5) 0.8089(5) 0.044(2) Uani 1 1 d . .
O35 O 0.8948(5) 1.1800(5) 0.7688(6) 0.048(2) Uani 1 1 d . .
O36 O 0.8768(5) 1.0805(4) 0.5319(5) 0.0356(17) Uani 1 1 d . .
O37 O 0.5840(5) 0.9749(4) 0.4327(5) 0.0318(16) Uani 1 1 d . .
O38 O 0.7102(5) 1.1401(5) 0.4518(6) 0.051(2) Uani 1 1 d . .
O39 O 0.7446(5) 0.9741(5) 0.3566(5) 0.0470(19) Uani 1 1 d . .
O40 O 0.5798(5) 0.7960(5) 0.3246(5) 0.0412(19) Uani 1 1 d . .
O41 O 0.4202(5) 0.8248(5) 0.3903(5) 0.044(2) Uani 1 1 d . .
O42 O 0.4356(5) 0.7493(5) 0.5573(6) 0.056(2) Uani 1 1 d . .
O43 O 0.6079(5) 0.6846(5) 0.5983(5) 0.0387(18) Uani 1 1 d . .
O44 O 0.7716(6) 0.8072(5) 0.7924(5) 0.049(2) Uani 1 1 d . .
O45 O 0.7286(7) 0.9687(6) 0.8862(6) 0.063(2) Uani 1 1 d . .
O46 O 0.9098(7) 1.1538(6) 0.9207(6) 0.068(3) Uani 1 1 d . .
O47 O 1.0559(6) 1.1118(6) 0.8420(6) 0.065(3) Uani 1 1 d . .
O48 O 1.0478(5) 1.1788(5) 0.6845(6) 0.051(2) Uani 1 1 d . .
O49 O 0.8883(5) 1.2616(5) 0.6525(6) 0.055(2) Uani 1 1 d . .
C1 C 0.9660(6) 0.6550(6) 0.4485(7) 0.024(2) Uani 1 1 d . .
H1A H 1.0010 0.6376 0.4968 0.029 Uiso 1 1 calc R .
H1B H 1.0213 0.6911 0.4365 0.029 Uiso 1 1 calc R .
C2 C 0.9034(6) 0.5682(6) 0.3655(6) 0.021(2) Uani 1 1 d . .
C3 C 0.8296(7) 0.5068(6) 0.3868(6) 0.025(2) Uani 1 1 d . .
H3A H 0.8713 0.4932 0.4354 0.030 Uiso 1 1 calc R .
H3B H 0.7807 0.5413 0.4090 0.030 Uiso 1 1 calc R .
C4 C 0.8430(6) 0.5989(6) 0.2941(6) 0.0175(19) Uani 1 1 d . .
H4A H 0.7926 0.6316 0.3160 0.021 Uiso 1 1 calc R .
H4B H 0.8941 0.6435 0.2863 0.021 Uiso 1 1 calc R .
C5 C 0.9867(6) 0.5214(6) 0.3350(6) 0.023(2) Uani 1 1 d . .
H5A H 1.0350 0.5660 0.3248 0.027 Uiso 1 1 calc R .
H5B H 1.0290 0.5086 0.3839 0.027 Uiso 1 1 calc R .
C6 C 0.9577(6) 0.8023(6) 0.5424(6) 0.022(2) Uani 1 1 d . .
H6A H 1.0036 0.8328 0.5185 0.026 Uiso 1 1 calc R .
H6B H 1.0031 0.7978 0.5956 0.026 Uiso 1 1 calc R .
C7 C 0.8805(6) 0.8600(6) 0.5680(6) 0.021(2) Uani 1 1 d . .
C8 C 0.8192(7) 0.8126(7) 0.6110(7) 0.030(2) Uani 1 1 d . .
H8A H 0.7813 0.7479 0.5677 0.036 Uiso 1 1 calc R .
H8B H 0.8696 0.8100 0.6631 0.036 Uiso 1 1 calc R .
C9 C 0.8103(7) 0.8611(7) 0.4826(7) 0.028(2) Uani 1 1 d . .
H9A H 0.8553 0.8879 0.4556 0.034 Uiso 1 1 calc R .
H9B H 0.7720 0.7964 0.4395 0.034 Uiso 1 1 calc R .
C10 C 0.9512(7) 0.9555(6) 0.6348(7) 0.029(2) Uani 1 1 d . .
H10A H 0.9998 0.9492 0.6855 0.034 Uiso 1 1 calc R .
H10B H 0.9943 0.9814 0.6061 0.034 Uiso 1 1 calc R .
K1 K 1.11717(19) 0.65045(17) 0.14041(19) 0.0477(7) Uani 1 1 d . .
K2 K 0.5000 0.5000 0.5000 0.0620(11) Uani 1 2 d S .
K3 K 0.2950(2) 0.3853(2) 0.2710(2) 0.0673(8) Uani 1 1 d . .
K4 K 0.7270(2) 0.3263(2) 0.5878(3) 0.0839(11) Uani 1 1 d . .
K5 K 1.2516(3) 1.1976(3) 0.7712(3) 0.0979(13) Uani 1 1 d . .
K6 K 0.4342(6) 0.6677(6) 0.1163(6) 0.101(3) Uani 0.50 1 d P .
K7 K 0.0211(7) 0.1222(6) 0.0666(5) 0.114(4) Uani 0.479(8) 1 d P 1
K8 K 0.1371(13) 0.2370(14) 0.0377(10) 0.358(13) Uani 0.521(8) 1 d P 2
O50 O 0.4767(7) 0.5735(7) 0.3556(7) 0.079(3) Uani 1 1 d . .
O51 O 0.5885(6) 1.1178(5) 0.7821(5) 0.052(2) Uani 1 1 d . .
O52 O 0.5440(7) 0.2207(6) -0.0126(7) 0.078(3) Uani 1 1 d . .
O53 O 0.7006(9) 0.1200(7) 0.0418(8) 0.111(4) Uani 1 1 d . .
O54 O 0.2826(5) 0.5133(5) 0.4384(5) 0.045(2) Uani 1 1 d . .
O55 O 0.2955(6) 0.4339(9) 0.1353(7) 0.128(3) Uani 1 1 d U .
O56 O 0.3318(12) 0.1571(8) 0.0314(7) 0.155(7) Uani 1 1 d U .
O57 O 0.1187(13) -0.0082(9) -0.0679(10) 0.171(8) Uani 1 1 d . .
O58 O 0.4996(11) 0.1047(9) 0.1115(10) 0.147(6) Uani 1 1 d . .
O59 O 1.3126(9) 0.6486(12) 0.2337(10) 0.173(8) Uani 1 1 d . .
O60 O 1.2438(8) 0.7633(10) 0.0660(9) 0.146(6) Uani 1 1 d U .
O61 O 1.4533(6) 0.9535(7) 0.7482(8) 0.082(3) Uani 1 1 d . .
O62 O 1.2245(10) 1.0171(10) 0.8255(11) 0.172(8) Uani 1 1 d . .
O63 O 1.3310(8) 1.2720(7) 0.9492(8) 0.087(3) Uani 1 1 d . .

loop_
_atom_site_aniso_label
_atom_site_aniso_U_11
_atom_site_aniso_U_22
_atom_site_aniso_U_33
_atom_site_aniso_U_23
_atom_site_aniso_U_13
_atom_site_aniso_U_12
Mo1 0.0262(4) 0.0235(4) 0.0370(5) 0.0176(4) 0.0110(3) 0.0080(3)
Mo2 0.0202(4) 0.0271(4) 0.0346(5) 0.0142(4) 0.0131(3) 0.0078(3)
Mo3 0.0203(4) 0.0278(4) 0.0298(5) 0.0142(4) 0.0102(3) 0.0144(3)
Mo4 0.0271(4) 0.0310(4) 0.0331(5) 0.0197(4) 0.0168(3) 0.0178(3)
Mo5 0.0250(4) 0.0294(4) 0.0396(5) 0.0174(4) 0.0190(3) 0.0169(3)
Mo6 0.0246(4) 0.0212(4) 0.0343(5) 0.0132(4) 0.0095(3) 0.0141(3)
Mo7 0.0314(4) 0.0309(5) 0.0672(6) 0.0317(5) 0.0279(4) 0.0171(4)
Mo8 0.0734(6) 0.0483(6) 0.0462(6) 0.0294(5) 0.0350(5) 0.0428(5)
Mo9 0.0514(6) 0.0374(6) 0.0411(7) 0.0019(5) 0.0041(5) 0.0273(5)
Mo10 0.0264(4) 0.0200(5) 0.0703(7) 0.0133(5) 0.0183(4) 0.0084(4)
Mo11 0.0336(4) 0.0328(5) 0.0544(6) 0.0303(5) 0.0200(4) 0.0163(4)
Mo12 0.0228(4) 0.0279(5) 0.0451(6) 0.0178(4) 0.0068(4) 0.0120(4)
Cr1 0.0183(6) 0.0172(7) 0.0220(8) 0.0077(6) 0.0079(5) 0.0089(6)
Cr2 0.0227(7) 0.0204(7) 0.0371(9) 0.0149(7) 0.0129(6) 0.0122(6)
O1 0.025(3) 0.021(3) 0.035(4) 0.009(3) 0.016(3) 0.017(3)
O2 0.026(3) 0.021(3) 0.026(3) 0.015(3) 0.010(3) 0.010(3)
O3 0.020(3) 0.016(3) 0.030(4) 0.011(3) 0.011(2) 0.015(2)
O4 0.020(3) 0.023(3) 0.027(4) 0.009(3) 0.010(2) 0.011(3)
O5 0.027(3) 0.028(3) 0.039(4) 0.020(3) 0.016(3) 0.019(3)
O6 0.018(3) 0.021(3) 0.040(4) 0.016(3) 0.010(3) 0.012(2)
O7 0.026(3) 0.013(3) 0.039(4) 0.003(3) 0.009(3) 0.014(3)
O8 0.017(3) 0.026(3) 0.031(4) 0.009(3) 0.005(3) 0.009(3)
O9 0.030(3) 0.019(3) 0.026(4) 0.011(3) 0.011(3) 0.013(3)
O10 0.028(3) 0.014(3) 0.040(4) 0.014(3) 0.012(3) 0.015(3)
O11 0.026(3) 0.022(3) 0.032(4) 0.016(3) 0.006(3) 0.012(3)
O12 0.024(3) 0.025(3) 0.045(4) 0.022(3) 0.007(3) 0.005(3)
O13 0.023(3) 0.023(3) 0.030(4) 0.010(3) 0.015(3) 0.014(3)
O14 0.029(3) 0.032(4) 0.031(4) 0.017(3) 0.011(3) 0.021(3)
O15 0.024(3) 0.028(3) 0.041(4) 0.025(3) 0.015(3) 0.010(3)
O16 0.041(3) 0.025(4) 0.034(4) 0.008(3) 0.019(3) 0.023(3)
O17 0.028(3) 0.026(4) 0.029(4) 0.005(3) 0.006(3) 0.013(3)
O18 0.042(4) 0.027(4) 0.037(4) 0.011(3) 0.011(3) 0.018(3)
O19 0.041(4) 0.034(4) 0.064(5) 0.031(4) 0.017(3) 0.015(3)
O20 0.027(3) 0.039(4) 0.044(4) 0.027(3) 0.014(3) 0.009(3)
O21 0.037(3) 0.034(4) 0.048(4) 0.026(3) 0.023(3) 0.012(3)
O22 0.017(3) 0.033(4) 0.047(5) 0.012(4) 0.010(3) 0.005(3)
O23 0.028(3) 0.036(4) 0.033(4) 0.014(3) 0.007(3) 0.013(3)
O24 0.026(3) 0.027(3) 0.045(4) 0.018(3) 0.015(3) 0.019(3)
O25 0.037(3) 0.031(4) 0.044(4) 0.024(3) 0.016(3) 0.014(3)
O26 0.041(4) 0.054(4) 0.040(4) 0.030(4) 0.025(3) 0.027(3)
O27 0.045(4) 0.049(4) 0.041(4) 0.023(4) 0.031(3) 0.024(3)
O28 0.027(3) 0.040(4) 0.061(5) 0.023(4) 0.021(3) 0.019(3)
O29 0.025(3) 0.026(3) 0.050(4) 0.021(3) 0.017(3) 0.018(3)
O30 0.045(4) 0.029(4) 0.044(4) 0.014(3) 0.023(3) 0.027(3)
O31 0.025(3) 0.021(3) 0.054(4) 0.026(3) 0.021(3) 0.017(3)
O32 0.026(3) 0.027(4) 0.050(5) 0.020(3) 0.012(3) 0.013(3)
O33 0.055(4) 0.041(4) 0.067(5) 0.037(4) 0.046(3) 0.031(3)
O34 0.054(4) 0.039(4) 0.037(5) 0.008(4) 0.009(3) 0.034(4)
O35 0.033(4) 0.032(4) 0.064(6) 0.002(4) 0.016(4) 0.017(3)
O36 0.031(3) 0.028(4) 0.060(5) 0.023(4) 0.023(3) 0.014(3)
O37 0.029(3) 0.033(4) 0.047(4) 0.027(3) 0.015(3) 0.018(3)
O38 0.053(4) 0.051(4) 0.084(6) 0.053(4) 0.035(4) 0.030(4)
O39 0.054(4) 0.054(5) 0.065(5) 0.044(4) 0.034(4) 0.030(4)
O40 0.043(4) 0.043(4) 0.039(5) 0.017(4) 0.008(3) 0.024(3)
O41 0.028(3) 0.030(4) 0.065(6) 0.014(4) 0.005(3) 0.016(3)
O42 0.041(4) 0.046(4) 0.112(7) 0.050(5) 0.043(4) 0.025(3)
O43 0.043(4) 0.028(4) 0.062(5) 0.027(4) 0.028(3) 0.019(3)
O44 0.077(5) 0.051(5) 0.044(5) 0.031(4) 0.031(4) 0.042(4)
O45 0.101(6) 0.061(5) 0.051(5) 0.024(4) 0.046(4) 0.051(5)
O46 0.084(6) 0.049(5) 0.048(6) -0.004(5) 0.007(5) 0.042(5)
O47 0.047(4) 0.056(5) 0.073(7) 0.008(5) 0.007(4) 0.031(4)
O48 0.026(3) 0.026(4) 0.084(7) 0.006(4) 0.014(4) 0.008(3)
O49 0.043(4) 0.023(4) 0.100(7) 0.020(4) 0.034(4) 0.011(3)
C1 0.018(4) 0.017(5) 0.039(6) 0.008(4) 0.010(4) 0.013(4)
C2 0.015(4) 0.021(5) 0.023(5) 0.007(4) 0.002(3) 0.006(4)
C3 0.024(4) 0.020(5) 0.022(5) 0.002(4) 0.005(4) 0.003(4)
C4 0.018(4) 0.013(4) 0.026(5) 0.009(4) 0.012(3) 0.008(3)
C5 0.023(4) 0.016(4) 0.033(5) 0.014(4) 0.007(4) 0.007(4)
C6 0.026(4) 0.017(5) 0.025(5) 0.008(4) 0.010(4) 0.012(4)
C7 0.011(4) 0.023(5) 0.035(5) 0.016(4) 0.007(3) 0.012(3)
C8 0.032(5) 0.028(5) 0.034(6) 0.014(5) 0.010(4) 0.023(4)
C9 0.031(5) 0.023(5) 0.037(6) 0.016(5) 0.013(4) 0.013(4)
C10 0.023(4) 0.017(5) 0.048(6) 0.012(5) 0.014(4) 0.013(4)
K1 0.0595(14) 0.0348(14) 0.0564(16) 0.0141(13) 0.0393(12) 0.0108(12)
K2 0.084(2) 0.0309(19) 0.093(3) 0.022(2) 0.068(2) 0.0173(19)
K3 0.0796(17) 0.0693(17) 0.107(2) 0.0614(17) 0.0642(15) 0.0519(14)
K4 0.0532(16) 0.079(2) 0.144(3) 0.071(2) 0.0292(18) 0.0308(15)
K5 0.081(2) 0.098(3) 0.091(3) 0.030(3) 0.006(2) 0.024(2)
K6 0.080(5) 0.093(6) 0.108(7) 0.029(5) 0.006(4) 0.041(4)
K7 0.171(7) 0.129(7) 0.044(5) 0.023(4) 0.011(4) 0.123(6)
K8 0.311(14) 0.43(2) 0.126(13) -0.092(13) -0.069(11) 0.308(15)
O50 0.097(7) 0.060(6) 0.076(8) 0.014(6) 0.042(6) 0.026(5)
O51 0.066(5) 0.047(5) 0.037(5) 0.011(4) 0.007(4) 0.034(4)
O52 0.075(6) 0.053(6) 0.055(7) -0.020(5) 0.012(5) 0.000(5)
O53 0.126(9) 0.060(7) 0.090(10) -0.022(7) 0.035(7) 0.003(7)
O54 0.042(4) 0.055(5) 0.040(5) 0.022(4) 0.013(3) 0.016(4)
O55 0.093(5) 0.311(11) 0.145(7) 0.193(7) 0.102(4) 0.157(6)
O56 0.237(14) 0.105(8) 0.041(6) 0.045(6) -0.032(8) -0.087(9)
O57 0.225(16) 0.079(9) 0.111(13) -0.003(9) -0.043(11) 0.059(10)
O58 0.160(12) 0.102(10) 0.110(12) 0.031(9) -0.008(9) -0.033(9)
O59 0.079(8) 0.231(17) 0.084(11) -0.050(11) -0.011(7) 0.053(9)
O60 0.084(7) 0.168(12) 0.081(10) -0.065(8) 0.005(6) 0.069(8)
O61 0.044(5) 0.078(7) 0.112(9) 0.026(6) 0.025(5) 0.017(5)
O62 0.109(9) 0.136(12) 0.145(15) -0.049(10) -0.027(9) 0.080(8)
O63 0.090(7) 0.061(6) 0.092(9) 0.025(6) 0.014(6) 0.014(6)

loop_
_atom_type_symbol
_atom_type_description
_atom_type_scat_dispersion_real
_atom_type_scat_dispersion_imag
_atom_type_scat_source
C C 0.0033 0.0016 'International Tables Vol C Tables 4.2.6.8 and 6.1.1.4'
H H 0.0000 0.0000 'International Tables Vol C Tables 4.2.6.8 and 6.1.1.4'
Cr Cr 0.3209 0.6236 'International Tables Vol C Tables 4.2.6.8 and 6.1.1.4'
K K 0.2009 0.2494 'International Tables Vol C Tables 4.2.6.8 and 6.1.1.4'
Mo Mo -1.6832 0.6857 'International Tables Vol C Tables 4.2.6.8 and 6.1.1.4'
O O 0.0106 0.0060 'International Tables Vol C Tables 4.2.6.8 and 6.1.1.4'

loop_
_geom_angle_atom_site_label_1
_geom_angle_atom_site_label_2
_geom_angle_atom_site_label_3
_geom_angle
_geom_angle_site_symmetry_1
_geom_angle_site_symmetry_3
O10 Mo1 O2 70.1(2) . .
O11 Mo1 O2 81.1(2) . .
O11 Mo1 O10 71.0(2) . .
O11 Mo1 O12 146.2(3) . .
O12 Mo1 O2 71.5(2) . .
O12 Mo1 O10 81.1(2) . .
O19 Mo1 O2 162.2(3) . .
O19 Mo1 O10 94.3(3) . .
O19 Mo1 O11 102.3(3) . .
O19 Mo1 O12 98.4(3) . .
O20 Mo1 O2 90.1(3) . .
O20 Mo1 O10 158.1(3) . .
O20 Mo1 O11 97.4(3) . .
O20 Mo1 O12 101.9(3) . .
O20 Mo1 O19 106.5(3) . .
O2 Mo2 K3 157.40(16) . .
O8 Mo2 O2 70.4(2) . .
O8 Mo2 K3 125.11(15) . .
O12 Mo2 O2 72.4(2) . .
O12 Mo2 O8 83.3(3) . .
O12 Mo2 O13 148.0(2) . .
O12 Mo2 K3 122.23(18) . .
O13 Mo2 O2 81.3(2) . .
O13 Mo2 O8 70.7(2) . .
O13 Mo2 K3 88.67(16) . .
O21 Mo2 O2 90.3(3) . .
O21 Mo2 O8 157.4(3) . .
O21 Mo2 O12 102.5(3) . .
O21 Mo2 O13 95.4(3) . .
O21 Mo2 O22 106.5(3) . .
O21 Mo2 K3 70.4(2) . .
O22 Mo2 O2 162.7(3) . .
O22 Mo2 O8 93.9(3) . .
O22 Mo2 O12 99.3(3) . .
O22 Mo2 O13 100.8(3) . .
O22 Mo2 K3 39.5(2) . .
O4 Mo3 K6 132.11(19) . .
O8 Mo3 O4 70.7(2) . .
O8 Mo3 K6 156.70(18) . .
O13 Mo3 O4 82.9(2) . .
O13 Mo3 O8 71.2(2) . .
O13 Mo3 O14 148.2(2) . .
O13 Mo3 K6 103.5(2) . .
O14 Mo3 O4 71.3(2) . .
O14 Mo3 O8 82.7(2) . .
O14 Mo3 K6 107.6(2) . .
O23 Mo3 O4 161.7(3) . .
O23 Mo3 O8 93.6(3) . .
O23 Mo3 O13 101.1(3) . .
O23 Mo3 O14 98.2(3) . .
O23 Mo3 K6 64.7(2) . .
O24 Mo3 O4 90.6(2) . .
O24 Mo3 O8 158.7(3) . .
O24 Mo3 O13 97.2(3) . .
O24 Mo3 O14 101.2(3) . .
O24 Mo3 O23 106.4(3) . .
O24 Mo3 K6 41.8(2) . .
O4 Mo4 K1 109.52(14) . .
O4 Mo4 K6 104.2(2) . 2_665
O9 Mo4 O4 70.3(2) . .
O9 Mo4 K1 103.44(14) . .
O9 Mo4 K6 74.03(19) . 2_665
O14 Mo4 O4 71.7(2) . .
O14 Mo4 O9 82.1(2) . .
O14 Mo4 K1 174.41(19) . .
O14 Mo4 K6 38.7(2) . 2_665
O15 Mo4 O4 82.4(2) . .
O15 Mo4 O9 71.5(2) . .
O15 Mo4 O14 148.0(3) . .
O15 Mo4 K1 36.47(18) . .
O15 Mo4 K6 140.1(2) . 2_665
O25 Mo4 O4 91.9(3) . .
O25 Mo4 O9 160.1(3) . .
O25 Mo4 O14 101.0(3) . .
O25 Mo4 O15 98.2(3) . .
O25 Mo4 K1 73.6(2) . .
O25 Mo4 K6 120.4(2) . 2_665
O26 Mo4 O4 160.0(3) . .
O26 Mo4 O9 92.4(3) . .
O26 Mo4 O14 96.7(3) . .
O26 Mo4 O15 102.0(3) . .
O26 Mo4 O25 106.5(3) . .
O26 Mo4 K1 83.7(2) . .
O26 Mo4 K6 60.0(3) . 2_665
K6 Mo4 K1 143.04(14) 2_665 .
O3 Mo5 K1 111.16(14) . .
O3 Mo5 K8 125.6(4) . 1_655
O9 Mo5 O3 70.5(2) . .
O9 Mo5 K1 111.94(15) . .
O9 Mo5 K8 118.9(3) . 1_655
O15 Mo5 O3 81.9(2) . .
O15 Mo5 O9 71.6(2) . .
O15 Mo5 K1 43.98(16) . .
O15 Mo5 K8 152.1(4) . 1_655
O16 Mo5 O3 72.1(2) . .
O16 Mo5 O9 83.4(2) . .
O16 Mo5 O15 148.8(2) . .
O16 Mo5 K1 164.60(19) . .
O16 Mo5 K8 57.7(5) . 1_655
O27 Mo5 O3 162.3(3) . .
O27 Mo5 O9 93.8(3) . .
O27 Mo5 O15 101.2(3) . .
O27 Mo5 O16 98.8(3) . .
O27 Mo5 O28 106.9(3) . .
O27 Mo5 K1 81.7(2) . .
O27 Mo5 K8 54.6(4) . 1_655
O28 Mo5 O3 89.9(3) . .
O28 Mo5 O9 157.7(3) . .
O28 Mo5 O15 95.6(3) . .
O28 Mo5 O16 101.1(3) . .
O28 Mo5 K1 64.3(2) . .
O28 Mo5 K8 80.9(3) . 1_655
K1 Mo5 K8 112.3(4) . 1_655
O3 Mo6 K7 122.8(2) . 1_655
O10 Mo6 O3 70.20(19) . .
O10 Mo6 K7 97.6(2) . 1_655
O11 Mo6 O3 80.7(2) . .
O11 Mo6 O10 71.6(2) . .
O11 Mo6 O16 147.3(2) . .
O11 Mo6 K7 150.0(2) . 1_655
O16 Mo6 O3 71.8(2) . .
O16 Mo6 O10 82.4(2) . .
O16 Mo6 K7 51.1(2) . 1_655
O17 Mo6 O3 91.9(3) . .
O17 Mo6 O10 160.2(3) . .
O17 Mo6 O11 97.9(3) . .
O17 Mo6 O16 100.3(3) . .
O17 Mo6 K7 99.3(3) . 1_655
O18 Mo6 O3 160.8(3) . .
O18 Mo6 O10 92.6(3) . .
O18 Mo6 O11 102.4(3) . .
O18 Mo6 O16 98.3(3) . .
O18 Mo6 O17 106.3(3) . .
O18 Mo6 K7 49.1(3) . 1_655
O5 Mo7 O29 70.6(2) . .
O5 Mo7 K2 118.56(15) . .
O5 Mo7 K4 155.03(17) . 2_666
O29 Mo7 K2 155.03(17) . .
O29 Mo7 K4 90.73(15) . 2_666
O32 Mo7 O5 82.7(2) . .
O32 Mo7 O29 70.6(3) . .
O32 Mo7 K2 87.06(19) . .
O32 Mo7 K4 75.34(18) . 2_666
O33 Mo7 O5 72.1(3) . .
O33 Mo7 O29 81.7(3) . .
O33 Mo7 O32 147.5(3) . .
O33 Mo7 K2 122.8(2) . .
O33 Mo7 K4 122.8(2) . 2_666
O42 Mo7 O5 163.2(3) . .
O42 Mo7 O29 94.7(3) . .
O42 Mo7 O32 100.5(4) . .
O42 Mo7 O33 98.3(4) . .
O42 Mo7 O43 106.1(3) . .
O42 Mo7 K2 78.2(3) . .
O42 Mo7 K4 25.6(3) . 2_666
O43 Mo7 O5 89.5(3) . .
O43 Mo7 O29 158.5(3) . .
O43 Mo7 O32 99.5(3) . .
O43 Mo7 O33 100.5(3) . .
O43 Mo7 K2 33.3(2) . .
O43 Mo7 K4 105.5(2) . 2_666
K4 Mo7 K2 72.45(5) 2_666 .
O5 Mo8 K7 113.5(2) . 2_666
O30 Mo8 O5 70.2(2) . .
O30 Mo8 K7 125.6(2) . 2_666
O33 Mo8 O5 71.8(3) . .
O33 Mo8 O30 83.7(3) . .
O33 Mo8 O34 148.2(3) . .
O33 Mo8 K7 150.6(3) . 2_666
O34 Mo8 O5 80.8(3) . .
O34 Mo8 O30 71.8(3) . .
O34 Mo8 K7 56.7(3) . 2_666
O44 Mo8 O5 93.4(3) . .
O44 Mo8 O30 161.0(3) . .
O44 Mo8 O33 100.7(3) . .
O44 Mo8 O34 96.7(3) . .
O44 Mo8 O45 106.0(4) . .
O44 Mo8 K7 51.2(3) . 2_666
O45 Mo8 O5 159.8(3) . .
O45 Mo8 O30 91.4(3) . .
O45 Mo8 O33 98.6(4) . .
O45 Mo8 O34 101.9(4) . .
O45 Mo8 K7 83.8(3) . 2_666
O7 Mo9 O30 70.4(2) . .
O7 Mo9 K1 104.78(16) . 2_776
O7 Mo9 K7 155.03(19) . 1_666
O7 Mo9 K8 143.6(4) . 1_666
O30 Mo9 K1 89.79(16) . 2_776
O30 Mo9 K7 114.3(2) . 1_666
O30 Mo9 K8 145.9(4) . 1_666
O34 Mo9 O7 82.1(3) . .
O34 Mo9 O30 71.9(3) . .
O34 Mo9 O35 147.4(3) . .
O34 Mo9 K1 157.3(2) . 2_776
O34 Mo9 K7 76.7(3) . 1_666
O34 Mo9 K8 107.9(4) . 1_666
O35 Mo9 O7 71.8(3) . .
O35 Mo9 O30 81.0(3) . .
O35 Mo9 K1 33.1(2) . 2_776
O35 Mo9 K7 132.5(3) . 1_666
O35 Mo9 K8 104.7(4) . 1_666
O46 Mo9 O7 161.7(3) . .
O46 Mo9 O30 93.5(3) . .
O46 Mo9 O34 101.6(4) . .
O46 Mo9 O35 97.8(4) . .
O46 Mo9 K1 65.4(3) . 2_776
O46 Mo9 K7 39.9(3) . 1_666
O46 Mo9 K8 52.6(4) . 1_666
O47 Mo9 O7 91.8(4) . .
O47 Mo9 O30 160.4(4) . .
O47 Mo9 O34 98.2(4) . .
O47 Mo9 O35 101.7(4) . .
O47 Mo9 O46 105.3(4) . .
O47 Mo9 K1 103.0(3) . 2_776
O47 Mo9 K7 78.5(4) . 1_666
O47 Mo9 K8 52.7(4) . 1_666
K7 Mo9 K1 99.83(13) 1_666 2_776
K8 Mo9 K1 79.6(3) 1_666 2_776
K8 Mo9 K7 38.3(4) 1_666 1_666
O7 Mo10 K1 109.02(18) . 2_776
O31 Mo10 O7 70.6(2) . .
O31 Mo10 K1 91.06(17) . 2_776
O35 Mo10 O7 70.7(3) . .
O35 Mo10 O31 81.9(3) . .
O35 Mo10 K1 38.5(2) . 2_776
O36 Mo10 O7 82.1(3) . .
O36 Mo10 O31 71.9(2) . .
O36 Mo10 O35 147.3(3) . .
O36 Mo10 K1 155.69(19) . 2_776
O48 Mo10 O7 92.6(3) . .
O48 Mo10 O31 161.3(3) . .
O48 Mo10 O35 100.7(4) . .
O48 Mo10 O36 98.4(3) . .
O48 Mo10 K1 102.5(3) . 2_776
O49 Mo10 O7 158.7(3) . .
O49 Mo10 O31 91.3(3) . .
O49 Mo10 O35 96.3(4) . .
O49 Mo10 O36 103.4(4) . .
O49 Mo10 O48 106.6(3) . .
O49 Mo10 K1 58.7(3) . 2_776
O31 Mo11 O6 70.6(2) . .
O36 Mo11 O6 81.9(2) . .
O36 Mo11 O31 71.9(3) . .
O36 Mo11 O37 147.9(3) . .
O37 Mo11 O6 71.8(2) . .
O37 Mo11 O31 81.9(3) . .
O38 Mo11 O6 161.0(3) . .
O38 Mo11 O31 92.2(3) . .
O38 Mo11 O36 100.8(3) . .
O38 Mo11 O37 98.5(3) . .
O38 Mo11 O39 107.1(4) . .
O39 Mo11 O6 90.9(3) . .
O39 Mo11 O31 160.1(3) . .
O39 Mo11 O36 99.2(3) . .
O39 Mo11 O37 99.4(3) . .
O29 Mo12 O6 71.2(2) . .
O32 Mo12 O6 80.9(2) . .
O32 Mo12 O29 72.2(3) . .
O37 Mo12 O6 73.3(2) . .
O37 Mo12 O29 82.5(3) . .
O37 Mo12 O32 148.5(3) . .
O40 Mo12 O6 91.2(3) . .
O40 Mo12 O29 160.9(3) . .
O40 Mo12 O32 98.3(3) . .
O40 Mo12 O37 100.0(3) . .
O40 Mo12 O41 105.1(4) . .
O41 Mo12 O6 162.8(3) . .
O41 Mo12 O29 93.2(3) . .
O41 Mo12 O32 101.5(3) . .
O41 Mo12 O37 98.1(3) . .
O2 Cr1 O3 91.9(2) . .
O2 Cr1 O4 92.1(3) . .
O2 Cr1 O8 85.1(3) . .
O2 Cr1 O9 175.6(2) . .
O3 Cr1 O4 91.4(2) . .
O8 Cr1 O3 175.8(3) . .
O8 Cr1 O4 85.8(2) . .
O8 Cr1 O9 98.0(3) . .
O9 Cr1 O3 84.8(2) . .
O9 Cr1 O4 85.0(3) . .
O10 Cr1 O2 85.6(3) . .
O10 Cr1 O3 85.4(2) . .
O10 Cr1 O4 176.0(3) . .
O10 Cr1 O8 97.3(2) . .
O10 Cr1 O9 97.1(3) . .
O5 Cr2 O6 92.2(3) . .
O5 Cr2 O7 90.9(2) . .
O5 Cr2 O29 86.4(2) . .
O5 Cr2 O30 85.5(3) . .
O5 Cr2 O31 176.1(2) . .
O6 Cr2 O7 92.1(3) . .
O6 Cr2 O29 85.5(3) . .
O6 Cr2 O30 176.4(3) . .
O7 Cr2 O29 176.3(3) . .
O30 Cr2 O7 85.3(3) . .
O30 Cr2 O29 97.0(3) . .
O31 Cr2 O6 85.8(3) . .
O31 Cr2 O7 85.9(2) . .
O31 Cr2 O29 96.8(2) . .
O31 Cr2 O30 96.4(3) . .
C1 O1 C6 111.0(6) . .
Mo2 O2 Mo1 90.84(19) . .
Cr1 O2 Mo1 101.2(3) . .
Cr1 O2 Mo2 100.8(2) . .
C3 O2 Mo1 119.8(5) . .
C3 O2 Mo2 122.1(5) . .
C3 O2 Cr1 117.0(5) . .
Mo5 O3 Mo6 91.0(2) . .
Cr1 O3 Mo5 101.1(3) . .
Cr1 O3 Mo6 101.1(2) . .
C5 O3 Mo5 120.8(5) . .
C5 O3 Mo6 120.9(5) . .
C5 O3 Cr1 117.0(5) . .
Mo4 O4 Mo3 91.8(2) . .
Cr1 O4 Mo3 100.7(2) . .
Cr1 O4 Mo4 101.9(3) . .
C4 O4 Mo3 119.3(5) . .
C4 O4 Mo4 120.7(5) . .
C4 O4 Cr1 117.7(5) . .
Mo7 O5 Mo8 91.5(2) . .
Cr2 O5 Mo7 102.9(2) . .
Cr2 O5 Mo8 101.8(3) . .
C8 O5 Mo7 118.4(5) . .
C8 O5 Mo8 120.1(5) . .
C8 O5 Cr2 117.7(5) . .
Mo12 O6 Mo11 91.6(2) . .
Cr2 O6 Mo11 101.0(3) . .
Cr2 O6 Mo12 101.6(2) . .
C9 O6 Mo11 119.7(5) . .
C9 O6 Mo12 120.6(5) . .
C9 O6 Cr2 117.6(5) . .
Mo9 O7 Mo10 91.8(2) . .
Cr2 O7 Mo9 102.2(3) . .
Cr2 O7 Mo10 101.3(3) . .
C10 O7 Mo9 120.0(6) . .
C10 O7 Mo10 119.3(5) . .
C10 O7 Cr2 117.7(5) . .
Mo2 O8 Mo3 94.5(2) . .
Mo2 O8 H8 117.5 . .
Mo3 O8 H8 117.5 . .
Cr1 O8 Mo2 103.5(3) . .
Cr1 O8 Mo3 102.8(3) . .
Cr1 O8 H8 117.5 . .
Mo4 O9 H9 117.7 . .
Mo5 O9 Mo4 93.7(2) . .
Mo5 O9 H9 117.7 . .
Cr1 O9 Mo4 102.7(3) . .
Cr1 O9 Mo5 103.5(3) . .
Cr1 O9 H9 117.7 . .
Mo1 O10 H10 118.1 . .
Mo6 O10 Mo1 92.2(2) . .
Mo6 O10 H10 118.1 . .
Cr1 O10 Mo1 103.0(3) . .
Cr1 O10 Mo6 103.3(2) . .
Cr1 O10 H10 118.1 . .
Mo6 O11 Mo1 119.3(3) . .
Mo2 O12 Mo1 119.5(3) . .
Mo3 O13 Mo2 119.1(3) . .
Mo3 O14 Mo4 119.6(3) . .
Mo3 O14 K6 124.2(3) . 2_665
Mo4 O14 K6 115.0(3) . 2_665
Mo4 O15 Mo5 118.7(3) . .
Mo4 O15 K1 118.7(3) . .
Mo5 O15 K1 106.1(2) . .
Mo5 O16 Mo6 119.9(3) . .
Mo5 O16 K7 138.3(4) . 1_655
Mo5 O16 K8 91.8(5) . 1_655
Mo6 O16 K7 97.7(3) . 1_655
Mo6 O16 K8 128.2(4) . 1_655
K7 O16 K8 48.3(5) 1_655 1_655
Mo6 O17 K3 130.5(3) . 1_655
Mo6 O18 K7 104.3(4) . 1_655
Mo1 O20 K4 156.9(3) . .
Mo2 O21 K2 150.9(3) . .
Mo2 O22 K3 118.1(3) . .
Mo3 O24 K5 151.9(3) . 2_776
Mo3 O24 K6 114.6(3) . .
K6 O24 K5 90.3(2) . 2_776
Mo4 O25 K5 144.3(3) . 2_776
Mo4 O26 K1 140.5(3) . 2_765
Mo5 O27 K1 139.5(3) . 2_765
Mo5 O27 K8 99.2(5) . 1_655
K1 O27 K8 114.5(4) 2_765 1_655
Mo5 O28 K1 88.4(3) . .
Mo5 O28 K3 126.7(3) . 1_655
K3 O28 K1 137.6(2) 1_655 .
Mo7 O29 H29 119.2 . .
Mo12 O29 Mo7 92.9(2) . .
Mo12 O29 H29 119.2 . .
Cr2 O29 Mo7 100.1(2) . .
Cr2 O29 Mo12 101.6(3) . .
Cr2 O29 H29 119.2 . .
Mo8 O30 Mo9 92.1(2) . .
Mo8 O30 H30 118.6 . .
Mo9 O30 H30 118.6 . .
Cr2 O30 Mo8 102.5(3) . .
Cr2 O30 Mo9 102.1(3) . .
Cr2 O30 H30 118.6 . .
Mo10 O31 H31 118.5 . .
Mo11 O31 Mo10 92.1(2) . .
Mo11 O31 H31 118.5 . .
Cr2 O31 Mo10 102.2(2) . .
Cr2 O31 Mo11 102.6(3) . .
Cr2 O31 H31 118.5 . .
Mo12 O32 Mo7 120.5(3) . .
Mo8 O33 Mo7 118.7(3) . .
Mo8 O34 K7 91.4(3) . 2_666
Mo9 O34 Mo8 119.5(3) . .
Mo9 O34 K7 132.3(4) . 2_666
Mo9 O35 Mo10 119.5(4) . .
Mo9 O35 K1 123.9(4) . 2_776
Mo10 O35 K1 114.3(4) . 2_776
Mo10 O36 Mo11 119.3(3) . .
Mo12 O37 Mo11 117.6(3) . .
Mo11 O38 K4 134.4(4) . 1_565
Mo11 O39 K5 151.4(4) . 2_776
Mo12 O40 K5 143.7(3) . 2_776
Mo12 O40 K6 135.3(3) . .
K5 O40 K6 78.8(2) 2_776 .
Mo12 O41 K4 126.5(3) . 2_666
Mo7 O42 K4 138.0(5) . 2_666
Mo7 O43 K2 126.7(3) . .
Mo7 O43 K3 144.0(4) . 2_666
K2 O43 K3 82.60(18) . 2_666
Mo8 O44 K3 148.2(4) . 2_666
Mo8 O44 K7 101.9(4) . 2_666
Mo8 O44 K8 130.1(5) . 2_666
K3 O44 K7 109.8(3) 2_666 2_666
K3 O44 K8 75.0(4) 2_666 2_666
K7 O44 K8 47.9(4) 2_666 2_666
Mo9 O46 K7 117.0(4) . 1_666
Mo9 O46 K8 100.3(5) . 1_666
K7 O46 K8 51.0(5) 1_666 1_666
Mo9 O47 K8 100.7(5) . 1_666
Mo10 O48 K5 163.4(5) . .
Mo10 O49 K1 95.4(4) . 2_776
Mo10 O49 K4 140.6(4) . 1_565
K4 O49 K1 93.7(2) 1_565 2_776
O1 C1 H1A 109.6 . .
O1 C1 H1B 109.6 . .
O1 C1 C2 110.2(7) . .
H1A C1 H1B 108.1 . .
C2 C1 H1A 109.6 . .
C2 C1 H1B 109.6 . .
C1 C2 C4 107.7(7) . .
C1 C2 C5 105.2(6) . .
C3 C2 C1 109.7(8) . .
C3 C2 C4 111.9(7) . .
C3 C2 C5 112.1(7) . .
C5 C2 C4 109.9(8) . .
O2 C3 C2 114.4(8) . .
O2 C3 H3A 108.7 . .
O2 C3 H3B 108.7 . .
C2 C3 H3A 108.7 . .
C2 C3 H3B 108.7 . .
H3A C3 H3B 107.6 . .
O4 C4 C2 113.2(7) . .
O4 C4 H4A 108.9 . .
O4 C4 H4B 108.9 . .
C2 C4 H4A 108.9 . .
C2 C4 H4B 108.9 . .
H4A C4 H4B 107.7 . .
O3 C5 C2 115.3(7) . .
O3 C5 H5A 108.4 . .
O3 C5 H5B 108.4 . .
C2 C5 H5A 108.4 . .
C2 C5 H5B 108.4 . .
H5A C5 H5B 107.5 . .
O1 C6 H6A 109.9 . .
O1 C6 H6B 109.9 . .
O1 C6 C7 108.8(6) . .
H6A C6 H6B 108.3 . .
C7 C6 H6A 109.9 . .
C7 C6 H6B 109.9 . .
C8 C7 C6 106.5(7) . .
C9 C7 C6 107.3(8) . .
C9 C7 C8 113.2(7) . .
C10 C7 C6 104.5(6) . .
C10 C7 C8 111.6(8) . .
C10 C7 C9 113.1(8) . .
O5 C8 C7 112.7(7) . .
O5 C8 H8A 109.0 . .
O5 C8 H8B 109.0 . .
C7 C8 H8A 109.0 . .
C7 C8 H8B 109.0 . .
H8A C8 H8B 107.8 . .
O6 C9 C7 112.5(8) . .
O6 C9 H9A 109.1 . .
O6 C9 H9B 109.1 . .
C7 C9 H9A 109.1 . .
C7 C9 H9B 109.1 . .
H9A C9 H9B 107.8 . .
O7 C10 C7 112.2(7) . .
O7 C10 H10A 109.2 . .
O7 C10 H10B 109.2 . .
C7 C10 H10A 109.2 . .
C7 C10 H10B 109.2 . .
H10A C10 H10B 107.9 . .
Mo4 K1 Mo9 96.87(6) . 2_776
Mo5 K1 Mo4 50.71(3) . .
Mo5 K1 Mo9 144.38(7) . 2_776
Mo5 K1 Mo10 106.65(6) . 2_776
Mo10 K1 Mo4 86.49(5) 2_776 .
Mo10 K1 Mo9 49.68(4) 2_776 2_776
O15 K1 Mo4 24.87(13) . .
O15 K1 Mo5 29.97(13) . .
O15 K1 Mo9 114.54(15) . 2_776
O15 K1 Mo10 86.22(15) . 2_776
O15 K1 O26 97.9(2) . 2_765
O15 K1 O27 89.0(2) . 2_765
O15 K1 O28 51.68(16) . .
O15 K1 O49 72.94(19) . 2_776
O15 K1 O59 113.3(4) . .
O15 K1 O60 159.7(3) . .
O26 K1 Mo4 102.99(15) 2_765 .
O26 K1 Mo5 72.70(15) 2_765 .
O26 K1 Mo9 137.42(16) 2_765 2_776
O26 K1 Mo10 165.75(17) 2_765 2_776
O26 K1 O27 74.4(2) 2_765 2_765
O26 K1 O28 71.6(2) 2_765 .
O26 K1 O49 143.4(2) 2_765 2_776
O26 K1 O60 76.2(3) 2_765 .
O27 K1 Mo4 67.60(14) 2_765 .
O27 K1 Mo5 97.44(16) 2_765 .
O27 K1 Mo9 79.13(16) 2_765 2_776
O27 K1 Mo10 119.43(16) 2_765 2_776
O27 K1 O28 121.6(2) 2_765 .
O27 K1 O49 138.6(2) 2_765 2_776
O27 K1 O60 70.7(3) 2_765 .
O28 K1 Mo4 75.68(11) . .
O28 K1 Mo5 27.26(11) . .
O28 K1 Mo9 150.68(15) . 2_776
O28 K1 Mo10 101.14(14) . 2_776
O35 K1 Mo4 96.32(16) 2_776 .
O35 K1 Mo5 131.46(19) 2_776 .
O35 K1 Mo9 23.07(19) 2_776 2_776
O35 K1 Mo10 27.25(19) 2_776 2_776
O35 K1 O15 105.7(2) 2_776 .
O35 K1 O26 155.8(2) 2_776 2_765
O35 K1 O27 100.2(2) 2_776 2_765
O35 K1 O28 128.2(3) 2_776 .
O35 K1 O49 52.8(2) 2_776 2_776
O35 K1 O59 103.0(4) 2_776 .
O35 K1 O60 79.7(3) 2_776 .
O49 K1 Mo4 83.55(13) 2_776 .
O49 K1 Mo5 85.20(13) 2_776 .
O49 K1 Mo9 75.53(14) 2_776 2_776
O49 K1 Mo10 25.90(13) 2_776 2_776
O49 K1 O28 75.47(19) 2_776 .
O59 K1 Mo4 138.2(4) . .
O59 K1 Mo5 89.8(4) . .
O59 K1 Mo9 115.1(4) . 2_776
O59 K1 Mo10 94.0(3) . 2_776
O59 K1 O26 71.8(3) . 2_765
O59 K1 O27 141.5(4) . 2_765
O59 K1 O28 63.2(4) . .
O59 K1 O49 79.5(3) . 2_776
O59 K1 O60 83.6(5) . .
O60 K1 Mo4 136.7(2) . .
O60 K1 Mo5 148.7(2) . .
O60 K1 Mo9 63.7(2) . 2_776
O60 K1 Mo10 104.3(2) . 2_776
O60 K1 O28 139.2(3) . .
O60 K1 O49 123.1(2) . 2_776
Mo7 K2 Mo7 180.0 . 2_666
O21 K2 Mo7 67.18(13) . 2_666
O21 K2 Mo7 112.82(13) . .
O21 K2 Mo7 67.18(13) 2_666 .
O21 K2 Mo7 112.82(13) 2_666 2_666
O21 K2 O21 180.0(2) 2_666 .
O21 K2 K3 68.70(14) . .
O21 K2 K3 111.30(14) 2_666 .
O21 K2 K3 68.70(14) 2_666 2_666
O21 K2 K3 111.30(14) . 2_666
O21 K2 O50 65.2(2) . .
O21 K2 O50 114.8(2) 2_666 .
O21 K2 O50 114.8(2) . 2_666
O21 K2 O50 65.2(2) 2_666 2_666
O21 K2 O54 62.3(2) 2_666 .
O21 K2 O54 117.7(2) 2_666 2_666
O21 K2 O54 62.3(2) . 2_666
O21 K2 O54 117.7(2) . .
O43 K2 Mo7 20.02(14) . .
O43 K2 Mo7 159.98(14) 2_666 .
O43 K2 Mo7 159.98(14) . 2_666
O43 K2 Mo7 20.02(14) 2_666 2_666
O43 K2 O21 69.85(19) . 2_666
O43 K2 O21 110.15(19) 2_666 2_666
O43 K2 O21 110.15(19) . .
O43 K2 O21 69.85(19) 2_666 .
O43 K2 O43 180.0 . 2_666
O43 K2 K3 50.84(16) 2_666 .
O43 K2 K3 129.16(15) . .
O43 K2 K3 129.16(16) 2_666 2_666
O43 K2 K3 50.84(15) . 2_666
O43 K2 O50 78.2(2) . .
O43 K2 O50 78.2(2) 2_666 2_666
O43 K2 O50 101.8(2) . 2_666
O43 K2 O50 101.8(2) 2_666 .
O43 K2 O54 78.7(2) 2_666 .
O43 K2 O54 78.7(2) . 2_666
O43 K2 O54 101.3(2) 2_666 2_666
O43 K2 O54 101.3(2) . .
K3 K2 Mo7 110.43(5) 2_666 2_666
K3 K2 Mo7 69.57(5) . 2_666
K3 K2 Mo7 110.43(5) . .
K3 K2 Mo7 69.57(5) 2_666 .
K3 K2 K3 180.000(1) . 2_666
O50 K2 Mo7 115.71(18) . 2_666
O50 K2 Mo7 115.71(18) 2_666 .
O50 K2 Mo7 64.29(18) . .
O50 K2 Mo7 64.29(18) 2_666 2_666
O50 K2 K3 54.42(18) . .
O50 K2 K3 54.42(18) 2_666 2_666
O50 K2 K3 125.58(18) 2_666 .
O50 K2 K3 125.58(18) . 2_666
O50 K2 O50 180.000(2) . 2_666
O54 K2 Mo7 97.11(15) . 2_666
O54 K2 Mo7 82.89(15) 2_666 2_666
O54 K2 Mo7 82.89(15) . .
O54 K2 Mo7 97.11(15) 2_666 .
O54 K2 K3 130.04(16) 2_666 .
O54 K2 K3 49.96(16) . .
O54 K2 K3 49.96(16) 2_666 2_666
O54 K2 K3 130.04(16) . 2_666
O54 K2 O50 109.1(2) 2_666 .
O54 K2 O50 70.9(2) . .
O54 K2 O50 70.9(2) 2_666 2_666
O54 K2 O50 109.1(2) . 2_666
O54 K2 O54 180.000(1) . 2_666
Mo2 K3 K4 113.37(8) . 2_666
O17 K3 Mo2 156.61(16) 1_455 .
O17 K3 O28 66.14(19) 1_455 1_455
O17 K3 O43 85.0(2) 1_455 2_666
O17 K3 K2 98.34(16) 1_455 .
O17 K3 K4 76.91(15) 1_455 2_666
O17 K3 K8 90.1(4) 1_455 .
O17 K3 O50 126.1(2) 1_455 .
O17 K3 O54 58.43(19) 1_455 .
O22 K3 Mo2 22.39(13) . .
O22 K3 O17 152.5(2) . 1_455
O22 K3 O28 130.2(2) . 1_455
O22 K3 O43 81.4(2) . 2_666
O22 K3 K2 89.47(15) . .
O22 K3 K4 130.30(16) . 2_666
O22 K3 K8 78.2(3) . .
O22 K3 O50 79.0(2) . .
O22 K3 O54 138.8(2) . .
O28 K3 Mo2 137.10(16) 1_455 .
O28 K3 K2 122.63(17) 1_455 .
O28 K3 K4 53.03(15) 1_455 2_666
O28 K3 K8 70.7(3) 1_455 .
O28 K3 O50 92.3(2) 1_455 .
O43 K3 Mo2 71.83(14) 2_666 .
O43 K3 O28 148.4(2) 2_666 1_455
O43 K3 K2 46.56(14) 2_666 .
O43 K3 K4 109.83(17) 2_666 2_666
O43 K3 K8 124.3(4) 2_666 .
O43 K3 O50 94.8(2) 2_666 .
O44 K3 Mo2 91.36(17) 2_666 .
O44 K3 O17 76.4(2) 2_666 1_455
O44 K3 O22 76.3(2) 2_666 .
O44 K3 O28 114.9(2) 2_666 1_455
O44 K3 O43 67.1(2) 2_666 2_666
O44 K3 K2 113.61(18) 2_666 .
O44 K3 K4 153.32(18) 2_666 2_666
O44 K3 K8 57.8(4) 2_666 .
O44 K3 O50 151.2(3) 2_666 .
O44 K3 O54 123.4(2) 2_666 .
K2 K3 Mo2 68.06(5) . .
K2 K3 K4 69.89(7) . 2_666
K8 K3 Mo2 100.2(3) . .
K8 K3 K2 166.2(2) . .
K8 K3 K4 122.9(3) . 2_666
O50 K3 Mo2 60.91(18) . .
O50 K3 K2 51.4(2) . .
O50 K3 K4 52.50(18) . 2_666
O50 K3 K8 130.2(5) . .
O54 K3 Mo2 116.51(16) . .
O54 K3 O28 77.9(2) . 1_455
O54 K3 O43 76.1(2) . 2_666
O54 K3 K2 50.27(14) . .
O54 K3 K4 37.04(16) . 2_666
O54 K3 K8 142.8(3) . .
O54 K3 O50 69.3(2) . .
O55 K3 Mo2 79.44(16) . .
O55 K3 O17 123.3(2) . 1_455
O55 K3 O22 70.2(2) . .
O55 K3 O28 60.4(2) . 1_455
O55 K3 O43 150.9(2) . 2_666
O55 K3 O44 110.0(3) . 2_666
O55 K3 K2 125.1(3) . .
O55 K3 K4 85.4(3) . 2_666
O55 K3 K8 56.3(5) . .
O55 K3 O50 74.5(3) . .
O55 K3 O54 122.4(3) . .
Mo7 K4 K1 135.07(9) 2_666 2_766
Mo7 K4 K2 53.84(4) 2_666 .
Mo7 K4 K3 97.66(7) 2_666 2_666
O20 K4 Mo7 81.66(15) . 2_666
O20 K4 O38 64.0(2) . 1_545
O20 K4 O41 129.8(2) . 2_666
O20 K4 K1 141.35(15) . 2_766
O20 K4 K2 79.67(14) . .
O20 K4 K3 105.05(16) . 2_666
O20 K4 O59 173.8(4) . 2_766
O38 K4 Mo7 71.29(15) 1_545 2_666
O38 K4 O41 70.9(2) 1_545 2_666
O38 K4 K1 110.62(17) 1_545 2_766
O38 K4 K2 117.60(17) 1_545 .
O38 K4 K3 164.97(19) 1_545 2_666
O38 K4 O59 122.1(4) 1_545 2_766
O41 K4 Mo7 63.37(14) 2_666 2_666
O41 K4 K1 74.77(16) 2_666 2_766
O41 K4 K2 103.64(14) 2_666 .
O41 K4 K3 113.91(17) 2_666 2_666
O41 K4 O59 56.2(3) 2_666 2_766
O42 K4 Mo7 16.41(17) 2_666 2_666
O42 K4 O20 65.9(2) 2_666 .
O42 K4 O38 61.1(2) 2_666 1_545
O42 K4 O41 73.8(2) 2_666 2_666
O42 K4 O49 131.9(3) 2_666 1_545
O42 K4 K1 148.4(2) 2_666 2_766
O42 K4 K2 58.08(17) 2_666 .
O42 K4 K3 105.62(19) 2_666 2_666
O42 K4 O54 83.3(2) 2_666 2_666
O42 K4 O59 117.4(3) 2_666 2_766
O49 K4 Mo7 137.90(19) 1_545 2_666
O49 K4 O20 97.9(2) 1_545 .
O49 K4 O38 70.9(2) 1_545 1_545
O49 K4 O41 87.1(2) 1_545 2_666
O49 K4 K1 48.7(2) 1_545 2_766
O49 K4 K2 167.88(18) 1_545 .
O49 K4 K3 122.5(2) 1_545 2_666
O49 K4 O54 133.4(2) 1_545 2_666
O49 K4 O59 83.7(3) 1_545 2_766
K1 K4 K2 128.23(10) 2_766 .
K1 K4 K3 84.38(9) 2_766 2_666
K3 K4 K2 48.03(5) 2_666 .
O54 K4 Mo7 85.11(16) 2_666 2_666
O54 K4 O20 66.2(2) 2_666 .
O54 K4 O38 127.1(3) 2_666 1_545
O54 K4 O41 137.5(2) 2_666 2_666
O54 K4 K1 119.1(2) 2_666 2_766
O54 K4 K2 34.83(14) 2_666 .
O54 K4 K3 39.56(17) 2_666 2_666
O54 K4 O59 108.4(4) 2_666 2_766
O59 K4 Mo7 101.2(2) 2_766 2_666
O59 K4 K1 37.7(2) 2_766 2_766
O59 K4 K2 97.5(3) 2_766 .
O59 K4 K3 69.2(3) 2_766 2_666
O24 K5 O25 64.16(19) 2_776 2_776
O24 K5 O40 65.9(2) 2_776 2_776
O24 K5 K6 44.10(17) 2_776 2_776
O24 K5 O62 145.0(3) 2_776 .
O25 K5 O40 129.2(2) 2_776 2_776
O25 K5 K6 95.35(19) 2_776 2_776
O25 K5 O62 112.9(3) 2_776 .
O39 K5 O24 128.4(2) 2_776 2_776
O39 K5 O25 163.7(2) 2_776 2_776
O39 K5 O40 62.6(2) 2_776 2_776
O39 K5 K6 100.9(2) 2_776 2_776
O39 K5 O62 63.9(3) 2_776 .
O40 K5 K6 51.8(2) 2_776 2_776
O40 K5 O62 113.0(3) 2_776 .
O48 K5 O24 110.5(2) . 2_776
O48 K5 O25 71.2(2) . 2_776
O48 K5 O39 93.3(2) . 2_776
O48 K5 O40 120.0(3) . 2_776
O48 K5 K6 154.1(3) . 2_776
O48 K5 O62 100.0(3) . .
O62 K5 K6 105.6(3) . 2_776
O63 K5 O24 74.5(3) . 2_776
O63 K5 O25 59.0(3) . 2_776
O63 K5 O39 130.4(3) . 2_776
O63 K5 O40 114.9(3) . 2_776
O63 K5 O48 121.4(3) . .
O63 K5 K6 63.6(3) . 2_776
O63 K5 O62 75.2(3) . .
Mo3 K6 Mo4 97.07(18) . 2_665
Mo3 K6 K1 125.3(2) . 1_455
Mo3 K6 K5 68.73(13) . 2_776
Mo4 K6 K1 60.09(11) 2_665 1_455
Mo4 K6 K5 152.8(3) 2_665 2_776
O14 K6 Mo3 83.8(2) 2_665 .
O14 K6 Mo4 26.38(14) 2_665 2_665
O14 K6 O24 102.7(3) 2_665 .
O14 K6 O40 166.6(3) 2_665 .
O14 K6 K1 86.3(2) 2_665 1_455
O14 K6 K5 126.4(3) 2_665 2_776
O14 K6 O51 133.2(3) 2_665 2_676
O14 K6 O52 81.2(3) 2_665 2_665
O14 K6 O59 109.3(4) 2_665 1_455
O14 K6 O60 85.3(3) 2_665 1_455
O24 K6 Mo3 23.61(14) . .
O24 K6 Mo4 119.9(3) . 2_665
O24 K6 O40 65.1(2) . .
O24 K6 K1 139.7(3) . 1_455
O24 K6 K5 45.60(17) . 2_776
O24 K6 O51 121.5(3) . 2_676
O24 K6 O52 113.1(4) . 2_665
O24 K6 O59 104.4(4) . 1_455
O24 K6 O60 170.5(4) . 1_455
O40 K6 Mo3 83.0(2) . .
O40 K6 Mo4 155.3(3) . 2_665
O40 K6 K1 99.7(3) . 1_455
O40 K6 K5 49.32(17) . 2_776
O40 K6 O51 60.2(2) . 2_676
O40 K6 O60 107.3(3) . 1_455
K5 K6 K1 147.1(2) 2_776 1_455
O51 K6 Mo3 142.8(3) 2_676 .
O51 K6 Mo4 118.4(2) 2_676 2_665
O51 K6 K1 70.6(2) 2_676 1_455
O51 K6 K5 82.2(2) 2_676 2_776
O52 K6 Mo3 124.2(3) 2_665 .
O52 K6 Mo4 92.4(3) 2_665 2_665
O52 K6 O40 108.0(3) 2_665 .
O52 K6 K1 107.0(3) 2_665 1_455
O52 K6 K5 78.3(2) 2_665 2_776
O52 K6 O51 68.4(3) 2_665 2_676
O52 K6 O59 137.7(5) 2_665 1_455
O52 K6 O60 62.6(4) 2_665 1_455
O59 K6 Mo3 97.9(4) 1_455 .
O59 K6 Mo4 85.0(3) 1_455 2_665
O59 K6 O40 70.6(3) 1_455 .
O59 K6 K1 37.3(3) 1_455 1_455
O59 K6 K5 119.1(3) 1_455 2_776
O59 K6 O51 76.0(4) 1_455 2_676
O59 K6 O60 77.2(4) 1_455 1_455
O60 K6 Mo3 165.8(3) 1_455 .
O60 K6 Mo4 69.4(2) 1_455 2_665
O60 K6 K1 44.7(3) 1_455 1_455
O60 K6 K5 125.3(3) 1_455 2_776
O60 K6 O51 49.5(3) 1_455 2_676
Mo6 K7 Mo9 126.03(19) 1_455 1_444
Mo6 K7 K3 58.73(13) 1_455 .
Mo8 K7 Mo6 91.93(17) 2_666 1_455
Mo8 K7 Mo9 136.0(3) 2_666 1_444
Mo8 K7 K3 60.85(13) 2_666 .
Mo9 K7 K3 117.0(2) 1_444 .
O16 K7 Mo6 31.15(16) 1_455 1_455
O16 K7 Mo8 112.5(3) 1_455 2_666
O16 K7 Mo9 96.8(2) 1_455 1_444
O16 K7 O34 117.8(3) 1_455 2_666
O16 K7 O44 88.4(3) 1_455 2_666
O16 K7 K3 58.3(2) 1_455 .
O16 K7 K7 161.6(5) 1_455 2
O16 K7 O57 148.2(5) 1_455 .
O18 K7 Mo6 26.60(15) 1_455 1_455
O18 K7 Mo8 81.3(2) 1_455 2_666
O18 K7 Mo9 142.5(3) 1_455 1_444
O18 K7 O16 56.9(2) 1_455 1_455
O18 K7 O34 66.3(3) 1_455 2_666
O18 K7 O44 76.3(3) 1_455 2_666
O18 K7 K3 74.2(2) 1_455 .
O18 K7 K7 120.9(5) 1_455 2
O18 K7 O57 151.9(4) 1_455 .
O34 K7 Mo6 87.9(2) 2_666 1_455
O34 K7 Mo8 31.87(15) 2_666 2_666
O34 K7 Mo9 145.4(3) 2_666 1_444
O34 K7 K3 85.0(2) 2_666 .
O34 K7 K7 71.4(3) 2_666 2
O34 K7 O57 85.7(3) 2_666 .
O44 K7 Mo6 75.7(2) 2_666 1_455
O44 K7 Mo8 26.86(15) 2_666 2_666
O44 K7 Mo9 134.0(4) 2_666 1_444
O44 K7 O34 53.9(2) 2_666 2_666
O44 K7 K3 33.99(18) 2_666 .
O44 K7 K7 109.2(3) 2_666 2
O44 K7 O57 89.5(4) 2_666 .
O46 K7 Mo6 103.3(3) 1_444 1_455
O46 K7 Mo8 155.2(4) 1_444 2_666
O46 K7 Mo9 23.07(19) 1_444 1_444
O46 K7 O16 75.4(3) 1_444 1_455
O46 K7 O18 120.4(3) 1_444 1_455
O46 K7 O34 163.8(4) 1_444 2_666
O46 K7 O44 139.9(5) 1_444 2_666
O46 K7 K3 110.8(3) 1_444 .
O46 K7 K7 93.3(3) 1_444 2
O46 K7 O57 86.1(4) 1_444 .
K7 K7 Mo6 146.9(5) 2 1_455
K7 K7 Mo8 83.9(2) 2 2_666
K7 K7 Mo9 75.0(2) 2 1_444
K7 K7 K3 140.2(3) 2 .
O57 K7 Mo6 165.0(4) . 1_455
O57 K7 Mo6 88.1(5) 2 1_455
O57 K7 Mo8 75.5(3) . 2_666
O57 K7 Mo8 99.9(4) 2 2_666
O57 K7 Mo9 102.4(4) 2 1_444
O57 K7 Mo9 63.1(3) . 1_444
O57 K7 O16 106.4(5) 2 1_455
O57 K7 O18 66.3(5) 2 1_455
O57 K7 O34 68.2(4) 2 2_666
O57 K7 O44 119.8(5) 2 2_666
O57 K7 O46 100.0(5) 2 1_444
O57 K7 K3 107.1(4) . .
O57 K7 K3 138.4(5) 2 .
O57 K7 K7 41.4(3) . 2
O57 K7 K7 60.6(5) 2 2
O57 K7 O57 102.0(6) 2 .
Mo5 K8 K1 55.65(19) 1_455 2_665
Mo9 K8 Mo5 98.9(3) 1_444 1_455
Mo9 K8 K1 52.98(18) 1_444 2_665
O16 K8 Mo5 30.55(17) 1_455 1_455
O16 K8 Mo9 95.5(4) 1_455 1_444
O16 K8 O44 78.9(5) 1_455 2_666
O16 K8 K1 73.3(3) 1_455 2_665
O16 K8 K3 71.0(3) 1_455 .
O27 K8 Mo5 26.26(17) 1_455 1_455
O27 K8 Mo9 80.6(3) 1_455 1_444
O27 K8 O16 51.6(3) 1_455 1_455
O27 K8 O44 125.5(5) 1_455 2_666
O27 K8 K1 30.6(2) 1_455 2_665
O27 K8 K3 91.1(4) 1_455 .
O44 K8 Mo5 99.3(5) 2_666 1_455
O44 K8 Mo9 131.1(8) 2_666 1_444
O44 K8 K1 152.2(5) 2_666 2_665
O44 K8 K3 47.2(2) 2_666 .
O46 K8 Mo5 76.2(3) 1_444 1_455
O46 K8 Mo9 27.0(2) 1_444 1_444
O46 K8 O16 68.5(4) 1_444 1_455
O46 K8 O27 65.2(3) 1_444 1_455
O46 K8 O44 120.8(9) 1_444 2_666
O46 K8 O47 53.6(3) 1_444 1_444
O46 K8 K1 47.2(3) 1_444 2_665
O46 K8 K3 139.5(6) 1_444 .
O46 K8 O55 136.9(6) 1_444 .
O46 K8 O56 130.1(6) 1_444 .
O47 K8 Mo5 121.1(4) 1_444 1_455
O47 K8 Mo9 26.60(19) 1_444 1_444
O47 K8 O16 122.1(5) 1_444 1_455
O47 K8 O27 97.9(5) 1_444 1_455
O47 K8 O44 130.5(7) 1_444 2_666
O47 K8 K1 67.3(3) 1_444 2_665
O47 K8 K3 166.8(6) 1_444 .
O47 K8 O55 128.2(9) 1_444 .
O47 K8 O56 82.5(4) 1_444 .
K3 K8 Mo5 70.1(2) . 1_455
K3 K8 Mo9 166.5(6) . 1_444
K3 K8 K1 120.9(4) . 2_665
O55 K8 Mo5 69.4(3) . 1_455
O55 K8 Mo9 138.5(8) . 1_444
O55 K8 O16 92.1(4) . 1_455
O55 K8 O27 72.6(5) . 1_455
O55 K8 O44 90.3(4) . 2_666
O55 K8 K1 91.1(5) . 2_665
O55 K8 K3 46.0(3) . .
O56 K8 Mo5 153.7(5) . 1_455
O56 K8 Mo9 106.7(4) . 1_444
O56 K8 O16 147.1(7) . 1_455
O56 K8 O27 154.6(10) . 1_455
O56 K8 O44 68.2(4) . 2_666
O56 K8 K1 139.6(7) . 2_665
O56 K8 K3 85.2(3) . .
O56 K8 O55 87.1(5) . .
K2 O50 K3 74.2(2) . .
K3 O54 K2 79.77(19) . .
K4 O54 K2 112.6(2) 2_666 .
K4 O54 K3 103.4(3) 2_666 .
K3 O55 K8 77.7(5) . .
K7 O57 K7 78.0(6) 2 .
K1 O59 K4 97.8(4) . 2_766
K1 O59 K6 101.3(6) . 1_655
K6 O59 K4 157.3(5) 1_655 2_766
K1 O60 K6 87.5(5) . 1_655

loop_
_geom_bond_atom_site_label_1
_geom_bond_atom_site_label_2
_geom_bond_distance
_geom_bond_site_symmetry_2
Mo1 O2 2.349(6) .
Mo1 O10 2.301(7) .
Mo1 O11 1.930(6) .
Mo1 O12 1.956(6) .
Mo1 O19 1.702(7) .
Mo1 O20 1.702(7) .
Mo2 O2 2.342(5) .
Mo2 O8 2.267(6) .
Mo2 O12 1.911(6) .
Mo2 O13 1.966(6) .
Mo2 O21 1.712(7) .
Mo2 O22 1.720(6) .
Mo2 K3 3.982(3) .
Mo3 O4 2.344(5) .
Mo3 O8 2.286(6) .
Mo3 O13 1.914(6) .
Mo3 O14 1.931(6) .
Mo3 O23 1.712(6) .
Mo3 O24 1.709(6) .
Mo3 K6 3.880(8) .
Mo4 O4 2.320(6) .
Mo4 O9 2.298(6) .
Mo4 O14 1.944(6) .
Mo4 O15 1.920(6) .
Mo4 O25 1.719(7) .
Mo4 O26 1.705(7) .
Mo4 K1 4.006(2) .
Mo4 K6 3.967(8) 2_665
Mo5 O3 2.332(6) .
Mo5 O9 2.267(5) .
Mo5 O15 1.952(6) .
Mo5 O16 1.924(7) .
Mo5 O27 1.696(7) .
Mo5 O28 1.721(6) .
Mo5 K1 3.756(3) .
Mo5 K8 3.784(13) 1_655
Mo6 O3 2.346(5) .
Mo6 O10 2.290(6) .
Mo6 O11 1.903(7) .
Mo6 O16 1.929(7) .
Mo6 O17 1.715(6) .
Mo6 O18 1.707(7) .
Mo6 K7 3.694(8) 1_655
Mo7 O5 2.300(6) .
Mo7 O29 2.359(6) .
Mo7 O32 1.949(7) .
Mo7 O33 1.938(8) .
Mo7 O42 1.694(7) .
Mo7 O43 1.716(6) .
Mo7 K2 4.0214(9) .
Mo7 K4 4.015(3) 2_666
Mo8 O5 2.330(7) .
Mo8 O30 2.299(7) .
Mo8 O33 1.917(7) .
Mo8 O34 1.947(7) .
Mo8 O44 1.703(7) .
Mo8 O45 1.735(8) .
Mo8 K7 3.686(7) 2_666
Mo9 O7 2.311(7) .
Mo9 O30 2.322(7) .
Mo9 O34 1.903(7) .
Mo9 O35 1.904(8) .
Mo9 O46 1.717(9) .
Mo9 O47 1.694(7) .
Mo9 K1 4.034(3) 2_776
Mo9 K7 3.905(8) 1_666
Mo9 K8 3.717(13) 1_666
Mo10 O7 2.325(6) .
Mo10 O31 2.313(6) .
Mo10 O35 1.951(9) .
Mo10 O36 1.912(7) .
Mo10 O48 1.710(6) .
Mo10 O49 1.704(7) .
Mo10 K1 3.883(3) 2_776
Mo11 O6 2.337(6) .
Mo11 O31 2.297(7) .
Mo11 O36 1.933(6) .
Mo11 O37 1.971(6) .
Mo11 O38 1.702(7) .
Mo11 O39 1.720(8) .
Mo12 O6 2.308(5) .
Mo12 O29 2.297(7) .
Mo12 O32 1.938(7) .
Mo12 O37 1.921(6) .
Mo12 O40 1.698(8) .
Mo12 O41 1.723(6) .
Cr1 O2 1.965(6) .
Cr1 O3 1.969(5) .
Cr1 O4 1.970(6) .
Cr1 O8 1.965(5) .
Cr1 O9 1.967(6) .
Cr1 O10 1.963(6) .
Cr2 O5 1.956(6) .
Cr2 O6 1.968(7) .
Cr2 O7 1.974(6) .
Cr2 O29 1.980(6) .
Cr2 O30 1.968(7) .
Cr2 O31 1.962(6) .
O1 C1 1.431(10) .
O1 C6 1.437(10) .
O2 C3 1.455(10) .
O3 C5 1.416(10) .
O4 C4 1.446(10) .
O5 C8 1.463(10) .
O6 C9 1.465(10) .
O7 C10 1.471(10) .
O8 H8 1.0000 .
O9 H9 1.0000 .
O10 H10 1.0000 .
O14 K6 2.733(11) 2_665
O15 K1 2.714(6) .
O16 K7 2.902(10) 1_655
O16 K8 3.199(18) 1_655
O17 K3 2.873(7) 1_655
O18 K7 2.883(11) 1_655
O20 K4 2.926(8) .
O21 K2 2.760(7) .
O22 K3 2.871(7) .
O24 K5 2.918(7) 2_776
O24 K6 2.842(9) .
O25 K5 3.147(8) 2_776
O26 K1 2.759(7) 2_765
O27 K1 2.783(8) 2_765
O27 K8 3.123(16) 1_655
O28 K1 3.386(8) .
O28 K3 3.018(7) 1_655
O29 H29 1.0000 .
O30 H30 1.0000 .
O31 H31 1.0000 .
O34 K7 3.082(11) 2_666
O35 K1 2.651(8) 2_776
O38 K4 2.979(9) 1_565
O39 K5 2.848(9) 2_776
O40 K5 3.157(9) 2_776
O40 K6 3.273(11) .
O41 K4 3.097(8) 2_666
O42 K4 2.593(9) 2_666
O43 K2 2.753(7) .
O43 K3 2.940(8) 2_666
O44 K3 2.781(8) 2_666
O44 K7 2.936(11) 2_666
O44 K8 3.21(2) 2_666
O46 K7 2.813(12) 1_666
O46 K8 3.003(17) 1_666
O47 K8 3.008(17) 1_666
O48 K5 2.698(8) .
O49 K1 3.332(10) 2_776
O49 K4 2.706(8) 1_565
C1 H1A 0.9900 .
C1 H1B 0.9900 .
C1 C2 1.510(12) .
C2 C3 1.503(12) .
C2 C4 1.557(12) .
C2 C5 1.547(12) .
C3 H3A 0.9900 .
C3 H3B 0.9900 .
C4 H4A 0.9900 .
C4 H4B 0.9900 .
C5 H5A 0.9900 .
C5 H5B 0.9900 .
C6 H6A 0.9900 .
C6 H6B 0.9900 .
C6 C7 1.544(11) .
C7 C8 1.530(13) .
C7 C9 1.530(12) .
C7 C10 1.519(12) .
C8 H8A 0.9900 .
C8 H8B 0.9900 .
C9 H9A 0.9900 .
C9 H9B 0.9900 .
C10 H10A 0.9900 .
C10 H10B 0.9900 .
K1 Mo9 4.034(3) 2_776
K1 Mo10 3.883(3) 2_776
K1 O26 2.759(7) 2_765
K1 O27 2.783(8) 2_765
K1 O35 2.651(8) 2_776
K1 O49 3.332(10) 2_776
K1 O59 2.733(12) .
K1 O60 3.113(17) .
K2 Mo7 4.0214(9) 2_666
K2 O21 2.760(7) 2_666
K2 O43 2.753(7) 2_666
K2 K3 3.760(3) .
K2 K3 3.760(3) 2_666
K2 O50 3.053(11) .
K2 O50 3.053(11) 2_666
K2 O54 2.939(7) .
K2 O54 2.939(7) 2_666
K3 O17 2.873(7) 1_455
K3 O28 3.018(7) 1_455
K3 O43 2.940(8) 2_666
K3 O44 2.781(8) 2_666
K3 K4 4.469(5) 2_666
K3 K8 3.662(14) .
K3 O50 3.178(10) .
K3 O54 2.925(8) .
K3 O55 2.695(9) .
K4 Mo7 4.015(3) 2_666
K4 O38 2.979(9) 1_545
K4 O41 3.097(8) 2_666
K4 O42 2.593(9) 2_666
K4 O49 2.707(8) 1_545
K4 K1 4.425(5) 2_766
K4 K3 4.469(5) 2_666
K4 O54 2.767(8) 2_666
K4 O59 3.129(17) 2_766
K5 O24 2.918(7) 2_776
K5 O25 3.147(8) 2_776
K5 O39 2.848(9) 2_776
K5 O40 3.157(9) 2_776
K5 K6 4.084(8) 2_776
K5 O62 3.328(19) .
K5 O63 2.674(12) .
K6 Mo4 3.967(8) 2_665
K6 O14 2.733(11) 2_665
K6 K1 4.420(8) 1_455
K6 K5 4.084(8) 2_776
K6 O51 3.345(11) 2_676
K6 O52 2.961(14) 2_665
K6 O59 2.98(2) 1_455
K6 O60 3.275(14) 1_455
K7 Mo6 3.694(8) 1_455
K7 Mo8 3.686(7) 2_666
K7 Mo9 3.905(8) 1_444
K7 O16 2.902(10) 1_455
K7 O18 2.883(11) 1_455
K7 O34 3.082(11) 2_666
K7 O44 2.936(11) 2_666
K7 O46 2.813(12) 1_444
K7 K7 3.613(17) 2
K7 O57 2.44(2) 2
K7 O57 3.22(2) .
K8 Mo5 3.784(13) 1_455
K8 Mo9 3.717(13) 1_444
K8 O16 3.199(18) 1_455
K8 O27 3.123(16) 1_455
K8 O44 3.21(2) 2_666
K8 O46 3.003(17) 1_444
K8 O47 3.008(17) 1_444
K8 K1 4.970(15) 2_665
K8 O55 3.12(2) .
K8 O56 3.11(2) .
O51 K6 3.345(11) 2_676
O52 K6 2.961(14) 2_665
O54 K4 2.767(8) 2_666
O57 K7 2.44(2) 2
O59 K4 3.129(17) 2_766
O59 K6 2.98(2) 1_655
O60 K6 3.275(14) 1_655

loop_
_geom_torsion_atom_site_label_1
_geom_torsion_atom_site_label_2
_geom_torsion_atom_site_label_3
_geom_torsion_atom_site_label_4
_geom_torsion
_geom_torsion_site_symmetry_1
_geom_torsion_site_symmetry_4
Mo1 O2 C3 C2 123.4(6) . .
Mo1 O20 K4 Mo7 -57.7(8) . 2_666
Mo1 O20 K4 O38 15.5(8) . 1_545
Mo1 O20 K4 O41 -13.1(10) . 2_666
Mo1 O20 K4 O42 -52.8(8) . 2_666
Mo1 O20 K4 O49 79.7(8) . 1_545
Mo1 O20 K4 K1 106.5(8) . 2_766
Mo1 O20 K4 K2 -112.3(8) . .
Mo1 O20 K4 K3 -153.5(8) . 2_666
Mo1 O20 K4 O54 -146.0(9) . 2_666
Mo1 O20 K4 O59 -176(2) . 2_766
Mo2 O2 C3 C2 -124.3(6) . .
Mo2 O21 K2 Mo7 96.4(7) . 2_666
Mo2 O21 K2 Mo7 -83.6(7) . .
Mo2 O21 K2 O21 152(100) . 2_666
Mo2 O21 K2 O43 75.0(7) . 2_666
Mo2 O21 K2 O43 -105.0(7) . .
Mo2 O21 K2 K3 20.4(6) . .
Mo2 O21 K2 K3 -159.6(6) . 2_666
Mo2 O21 K2 O50 140.9(6) . 2_666
Mo2 O21 K2 O50 -39.1(6) . .
Mo2 O21 K2 O54 -169.7(7) . 2_666
Mo2 O21 K2 O54 10.3(7) . .
Mo2 O22 K3 O17 -123.8(5) . 1_455
Mo2 O22 K3 O28 117.7(4) . 1_455
Mo2 O22 K3 O43 -62.6(4) . 2_666
Mo2 O22 K3 O44 -131.1(4) . 2_666
Mo2 O22 K3 K2 -16.6(3) . .
Mo2 O22 K3 K4 46.1(5) . 2_666
Mo2 O22 K3 K8 169.5(5) . .
Mo2 O22 K3 O50 34.1(4) . .
Mo2 O22 K3 O54 -5.6(6) . .
Mo2 O22 K3 O55 111.4(5) . .
Mo2 K3 K7 Mo6 164.65(10) . 1_455
Mo2 K3 K7 Mo8 52.09(16) . 2_666
Mo2 K3 K7 Mo9 -77.76(19) . 1_444
Mo2 K3 K7 O16 -158.6(2) . 1_455
Mo2 K3 K7 O18 140.86(18) . 1_455
Mo2 K3 K7 O34 74.1(2) . 2_666
Mo2 K3 K7 O44 52.0(3) . 2_666
Mo2 K3 K7 O46 -102.1(3) . 1_444
Mo2 K3 K7 K7 21.3(7) . 2
Mo2 K3 K7 O57 122.7(6) . 2
Mo2 K3 K7 O57 -9.8(4) . .
Mo2 K3 K8 Mo5 -150.1(2) . 1_455
Mo2 K3 K8 Mo9 174(3) . 1_444
Mo2 K3 K8 O16 177.5(3) . 1_455
Mo2 K3 K8 O27 -134.1(4) . 1_455
Mo2 K3 K8 O44 85.1(3) . 2_666
Mo2 K3 K8 O46 174.5(11) . 1_444
Mo2 K3 K8 O47 0(4) . 1_444
Mo2 K3 K8 K1 -126.6(5) . 2_665
Mo2 K3 K8 O55 -69.9(3) . .
Mo2 K3 K8 O56 20.6(6) . .
Mo2 K3 O50 K2 -84.09(17) . .
Mo2 K3 O54 K2 -16.8(2) . .
Mo2 K3 O54 K4 94.3(2) . 2_666
Mo2 K3 O55 K8 110.0(3) . .
Mo3 O4 C4 C2 123.6(6) . .
Mo3 O24 K6 Mo4 -16.0(5) . 2_665
Mo3 O24 K6 O14 -37.6(5) . 2_665
Mo3 O24 K6 O40 136.8(4) . .
Mo3 O24 K6 K1 61.9(6) . 1_455
Mo3 O24 K6 K5 -166.7(5) . 2_776
Mo3 O24 K6 O51 158.7(4) . 2_676
Mo3 O24 K6 O52 -123.3(4) . 2_665
Mo3 O24 K6 O59 76.5(5) . 1_455
Mo3 O24 K6 O60 175(3) . 1_455
Mo4 O4 C4 C2 -124.4(6) . .
Mo4 O15 K1 Mo5 -136.6(5) . .
Mo4 O15 K1 Mo9 47.8(4) . 2_776
Mo4 O15 K1 Mo10 89.8(3) . 2_776
Mo4 O15 K1 O26 -103.9(3) . 2_765
Mo4 O15 K1 O27 -29.8(3) . 2_765
Mo4 O15 K1 O28 -162.8(4) . .
Mo4 O15 K1 O35 70.5(4) . 2_776
Mo4 O15 K1 O49 112.5(3) . 2_776
Mo4 O15 K1 O59 -177.4(4) . .
Mo4 O15 K1 O60 -32.5(9) . .
Mo4 K1 O59 K4 -51.7(6) . 2_766
Mo4 K1 O59 K6 140.6(4) . 1_655
Mo4 K1 O60 K6 -144.0(2) . 1_655
Mo5 O3 C5 C2 125.5(6) . .
Mo5 O15 K1 Mo4 136.6(5) . .
Mo5 O15 K1 Mo9 -175.59(19) . 2_776
Mo5 O15 K1 Mo10 -133.6(2) . 2_776
Mo5 O15 K1 O26 32.7(3) . 2_765
Mo5 O15 K1 O27 106.8(3) . 2_765
Mo5 O15 K1 O28 -26.2(2) . .
Mo5 O15 K1 O35 -152.9(3) . 2_776
Mo5 O15 K1 O49 -110.9(3) . 2_776
Mo5 O15 K1 O59 -40.8(4) . .
Mo5 O15 K1 O60 104.1(7) . .
Mo5 O28 K1 Mo4 21.4(2) . .
Mo5 O28 K1 Mo9 99.7(3) . 2_776
Mo5 O28 K1 Mo10 104.8(2) . 2_776
Mo5 O28 K1 O15 28.8(2) . .
Mo5 O28 K1 O26 -87.9(3) . 2_765
Mo5 O28 K1 O27 -30.4(3) . 2_765
Mo5 O28 K1 O35 108.1(3) . 2_776
Mo5 O28 K1 O49 108.3(3) . 2_776
Mo5 O28 K1 O59 -166.3(4) . .
Mo5 O28 K1 O60 -127.3(4) . .
Mo5 K1 O59 K4 -69.1(4) . 2_766
Mo5 K1 O59 K6 123.2(4) . 1_655
Mo5 K1 O60 K6 -55.7(5) . 1_655
Mo5 K8 O55 K3 81.7(3) 1_455 .
Mo6 O3 C5 C2 -122.2(6) . .
Mo6 K7 O57 K7 131.4(16) 1_455 2
Mo7 O5 C8 C7 123.8(6) . .
Mo7 O43 K2 Mo7 180.000(2) . 2_666
Mo7 O43 K2 O21 -78.5(4) . 2_666
Mo7 O43 K2 O21 101.5(4) . .
Mo7 O43 K2 O43 159(100) . 2_666
Mo7 O43 K2 K3 23.1(5) . .
Mo7 O43 K2 K3 -156.9(5) . 2_666
Mo7 O43 K2 O50 43.7(4) . .
Mo7 O43 K2 O50 -136.3(4) . 2_666
Mo7 O43 K2 O54 156.2(5) . 2_666
Mo7 O43 K2 O54 -23.8(5) . .
Mo7 K2 K3 Mo2 -77.10(3) 2_666 .
Mo7 K2 K3 Mo2 102.90(3) . .
Mo7 K2 K3 O17 -96.88(14) . 1_455
Mo7 K2 K3 O17 83.12(14) 2_666 1_455
Mo7 K2 K3 O22 -70.37(15) 2_666 .
Mo7 K2 K3 O22 109.63(15) . .
Mo7 K2 K3 O28 150.06(18) 2_666 1_455
Mo7 K2 K3 O28 -29.94(18) . 1_455
Mo7 K2 K3 O43 -171.78(18) . 2_666
Mo7 K2 K3 O43 8.22(18) 2_666 2_666
Mo7 K2 K3 O44 -175.63(18) . 2_666
Mo7 K2 K3 O44 4.37(18) 2_666 2_666
Mo7 K2 K3 K4 155.82(6) 2_666 2_666
Mo7 K2 K3 K4 -24.18(6) . 2_666
Mo7 K2 K3 K8 135.6(18) . .
Mo7 K2 K3 K8 -44.4(18) 2_666 .
Mo7 K2 K3 O50 33.3(2) . .
Mo7 K2 K3 O50 -146.7(2) 2_666 .
Mo7 K2 K3 O54 119.0(2) 2_666 .
Mo7 K2 K3 O54 -61.0(2) . .
Mo7 K2 K3 O55 -135.4(3) 2_666 .
Mo7 K2 K3 O55 44.6(3) . .
Mo7 K2 K4 Mo7 180.0 . 2_666
Mo7 K2 K4 O20 87.17(15) 2_666 .
Mo7 K2 K4 O20 -92.83(15) . .
Mo7 K2 K4 O38 33.86(17) 2_666 1_545
Mo7 K2 K4 O38 -146.14(17) . 1_545
Mo7 K2 K4 O41 -41.52(17) 2_666 2_666
Mo7 K2 K4 O41 138.48(17) . 2_666
Mo7 K2 K4 O42 -160.8(2) . 2_666
Mo7 K2 K4 O42 19.2(2) 2_666 2_666
Mo7 K2 K4 O49 -13.3(11) . 1_545
Mo7 K2 K4 O49 166.7(11) 2_666 1_545
Mo7 K2 K4 K1 -122.72(11) 2_666 2_766
Mo7 K2 K4 K1 57.28(11) . 2_766
Mo7 K2 K4 K3 -151.56(8) 2_666 2_666
Mo7 K2 K4 K3 28.44(8) . 2_666
Mo7 K2 K4 O54 -30.0(3) . 2_666
Mo7 K2 K4 O54 150.0(3) 2_666 2_666
Mo7 K2 K4 O59 -98.5(3) 2_666 2_766
Mo7 K2 K4 O59 81.5(3) . 2_766
Mo7 K2 O50 K3 34.8(2) 2_666 .
Mo7 K2 O50 K3 -145.2(2) . .
Mo7 K2 O54 K3 124.35(15) . .
Mo7 K2 O54 K3 -55.65(15) 2_666 .
Mo7 K2 O54 K4 -156.0(2) 2_666 2_666
Mo7 K2 O54 K4 24.0(2) . 2_666
Mo8 O5 C8 C7 -125.8(6) . .
Mo8 K7 O57 K7 97.3(4) 2_666 2
Mo9 O7 C10 C7 124.4(7) . .
Mo9 K1 O59 K4 84.5(5) 2_776 2_766
Mo9 K1 O59 K6 -83.2(4) 2_776 1_655
Mo9 K1 O60 K6 145.3(3) 2_776 1_655
Mo9 K7 O57 K7 -98.0(4) 1_444 2
Mo9 K8 O55 K3 161.6(7) 1_444 .
Mo10 O7 C10 C7 -124.2(7) . .
Mo10 O48 K5 O24 -119.0(14) . 2_776
Mo10 O48 K5 O25 -67.3(14) . 2_776
Mo10 O48 K5 O39 107.7(14) . 2_776
Mo10 O48 K5 O40 167.7(13) . 2_776
Mo10 O48 K5 K6 -128.8(12) . 2_776
Mo10 O48 K5 O62 43.6(15) . .
Mo10 O48 K5 O63 -35.1(15) . .
Mo10 K1 O59 K4 37.6(4) 2_776 2_766
Mo10 K1 O59 K6 -130.1(4) 2_776 1_655
Mo10 K1 O60 K6 115.8(2) 2_776 1_655
Mo11 O6 C9 C7 123.1(6) . .
Mo12 O6 C9 C7 -124.9(6) . .
Mo12 O40 K6 Mo3 -126.4(5) . .
Mo12 O40 K6 Mo4 -34.7(10) . 2_665
Mo12 O40 K6 O14 -117.7(16) . 2_665
Mo12 O40 K6 O24 -142.5(5) . .
Mo12 O40 K6 K1 -1.8(6) . 1_455
Mo12 O40 K6 K5 165.7(6) . 2_776
Mo12 O40 K6 O51 59.1(5) . 2_676
Mo12 O40 K6 O52 109.8(5) . 2_665
Mo12 O40 K6 O59 -25.5(6) . 1_455
Mo12 O40 K6 O60 43.7(7) . 1_455
Cr1 O2 C3 C2 0.4(9) . .
Cr1 O3 C5 C2 1.7(9) . .
Cr1 O4 C4 C2 1.3(8) . .
Cr2 O5 C8 C7 -1.0(9) . .
Cr2 O6 C9 C7 0.0(9) . .
Cr2 O7 C10 C7 -1.0(11) . .
O1 C1 C2 C3 -67.1(9) . .
O1 C1 C2 C4 54.9(10) . .
O1 C1 C2 C5 172.1(7) . .
O1 C6 C7 C8 64.1(9) . .
O1 C6 C7 C9 -57.5(9) . .
O1 C6 C7 C10 -177.8(8) . .
O2 Mo1 O10 Mo6 102.9(2) . .
O2 Mo1 O10 Cr1 -1.2(2) . .
O2 Mo1 O11 Mo6 -93.8(3) . .
O2 Mo1 O12 Mo2 -21.9(3) . .
O2 Mo1 O20 K4 149.3(8) . .
O2 Mo2 O8 Mo3 -101.3(2) . .
O2 Mo2 O8 Cr1 3.1(2) . .
O2 Mo2 O12 Mo1 21.9(3) . .
O2 Mo2 O13 Mo3 91.3(3) . .
O2 Mo2 O21 K2 149.0(6) . .
O2 Mo2 O22 K3 -169.9(7) . .
O2 Mo2 K3 O17 -83.2(6) . 1_455
O2 Mo2 K3 O22 172.2(5) . .
O2 Mo2 K3 O28 89.1(5) . 1_455
O2 Mo2 K3 O43 -75.3(4) . 2_666
O2 Mo2 K3 O44 -140.7(4) . 2_666
O2 Mo2 K3 K2 -25.7(4) . .
O2 Mo2 K3 K4 29.0(4) . 2_666
O2 Mo2 K3 K8 161.8(6) . .
O2 Mo2 K3 O50 31.2(5) . .
O2 Mo2 K3 O54 -11.9(5) . .
O2 Mo2 K3 O55 109.2(5) . .
O2 Cr1 O3 Mo5 -179.6(2) . .
O2 Cr1 O3 Mo6 87.2(3) . .
O2 Cr1 O3 C5 -46.3(6) . .
O2 Cr1 O4 Mo3 -86.9(2) . .
O2 Cr1 O4 Mo4 179.0(2) . .
O2 Cr1 O4 C4 44.6(5) . .
O2 Cr1 O8 Mo2 -3.5(3) . .
O2 Cr1 O8 Mo3 94.5(3) . .
O2 Cr1 O9 Mo4 -51(3) . .
O2 Cr1 O9 Mo5 46(3) . .
O2 Cr1 O10 Mo1 1.4(2) . .
O2 Cr1 O10 Mo6 -94.0(3) . .
O3 Mo5 O9 Mo4 101.6(2) . .
O3 Mo5 O9 Cr1 -2.5(2) . .
O3 Mo5 O15 Mo4 -91.1(3) . .
O3 Mo5 O15 K1 132.3(3) . .
O3 Mo5 O16 Mo6 -20.9(3) . .
O3 Mo5 O16 K7 -172.6(5) . 1_655
O3 Mo5 O16 K8 -158.0(3) . 1_655
O3 Mo5 O27 K1 49.8(12) . 2_765
O3 Mo5 O27 K8 -96.8(10) . 1_655
O3 Mo5 O28 K1 -113.64(18) . .
O3 Mo5 O28 K3 92.0(4) . 1_655
O3 Mo5 K1 Mo4 -73.65(14) . .
O3 Mo5 K1 Mo9 -44.8(2) . 2_776
O3 Mo5 K1 Mo10 -2.74(16) . 2_776
O3 Mo5 K1 O15 -51.7(3) . .
O3 Mo5 K1 O26 162.4(2) . 2_765
O3 Mo5 K1 O27 -126.5(2) . 2_765
O3 Mo5 K1 O28 79.2(3) . .
O3 Mo5 K1 O35 -15.9(3) . 2_776
O3 Mo5 K1 O49 11.9(2) . 2_776
O3 Mo5 K1 O59 91.4(3) . .
O3 Mo5 K1 O60 168.7(5) . .
O3 Mo6 O10 Mo1 -102.4(2) . .
O3 Mo6 O10 Cr1 1.6(2) . .
O3 Mo6 O11 Mo1 94.0(3) . .
O3 Mo6 O16 Mo5 20.8(3) . .
O3 Mo6 O16 K7 -177.7(3) . 1_655
O3 Mo6 O16 K8 140.7(6) . 1_655
O3 Mo6 O17 K3 -92.5(4) . 1_655
O3 Mo6 O18 K7 72.2(9) . 1_655
O3 Cr1 O2 Mo1 -86.6(2) . .
O3 Cr1 O2 Mo2 -179.6(2) . .
O3 Cr1 O2 C3 45.5(6) . .
O3 Cr1 O4 Mo3 -178.9(3) . .
O3 Cr1 O4 Mo4 87.0(2) . .
O3 Cr1 O4 C4 -47.4(5) . .
O3 Cr1 O8 Mo2 -49(4) . .
O3 Cr1 O8 Mo3 49(4) . .
O3 Cr1 O9 Mo4 -94.3(2) . .
O3 Cr1 O9 Mo5 2.8(2) . .
O3 Cr1 O10 Mo1 93.7(3) . .
O3 Cr1 O10 Mo6 -1.7(3) . .
O4 Mo3 O8 Mo2 103.2(2) . .
O4 Mo3 O8 Cr1 -1.8(2) . .
O4 Mo3 O13 Mo2 -90.8(3) . .
O4 Mo3 O14 Mo4 -21.6(3) . .
O4 Mo3 O14 K6 145.0(4) . 2_665
O4 Mo3 O24 K5 24.2(8) . 2_776
O4 Mo3 O24 K6 174.9(4) . .
O4 Mo3 K6 Mo4 159.3(2) . 2_665
O4 Mo3 K6 O14 136.4(3) . 2_665
O4 Mo3 K6 O24 -6.8(5) . .
O4 Mo3 K6 O40 -45.6(4) . .
O4 Mo3 K6 K1 -142.6(3) . 1_455
O4 Mo3 K6 K5 3.3(3) . 2_776
O4 Mo3 K6 O51 -37.6(7) . 2_676
O4 Mo3 K6 O52 61.5(5) . 2_665
O4 Mo3 K6 O59 -114.9(4) . 1_455
O4 Mo3 K6 O60 176.5(15) . 1_455
O4 Mo4 O9 Mo5 -102.6(2) . .
O4 Mo4 O9 Cr1 2.2(2) . .
O4 Mo4 O14 Mo3 21.8(3) . .
O4 Mo4 O14 K6 -146.0(4) . 2_665
O4 Mo4 O15 Mo5 90.5(3) . .
O4 Mo4 O15 K1 -138.3(3) . .
O4 Mo4 O25 K5 -26.7(5) . 2_776
O4 Mo4 O26 K1 -55.5(10) . 2_765
O4 Mo4 K1 Mo5 70.72(16) . .
O4 Mo4 K1 Mo9 -92.86(16) . 2_776
O4 Mo4 K1 Mo10 -44.18(16) . 2_776
O4 Mo4 K1 O15 44.4(4) . .
O4 Mo4 K1 O26 125.1(2) . 2_765
O4 Mo4 K1 O27 -168.1(2) . 2_765
O4 Mo4 K1 O28 58.3(2) . .
O4 Mo4 K1 O35 -69.6(3) . 2_776
O4 Mo4 K1 O49 -18.3(2) . 2_776
O4 Mo4 K1 O59 48.0(5) . .
O4 Mo4 K1 O60 -151.4(3) . .
O4 Cr1 O2 Mo1 -178.0(2) . .
O4 Cr1 O2 Mo2 88.9(2) . .
O4 Cr1 O2 C3 -46.0(6) . .
O4 Cr1 O3 Mo5 -87.5(3) . .
O4 Cr1 O3 Mo6 179.3(3) . .
O4 Cr1 O3 C5 45.8(6) . .
O4 Cr1 O8 Mo2 -95.9(3) . .
O4 Cr1 O8 Mo3 2.0(3) . .
O4 Cr1 O9 Mo4 -2.4(2) . .
O4 Cr1 O9 Mo5 94.6(3) . .
O4 Cr1 O10 Mo1 57(4) . .
O4 Cr1 O10 Mo6 -39(4) . .
O5 Mo7 O29 Mo12 101.8(2) . .
O5 Mo7 O29 Cr2 -0.5(3) . .
O5 Mo7 O32 Mo12 -89.9(3) . .
O5 Mo7 O33 Mo8 -22.1(3) . .
O5 Mo7 O42 K4 110.3(12) . 2_666
O5 Mo7 O43 K2 -152.1(4) . .
O5 Mo7 O43 K3 69.2(5) . 2_666
O5 Mo7 K2 Mo7 33(100) . 2_666
O5 Mo7 K2 O21 125.8(2) . 2_666
O5 Mo7 K2 O21 -54.2(2) . .
O5 Mo7 K2 O43 32.2(5) . .
O5 Mo7 K2 O43 -147.8(5) . 2_666
O5 Mo7 K2 K3 51.1(2) . 2_666
O5 Mo7 K2 K3 -128.9(2) . .
O5 Mo7 K2 O50 80.8(3) . 2_666
O5 Mo7 K2 O50 -99.2(3) . .
O5 Mo7 K2 O54 8.7(2) . 2_666
O5 Mo7 K2 O54 -171.3(2) . .
O5 Mo8 O30 Mo9 -100.7(2) . .
O5 Mo8 O30 Cr2 2.2(2) . .
O5 Mo8 O33 Mo7 21.8(3) . .
O5 Mo8 O34 Mo9 92.0(4) . .
O5 Mo8 O34 K7 -126.1(3) . 2_666
O5 Mo8 O44 K3 -62.2(7) . 2_666
O5 Mo8 O44 K7 117.7(3) . 2_666
O5 Mo8 O44 K8 161.8(6) . 2_666
O5 Cr2 O6 Mo11 -177.9(2) . .
O5 Cr2 O6 Mo12 88.2(2) . .
O5 Cr2 O6 C9 -45.7(6) . .
O5 Cr2 O7 Mo9 -86.5(3) . .
O5 Cr2 O7 Mo10 179.2(3) . .
O5 Cr2 O7 C10 47.3(7) . .
O5 Cr2 O29 Mo7 0.6(3) . .
O5 Cr2 O29 Mo12 -94.5(3) . .
O5 Cr2 O30 Mo8 -2.4(2) . .
O5 Cr2 O30 Mo9 92.4(3) . .
O5 Cr2 O31 Mo10 -35(4) . .
O5 Cr2 O31 Mo11 60(4) . .
O6 Mo11 O31 Mo10 101.9(2) . .
O6 Mo11 O31 Cr2 -1.1(2) . .
O6 Mo11 O36 Mo10 -92.0(4) . .
O6 Mo11 O37 Mo12 -21.3(3) . .
O6 Mo11 O38 K4 37.9(12) . 1_565
O6 Mo11 O39 K5 10.0(8) . 2_776
O6 Mo12 O29 Mo7 -99.1(2) . .
O6 Mo12 O29 Cr2 1.8(2) . .
O6 Mo12 O32 Mo7 91.2(3) . .
O6 Mo12 O37 Mo11 21.4(3) . .
O6 Mo12 O40 K5 -20.3(6) . 2_776
O6 Mo12 O40 K6 -176.2(5) . .
O6 Mo12 O41 K4 -98.1(9) . 2_666
O6 Cr2 O5 Mo7 -86.0(3) . .
O6 Cr2 O5 Mo8 179.7(2) . .
O6 Cr2 O5 C8 46.2(6) . .
O6 Cr2 O7 Mo9 -178.7(3) . .
O6 Cr2 O7 Mo10 87.0(3) . .
O6 Cr2 O7 C10 -44.9(7) . .
O6 Cr2 O29 Mo7 93.1(3) . .
O6 Cr2 O29 Mo12 -2.0(2) . .
O6 Cr2 O30 Mo8 -51(4) . .
O6 Cr2 O30 Mo9 44(4) . .
O6 Cr2 O31 Mo10 -93.7(3) . .
O6 Cr2 O31 Mo11 1.2(2) . .
O7 Mo9 O30 Mo8 102.2(3) . .
O7 Mo9 O30 Cr2 -1.0(2) . .
O7 Mo9 O34 Mo8 -91.6(4) . .
O7 Mo9 O34 K7 144.9(5) . 2_666
O7 Mo9 O35 Mo10 -22.6(3) . .
O7 Mo9 O35 K1 175.9(4) . 2_776
O7 Mo9 O46 K7 152.3(9) . 1_666
O7 Mo9 O46 K8 -156.4(10) . 1_666
O7 Mo9 O47 K8 171.5(5) . 1_666
O7 Mo10 O31 Mo11 -102.2(2) . .
O7 Mo10 O31 Cr2 1.2(3) . .
O7 Mo10 O35 Mo9 22.6(3) . .
O7 Mo10 O35 K1 -174.2(3) . 2_776
O7 Mo10 O36 Mo11 91.9(4) . .
O7 Mo10 O48 K5 -52.2(14) . .
O7 Mo10 O49 K1 59.3(10) . 2_776
O7 Mo10 O49 K4 -43.2(15) . 1_565
O7 Cr2 O5 Mo7 -178.1(3) . .
O7 Cr2 O5 Mo8 87.6(3) . .
O7 Cr2 O5 C8 -45.9(6) . .
O7 Cr2 O6 Mo11 -86.9(2) . .
O7 Cr2 O6 Mo12 179.2(3) . .
O7 Cr2 O6 C9 45.3(6) . .
O7 Cr2 O29 Mo7 43(5) . .
O7 Cr2 O29 Mo12 -52(5) . .
O7 Cr2 O30 Mo8 -93.8(3) . .
O7 Cr2 O30 Mo9 1.1(3) . .
O7 Cr2 O31 Mo10 -1.3(3) . .
O7 Cr2 O31 Mo11 93.6(3) . .
O8 Mo2 O2 Mo1 -104.7(2) . .
O8 Mo2 O2 Cr1 -3.1(2) . .
O8 Mo2 O2 C3 128.8(6) . .
O8 Mo2 O12 Mo1 93.4(4) . .
O8 Mo2 O13 Mo3 19.1(3) . .
O8 Mo2 O21 K2 118.2(7) . .
O8 Mo2 O22 K3 -145.5(3) . .
O8 Mo2 K3 O17 148.3(4) . 1_455
O8 Mo2 K3 O22 43.7(4) . .
O8 Mo2 K3 O28 -39.4(3) . 1_455
O8 Mo2 K3 O43 156.2(2) . 2_666
O8 Mo2 K3 O44 90.8(3) . 2_666
O8 Mo2 K3 K2 -154.22(19) . .
O8 Mo2 K3 K4 -99.5(2) . 2_666
O8 Mo2 K3 K8 33.3(4) . .
O8 Mo2 K3 O50 -97.3(3) . .
O8 Mo2 K3 O54 -140.4(3) . .
O8 Mo2 K3 O55 -19.3(3) . .
O8 Mo3 O4 Mo4 104.2(2) . .
O8 Mo3 O4 Cr1 1.8(2) . .
O8 Mo3 O4 C4 -128.7(6) . .
O8 Mo3 O13 Mo2 -18.9(3) . .
O8 Mo3 O14 Mo4 -93.6(3) . .
O8 Mo3 O14 K6 73.0(4) . 2_665
O8 Mo3 O24 K5 51.9(13) . 2_776
O8 Mo3 O24 K6 -157.4(6) . .
O8 Mo3 K6 Mo4 -34.6(6) . 2_665
O8 Mo3 K6 O14 -57.4(6) . 2_665
O8 Mo3 K6 O24 159.3(6) . .
O8 Mo3 K6 O40 120.6(5) . .
O8 Mo3 K6 K1 23.6(7) . 1_455
O8 Mo3 K6 K5 169.5(5) . 2_776
O8 Mo3 K6 O51 128.5(6) . 2_676
O8 Mo3 K6 O52 -132.4(5) . 2_665
O8 Mo3 K6 O59 51.3(7) . 1_455
O8 Mo3 K6 O60 -17.4(19) . 1_455
O8 Cr1 O2 Mo1 96.4(2) . .
O8 Cr1 O2 Mo2 3.3(2) . .
O8 Cr1 O2 C3 -131.6(6) . .
O8 Cr1 O3 Mo5 -135(4) . .
O8 Cr1 O3 Mo6 132(4) . .
O8 Cr1 O3 C5 -1(4) . .
O8 Cr1 O4 Mo3 -1.9(3) . .
O8 Cr1 O4 Mo4 -96.0(3) . .
O8 Cr1 O4 C4 129.5(5) . .
O8 Cr1 O9 Mo4 82.6(3) . .
O8 Cr1 O9 Mo5 179.6(2) . .
O8 Cr1 O10 Mo1 -83.1(3) . .
O8 Cr1 O10 Mo6 -178.5(3) . .
O9 Mo4 O4 Mo3 -103.4(2) . .
O9 Mo4 O4 Cr1 -2.1(2) . .
O9 Mo4 O4 C4 130.5(5) . .
O9 Mo4 O14 Mo3 93.6(3) . .
O9 Mo4 O14 K6 -74.2(3) . 2_665
O9 Mo4 O15 Mo5 18.8(3) . .
O9 Mo4 O15 K1 150.0(4) . .
O9 Mo4 O25 K5 -52.4(10) . 2_776
O9 Mo4 O26 K1 -26.0(5) . 2_765
O9 Mo4 K1 Mo5 -2.85(16) . .
O9 Mo4 K1 Mo9 -166.43(17) . 2_776
O9 Mo4 K1 Mo10 -117.75(17) . 2_776
O9 Mo4 K1 O15 -29.2(4) . .
O9 Mo4 K1 O26 51.5(2) . 2_765
O9 Mo4 K1 O27 118.4(2) . 2_765
O9 Mo4 K1 O28 -15.3(2) . .
O9 Mo4 K1 O35 -143.2(3) . 2_776
O9 Mo4 K1 O49 -91.9(2) . 2_776
O9 Mo4 K1 O59 -25.6(5) . .
O9 Mo4 K1 O60 135.1(3) . .
O9 Mo5 O3 Mo6 104.0(2) . .
O9 Mo5 O3 Cr1 2.5(2) . .
O9 Mo5 O3 C5 -128.5(6) . .
O9 Mo5 O15 Mo4 -19.1(3) . .
O9 Mo5 O15 K1 -155.6(3) . .
O9 Mo5 O16 Mo6 -92.5(3) . .
O9 Mo5 O16 K7 115.8(5) . 1_655
O9 Mo5 O16 K8 130.5(3) . 1_655
O9 Mo5 O27 K1 23.4(5) . 2_765
O9 Mo5 O27 K8 -123.2(5) . 1_655
O9 Mo5 O28 K1 -85.5(7) . .
O9 Mo5 O28 K3 120.2(6) . 1_655
O9 Mo5 K1 Mo4 3.03(18) . .
O9 Mo5 K1 Mo9 31.8(2) . 2_776
O9 Mo5 K1 Mo10 73.94(19) . 2_776
O9 Mo5 K1 O15 25.0(3) . .
O9 Mo5 K1 O26 -121.0(2) . 2_765
O9 Mo5 K1 O27 -49.9(2) . 2_765
O9 Mo5 K1 O28 155.9(3) . .
O9 Mo5 K1 O35 60.8(3) . 2_776
O9 Mo5 K1 O49 88.6(2) . 2_776
O9 Mo5 K1 O59 168.1(4) . .
O9 Mo5 K1 O60 -114.7(5) . .
O9 Cr1 O2 Mo1 -129(3) . .
O9 Cr1 O2 Mo2 137(3) . .
O9 Cr1 O2 C3 3(3) . .
O9 Cr1 O3 Mo5 -2.7(2) . .
O9 Cr1 O3 Mo6 -95.9(3) . .
O9 Cr1 O3 C5 130.6(6) . .
O9 Cr1 O4 Mo3 96.5(3) . .
O9 Cr1 O4 Mo4 2.4(2) . .
O9 Cr1 O4 C4 -132.1(5) . .
O9 Cr1 O8 Mo2 179.7(2) . .
O9 Cr1 O8 Mo3 -82.3(3) . .
O9 Cr1 O10 Mo1 177.8(2) . .
O9 Cr1 O10 Mo6 82.4(3) . .
O10 Mo1 O2 Mo2 102.4(2) . .
O10 Mo1 O2 Cr1 1.2(2) . .
O10 Mo1 O2 C3 -129.2(6) . .
O10 Mo1 O11 Mo6 -21.9(3) . .
O10 Mo1 O12 Mo2 -93.8(4) . .
O10 Mo1 O20 K4 174.2(5) . .
O10 Mo6 O3 Mo5 -103.1(2) . .
O10 Mo6 O3 Cr1 -1.5(2) . .
O10 Mo6 O3 C5 129.5(6) . .
O10 Mo6 O11 Mo1 21.9(3) . .
O10 Mo6 O16 Mo5 92.4(3) . .
O10 Mo6 O16 K7 -106.1(3) . 1_655
O10 Mo6 O16 K8 -147.7(6) . 1_655
O10 Mo6 O17 K3 -116.9(8) . 1_655
O10 Mo6 O18 K7 97.8(3) . 1_655
O10 Cr1 O2 Mo1 -1.3(2) . .
O10 Cr1 O2 Mo2 -94.4(2) . .
O10 Cr1 O2 C3 130.7(6) . .
O10 Cr1 O3 Mo5 94.9(3) . .
O10 Cr1 O3 Mo6 1.7(3) . .
O10 Cr1 O3 C5 -131.8(6) . .
O10 Cr1 O4 Mo3 -142(4) . .
O10 Cr1 O4 Mo4 124(4) . .
O10 Cr1 O4 C4 -11(4) . .
O10 Cr1 O8 Mo2 81.5(3) . .
O10 Cr1 O8 Mo3 179.4(3) . .
O10 Cr1 O9 Mo4 -178.9(2) . .
O10 Cr1 O9 Mo5 -81.9(3) . .
O11 Mo1 O2 Mo2 175.3(3) . .
O11 Mo1 O2 Cr1 74.1(3) . .
O11 Mo1 O2 C3 -56.3(6) . .
O11 Mo1 O10 Mo6 15.7(2) . .
O11 Mo1 O10 Cr1 -88.4(3) . .
O11 Mo1 O12 Mo2 -59.5(7) . .
O11 Mo1 O20 K4 -129.6(8) . .
O11 Mo6 O3 Mo5 -176.8(2) . .
O11 Mo6 O3 Cr1 -75.3(3) . .
O11 Mo6 O3 C5 55.8(6) . .
O11 Mo6 O10 Mo1 -15.9(2) . .
O11 Mo6 O10 Cr1 88.0(3) . .
O11 Mo6 O16 Mo5 55.0(6) . .
O11 Mo6 O16 K7 -143.5(4) . 1_655
O11 Mo6 O16 K8 174.9(6) . 1_655
O11 Mo6 O17 K3 -173.4(4) . 1_655
O11 Mo6 O18 K7 169.5(3) . 1_655
O12 Mo1 O2 Mo2 15.4(2) . .
O12 Mo1 O2 Cr1 -85.9(3) . .
O12 Mo1 O2 C3 143.8(6) . .
O12 Mo1 O10 Mo6 176.3(3) . .
O12 Mo1 O10 Cr1 72.2(3) . .
O12 Mo1 O11 Mo6 -58.0(6) . .
O12 Mo1 O20 K4 78.2(8) . .
O12 Mo2 O2 Mo1 -15.7(2) . .
O12 Mo2 O2 Cr1 86.0(3) . .
O12 Mo2 O2 C3 -142.2(6) . .
O12 Mo2 O8 Mo3 -174.9(2) . .
O12 Mo2 O8 Cr1 -70.5(3) . .
O12 Mo2 O13 Mo3 56.6(6) . .
O12 Mo2 O21 K2 -139.1(6) . .
O12 Mo2 O22 K3 130.7(3) . .
O12 Mo2 K3 O17 42.4(5) . 1_455
O12 Mo2 K3 O22 -62.2(4) . .
O12 Mo2 K3 O28 -145.3(3) . 1_455
O12 Mo2 K3 O43 50.2(3) . 2_666
O12 Mo2 K3 O44 -15.1(3) . 2_666
O12 Mo2 K3 K2 99.9(3) . .
O12 Mo2 K3 K4 154.6(3) . 2_666
O12 Mo2 K3 K8 -72.6(5) . .
O12 Mo2 K3 O50 156.8(3) . .
O12 Mo2 K3 O54 113.7(3) . .
O12 Mo2 K3 O55 -125.2(4) . .
O13 Mo2 O2 Mo1 -177.2(3) . .
O13 Mo2 O2 Cr1 -75.6(3) . .
O13 Mo2 O2 C3 56.2(6) . .
O13 Mo2 O8 Mo3 -13.9(2) . .
O13 Mo2 O8 Cr1 90.5(3) . .
O13 Mo2 O12 Mo1 58.0(7) . .
O13 Mo2 O21 K2 67.7(7) . .
O13 Mo2 O22 K3 -74.4(4) . .
O13 Mo2 K3 O17 -146.5(5) . 1_455
O13 Mo2 K3 O22 108.9(4) . .
O13 Mo2 K3 O28 25.8(3) . 1_455
O13 Mo2 K3 O43 -138.7(2) . 2_666
O13 Mo2 K3 O44 156.0(3) . 2_666
O13 Mo2 K3 K2 -89.06(19) . .
O13 Mo2 K3 K4 -34.4(2) . 2_666
O13 Mo2 K3 K8 98.4(4) . .
O13 Mo2 K3 O50 -32.2(3) . .
O13 Mo2 K3 O54 -75.2(3) . .
O13 Mo2 K3 O55 45.8(3) . .
O13 Mo3 O4 Mo4 176.7(2) . .
O13 Mo3 O4 Cr1 74.2(3) . .
O13 Mo3 O4 C4 -56.2(5) . .
O13 Mo3 O8 Mo2 14.2(2) . .
O13 Mo3 O8 Cr1 -90.7(3) . .
O13 Mo3 O14 Mo4 -59.1(6) . .
O13 Mo3 O14 K6 107.4(5) . 2_665
O13 Mo3 O24 K5 107.2(8) . 2_776
O13 Mo3 O24 K6 -102.1(4) . .
O13 Mo3 K6 Mo4 -108.1(2) . 2_665
O13 Mo3 K6 O14 -131.0(3) . 2_665
O13 Mo3 K6 O24 85.8(4) . .
O13 Mo3 K6 O40 47.0(3) . .
O13 Mo3 K6 K1 -50.0(3) . 1_455
O13 Mo3 K6 K5 95.9(2) . 2_776
O13 Mo3 K6 O51 55.0(6) . 2_676
O13 Mo3 K6 O52 154.1(4) . 2_665
O13 Mo3 K6 O59 -22.2(4) . 1_455
O13 Mo3 K6 O60 -90.9(16) . 1_455
O14 Mo3 O4 Mo4 15.6(2) . .
O14 Mo3 O4 Cr1 -86.9(3) . .
O14 Mo3 O4 C4 142.7(6) . .
O14 Mo3 O8 Mo2 175.9(2) . .
O14 Mo3 O8 Cr1 70.9(3) . .
O14 Mo3 O13 Mo2 -55.2(6) . .
O14 Mo3 O24 K5 -46.8(8) . 2_776
O14 Mo3 O24 K6 103.9(4) . .
O14 Mo3 K6 Mo4 78.9(3) . 2_665
O14 Mo3 K6 O14 56.0(3) . 2_665
O14 Mo3 K6 O24 -87.2(4) . .
O14 Mo3 K6 O40 -126.0(3) . .
O14 Mo3 K6 K1 137.0(3) . 1_455
O14 Mo3 K6 K5 -77.1(2) . 2_776
O14 Mo3 K6 O51 -118.0(5) . 2_676
O14 Mo3 K6 O52 -18.9(4) . 2_665
O14 Mo3 K6 O59 164.8(3) . 1_455
O14 Mo3 K6 O60 96.1(16) . 1_455
O14 Mo4 O4 Mo3 -15.4(2) . .
O14 Mo4 O4 Cr1 85.9(3) . .
O14 Mo4 O4 C4 -141.4(6) . .
O14 Mo4 O9 Mo5 -175.8(3) . .
O14 Mo4 O9 Cr1 -71.1(3) . .
O14 Mo4 O15 Mo5 54.8(7) . .
O14 Mo4 O15 K1 -174.0(4) . .
O14 Mo4 O25 K5 45.0(6) . 2_776
O14 Mo4 O26 K1 -108.4(5) . 2_765
O14 Mo4 K1 Mo5 172(2) . .
O14 Mo4 K1 Mo9 8(2) . 2_776
O14 Mo4 K1 Mo10 57(2) . 2_776
O14 Mo4 K1 O15 146(2) . .
O14 Mo4 K1 O26 -134(2) . 2_765
O14 Mo4 K1 O27 -67(2) . 2_765
O14 Mo4 K1 O28 159(2) . .
O14 Mo4 K1 O35 32(2) . 2_776
O14 Mo4 K1 O49 83(2) . 2_776
O14 Mo4 K1 O59 149(2) . .
O14 Mo4 K1 O60 -50(2) . .
O15 Mo4 O4 Mo3 -176.4(2) . .
O15 Mo4 O4 Cr1 -75.1(3) . .
O15 Mo4 O4 C4 57.6(5) . .
O15 Mo4 O9 Mo5 -14.1(2) . .
O15 Mo4 O9 Cr1 90.6(3) . .
O15 Mo4 O14 Mo3 59.3(6) . .
O15 Mo4 O14 K6 -108.4(5) . 2_665
O15 Mo4 O25 K5 -109.3(5) . 2_776
O15 Mo4 O26 K1 45.5(5) . 2_765
O15 Mo4 K1 Mo5 26.3(3) . .
O15 Mo4 K1 Mo9 -137.3(3) . 2_776
O15 Mo4 K1 Mo10 -88.6(3) . 2_776
O15 Mo4 K1 O26 80.7(4) . 2_765
O15 Mo4 K1 O27 147.5(4) . 2_765
O15 Mo4 K1 O28 13.9(4) . .
O15 Mo4 K1 O35 -114.0(4) . 2_776
O15 Mo4 K1 O49 -62.7(4) . 2_776
O15 Mo4 K1 O59 3.6(6) . .
O15 Mo4 K1 O60 164.2(5) . .
O15 Mo5 O3 Mo6 177.3(2) . .
O15 Mo5 O3 Cr1 75.8(3) . .
O15 Mo5 O3 C5 -55.2(5) . .
O15 Mo5 O9 Mo4 13.9(2) . .
O15 Mo5 O9 Cr1 -90.2(3) . .
O15 Mo5 O16 Mo6 -55.9(7) . .
O15 Mo5 O16 K7 152.4(5) . 1_655
O15 Mo5 O16 K8 167.1(5) . 1_655
O15 Mo5 O27 K1 -48.6(6) . 2_765
O15 Mo5 O27 K8 164.8(5) . 1_655
O15 Mo5 O28 K1 -31.8(2) . .
O15 Mo5 O28 K3 173.9(4) . 1_655
O15 Mo5 K1 Mo4 -21.9(3) . .
O15 Mo5 K1 Mo9 6.9(3) . 2_776
O15 Mo5 K1 Mo10 49.0(3) . 2_776
O15 Mo5 K1 O26 -145.9(3) . 2_765
O15 Mo5 K1 O27 -74.8(3) . 2_765
O15 Mo5 K1 O28 130.9(4) . .
O15 Mo5 K1 O35 35.9(4) . 2_776
O15 Mo5 K1 O49 63.7(3) . 2_776
O15 Mo5 K1 O59 143.1(4) . .
O15 Mo5 K1 O60 -139.6(5) . .
O15 K1 O59 K4 -50.0(5) . 2_766
O15 K1 O59 K6 142.2(4) . 1_655
O15 K1 O60 K6 -124.7(7) . 1_655
O16 Mo5 O3 Mo6 14.7(2) . .
O16 Mo5 O3 Cr1 -86.8(3) . .
O16 Mo5 O3 C5 142.2(6) . .
O16 Mo5 O9 Mo4 174.9(3) . .
O16 Mo5 O9 Cr1 70.9(3) . .
O16 Mo5 O15 Mo4 -57.7(7) . .
O16 Mo5 O15 K1 165.7(4) . .
O16 Mo5 O27 K1 107.3(5) . 2_765
O16 Mo5 O27 K8 -39.3(5) . 1_655
O16 Mo5 O28 K1 174.6(2) . .
O16 Mo5 O28 K3 20.3(5) . 1_655
O16 Mo5 K1 Mo4 -173.3(8) . .
O16 Mo5 K1 Mo9 -144.4(8) . 2_776
O16 Mo5 K1 Mo10 -102.4(8) . 2_776
O16 Mo5 K1 O15 -151.3(8) . .
O16 Mo5 K1 O26 62.8(8) . 2_765
O16 Mo5 K1 O27 133.9(8) . 2_765
O16 Mo5 K1 O28 -20.4(8) . .
O16 Mo5 K1 O35 -115.5(8) . 2_776
O16 Mo5 K1 O49 -87.7(8) . 2_776
O16 Mo5 K1 O59 -8.2(9) . .
O16 Mo5 K1 O60 69.0(9) . .
O16 Mo6 O3 Mo5 -14.7(2) . .
O16 Mo6 O3 Cr1 86.8(3) . .
O16 Mo6 O3 C5 -142.1(6) . .
O16 Mo6 O10 Mo1 -175.6(3) . .
O16 Mo6 O10 Cr1 -71.7(3) . .
O16 Mo6 O11 Mo1 61.3(6) . .
O16 Mo6 O17 K3 -20.8(4) . 1_655
O16 Mo6 O18 K7 15.0(3) . 1_655
O16 K7 O57 K7 -153.3(7) 1_455 2
O16 K8 O55 K3 60.8(4) 1_455 .
O17 Mo6 O3 Mo5 85.5(3) . .
O17 Mo6 O3 Cr1 -173.0(3) . .
O17 Mo6 O3 C5 -41.9(6) . .
O17 Mo6 O10 Mo1 -76.4(9) . .
O17 Mo6 O10 Cr1 27.5(10) . .
O17 Mo6 O11 Mo1 -175.4(3) . .
O17 Mo6 O16 Mo5 -67.8(4) . .
O17 Mo6 O16 K7 93.7(3) . 1_655
O17 Mo6 O16 K8 52.2(6) . 1_655
O17 Mo6 O18 K7 -88.3(4) . 1_655
O17 K3 K7 Mo6 10.61(15) 1_455 1_455
O17 K3 K7 Mo8 -101.9(2) 1_455 2_666
O17 K3 K7 Mo9 128.2(2) 1_455 1_444
O17 K3 K7 O16 47.3(2) 1_455 1_455
O17 K3 K7 O18 -13.2(2) 1_455 1_455
O17 K3 K7 O34 -79.9(3) 1_455 2_666
O17 K3 K7 O44 -102.0(4) 1_455 2_666
O17 K3 K7 O46 103.8(3) 1_455 1_444
O17 K3 K7 K7 -132.7(7) 1_455 2
O17 K3 K7 O57 -163.8(4) 1_455 .
O17 K3 K7 O57 -31.3(6) 1_455 2
O17 K3 K8 Mo5 51.0(3) 1_455 1_455
O17 K3 K8 Mo9 15(3) 1_455 1_444
O17 K3 K8 O16 18.5(4) 1_455 1_455
O17 K3 K8 O27 67.0(5) 1_455 1_455
O17 K3 K8 O44 -73.8(3) 1_455 2_666
O17 K3 K8 O46 15.6(12) 1_455 1_444
O17 K3 K8 O47 -159(4) 1_455 1_444
O17 K3 K8 K1 74.4(6) 1_455 2_665
O17 K3 K8 O55 131.2(3) 1_455 .
O17 K3 K8 O56 -138.3(5) 1_455 .
O17 K3 O50 K2 69.3(3) 1_455 .
O17 K3 O54 K2 137.1(3) 1_455 .
O17 K3 O54 K4 -111.9(3) 1_455 2_666
O17 K3 O55 K8 -64.2(4) 1_455 .
O18 Mo6 O3 Mo5 -75.8(9) . .
O18 Mo6 O3 Cr1 25.7(10) . .
O18 Mo6 O3 C5 156.8(9) . .
O18 Mo6 O10 Mo1 86.3(3) . .
O18 Mo6 O10 Cr1 -169.8(3) . .
O18 Mo6 O11 Mo1 -66.7(4) . .
O18 Mo6 O16 Mo5 -176.1(3) . .
O18 Mo6 O16 K7 -14.6(3) . 1_655
O18 Mo6 O16 K8 -56.2(6) . 1_655
O18 Mo6 O17 K3 81.2(5) . 1_655
O18 K7 O57 K7 61.7(10) 1_455 2
O19 Mo1 O2 Mo2 72.7(9) . .
O19 Mo1 O2 Cr1 -28.5(9) . .
O19 Mo1 O2 C3 -158.9(9) . .
O19 Mo1 O10 Mo6 -85.8(3) . .
O19 Mo1 O10 Cr1 170.1(3) . .
O19 Mo1 O11 Mo6 68.4(4) . .
O19 Mo1 O12 Mo2 173.2(4) . .
O19 Mo1 O20 K4 -24.4(9) . .
O20 Mo1 O2 Mo2 -87.2(3) . .
O20 Mo1 O2 Cr1 171.6(3) . .
O20 Mo1 O2 C3 41.2(6) . .
O20 Mo1 O10 Mo6 76.3(7) . .
O20 Mo1 O10 Cr1 -27.8(8) . .
O20 Mo1 O11 Mo6 177.2(3) . .
O20 Mo1 O12 Mo2 64.2(4) . .
O21 Mo2 O2 Mo1 87.3(3) . .
O21 Mo2 O2 Cr1 -171.0(3) . .
O21 Mo2 O2 C3 -39.2(6) . .
O21 Mo2 O8 Mo3 -68.4(7) . .
O21 Mo2 O8 Cr1 35.9(8) . .
O21 Mo2 O12 Mo1 -64.5(4) . .
O21 Mo2 O13 Mo3 -179.2(3) . .
O21 Mo2 O22 K3 24.6(4) . .
O21 Mo2 K3 O17 -50.3(5) . 1_455
O21 Mo2 K3 O22 -154.9(4) . .
O21 Mo2 K3 O28 122.0(3) . 1_455
O21 Mo2 K3 O43 -42.4(3) . 2_666
O21 Mo2 K3 O44 -107.8(3) . 2_666
O21 Mo2 K3 K2 7.2(2) . .
O21 Mo2 K3 K4 61.9(2) . 2_666
O21 Mo2 K3 K8 -165.3(5) . .
O21 Mo2 K3 O50 64.1(3) . .
O21 Mo2 K3 O54 21.0(3) . .
O21 Mo2 K3 O55 142.1(4) . .
O21 K2 K3 Mo2 -4.50(14) . .
O21 K2 K3 Mo2 175.50(14) 2_666 .
O21 K2 K3 O17 -24.3(2) 2_666 1_455
O21 K2 K3 O17 155.7(2) . 1_455
O21 K2 K3 O22 -177.8(2) 2_666 .
O21 K2 K3 O22 2.2(2) . .
O21 K2 K3 O28 -137.3(2) . 1_455
O21 K2 K3 O28 42.7(2) 2_666 1_455
O21 K2 K3 O43 80.8(2) . 2_666
O21 K2 K3 O43 -99.2(2) 2_666 2_666
O21 K2 K3 O44 77.0(2) . 2_666
O21 K2 K3 O44 -103.0(2) 2_666 2_666
O21 K2 K3 K4 48.43(15) 2_666 2_666
O21 K2 K3 K4 -131.57(15) . 2_666
O21 K2 K3 K8 28.2(18) . .
O21 K2 K3 K8 -151.8(18) 2_666 .
O21 K2 K3 O50 105.9(3) 2_666 .
O21 K2 K3 O50 -74.1(3) . .
O21 K2 K3 O54 -168.3(2) . .
O21 K2 K3 O54 11.7(2) 2_666 .
O21 K2 K3 O55 -62.8(3) . .
O21 K2 K3 O55 117.2(3) 2_666 .
O21 K2 K4 Mo7 -77.22(14) . 2_666
O21 K2 K4 Mo7 102.78(14) 2_666 2_666
O21 K2 K4 O20 9.95(19) . .
O21 K2 K4 O20 -170.05(19) 2_666 .
O21 K2 K4 O38 136.6(2) 2_666 1_545
O21 K2 K4 O38 -43.4(2) . 1_545
O21 K2 K4 O41 -118.7(2) . 2_666
O21 K2 K4 O41 61.3(2) 2_666 2_666
O21 K2 K4 O42 121.9(3) 2_666 2_666
O21 K2 K4 O42 -58.1(3) . 2_666
O21 K2 K4 O49 89.4(11) . 1_545
O21 K2 K4 O49 -90.6(11) 2_666 1_545
O21 K2 K4 K1 160.06(17) . 2_766
O21 K2 K4 K1 -19.94(17) 2_666 2_766
O21 K2 K4 K3 -48.79(15) 2_666 2_666
O21 K2 K4 K3 131.21(15) . 2_666
O21 K2 K4 O54 72.7(3) . 2_666
O21 K2 K4 O54 -107.3(3) 2_666 2_666
O21 K2 K4 O59 4.3(3) 2_666 2_766
O21 K2 K4 O59 -175.7(3) . 2_766
O21 K2 O50 K3 80.7(2) . .
O21 K2 O50 K3 -99.3(2) 2_666 .
O21 K2 O54 K3 12.3(3) . .
O21 K2 O54 K3 -167.7(3) 2_666 .
O21 K2 O54 K4 -88.1(3) . 2_666
O21 K2 O54 K4 91.9(3) 2_666 2_666
O22 Mo2 O2 Mo1 -78.7(9) . .
O22 Mo2 O2 Cr1 22.9(10) . .
O22 Mo2 O2 C3 154.7(9) . .
O22 Mo2 O8 Mo3 86.2(3) . .
O22 Mo2 O8 Cr1 -169.4(3) . .
O22 Mo2 O12 Mo1 -173.7(4) . .
O22 Mo2 O13 Mo3 -71.3(4) . .
O22 Mo2 O21 K2 -35.3(7) . .
O22 Mo2 K3 O17 104.6(6) . 1_455
O22 Mo2 K3 O28 -83.1(4) . 1_455
O22 Mo2 K3 O43 112.5(4) . 2_666
O22 Mo2 K3 O44 47.1(4) . 2_666
O22 Mo2 K3 K2 162.1(4) . .
O22 Mo2 K3 K4 -143.2(4) . 2_666
O22 Mo2 K3 K8 -10.4(5) . .
O22 Mo2 K3 O50 -141.0(4) . .
O22 Mo2 K3 O54 175.9(4) . .
O22 Mo2 K3 O55 -63.0(5) . .
O22 K3 K7 Mo6 171.91(19) . 1_455
O22 K3 K7 Mo8 59.35(19) . 2_666
O22 K3 K7 Mo9 -70.5(2) . 1_444
O22 K3 K7 O16 -151.4(3) . 1_455
O22 K3 K7 O18 148.1(2) . 1_455
O22 K3 K7 O34 81.4(3) . 2_666
O22 K3 K7 O44 59.3(3) . 2_666
O22 K3 K7 O46 -94.9(3) . 1_444
O22 K3 K7 K7 28.6(6) . 2
O22 K3 K7 O57 -2.5(4) . .
O22 K3 K7 O57 130.0(6) . 2
O22 K3 K8 Mo5 -154.1(4) . 1_455
O22 K3 K8 Mo9 170(3) . 1_444
O22 K3 K8 O16 173.4(5) . 1_455
O22 K3 K8 O27 -138.2(6) . 1_455
O22 K3 K8 O44 81.1(3) . 2_666
O22 K3 K8 O46 170.4(13) . 1_444
O22 K3 K8 O47 -5(4) . 1_444
O22 K3 K8 K1 -130.7(7) . 2_665
O22 K3 K8 O55 -73.9(3) . .
O22 K3 K8 O56 16.6(5) . .
O22 K3 O50 K2 -98.2(2) . .
O22 K3 O54 K2 -14.4(4) . .
O22 K3 O54 K4 96.7(3) . 2_666
O22 K3 O55 K8 88.8(3) . .
O23 Mo3 O4 Mo4 72.6(9) . .
O23 Mo3 O4 Cr1 -29.9(10) . .
O23 Mo3 O4 C4 -160.3(9) . .
O23 Mo3 O8 Mo2 -86.3(3) . .
O23 Mo3 O8 Cr1 168.7(3) . .
O23 Mo3 O13 Mo2 71.1(4) . .
O23 Mo3 O14 Mo4 173.8(4) . .
O23 Mo3 O14 K6 -19.6(4) . 2_665
O23 Mo3 O24 K5 -148.9(7) . 2_776
O23 Mo3 O24 K6 1.8(5) . .
O23 Mo3 K6 Mo4 -12.0(3) . 2_665
O23 Mo3 K6 O14 -34.9(3) . 2_665
O23 Mo3 K6 O24 -178.1(5) . .
O23 Mo3 K6 O40 143.1(4) . .
O23 Mo3 K6 K1 46.1(3) . 1_455
O23 Mo3 K6 K5 -167.9(3) . 2_776
O23 Mo3 K6 O51 151.1(6) . 2_676
O23 Mo3 K6 O52 -109.8(4) . 2_665
O23 Mo3 K6 O59 73.9(4) . 1_455
O23 Mo3 K6 O60 5.2(16) . 1_455
O24 Mo3 O4 Mo4 -86.1(3) . .
O24 Mo3 O4 Cr1 171.5(3) . .
O24 Mo3 O4 C4 41.0(6) . .
O24 Mo3 O8 Mo2 73.7(7) . .
O24 Mo3 O8 Cr1 -31.3(9) . .
O24 Mo3 O13 Mo2 179.5(3) . .
O24 Mo3 O14 Mo4 65.2(4) . .
O24 Mo3 O14 K6 -128.2(4) . 2_665
O24 Mo3 K6 Mo4 166.1(5) . 2_665
O24 Mo3 K6 O14 143.3(5) . 2_665
O24 Mo3 K6 O40 -38.8(4) . .
O24 Mo3 K6 K1 -135.8(5) . 1_455
O24 Mo3 K6 K5 10.2(4) . 2_776
O24 Mo3 K6 O51 -30.8(5) . 2_676
O24 Mo3 K6 O52 68.3(5) . 2_665
O24 Mo3 K6 O59 -108.0(5) . 1_455
O24 Mo3 K6 O60 -176.7(18) . 1_455
O25 Mo4 O4 Mo3 85.5(3) . .
O25 Mo4 O4 Cr1 -173.2(3) . .
O25 Mo4 O4 C4 -40.5(5) . .
O25 Mo4 O9 Mo5 -75.2(8) . .
O25 Mo4 O9 Cr1 29.5(8) . .
O25 Mo4 O14 Mo3 -66.6(4) . .
O25 Mo4 O14 K6 125.7(4) . 2_665
O25 Mo4 O15 Mo5 -178.7(4) . .
O25 Mo4 O15 K1 -47.5(4) . .
O25 Mo4 O26 K1 148.0(5) . 2_765
O25 Mo4 K1 Mo5 156.8(2) . .
O25 Mo4 K1 Mo9 -6.8(2) . 2_776
O25 Mo4 K1 Mo10 41.9(2) . 2_776
O25 Mo4 K1 O15 130.5(4) . .
O25 Mo4 K1 O26 -148.9(3) . 2_765
O25 Mo4 K1 O27 -82.0(3) . 2_765
O25 Mo4 K1 O28 144.4(3) . .
O25 Mo4 K1 O35 16.5(3) . 2_776
O25 Mo4 K1 O49 67.7(3) . 2_776
O25 Mo4 K1 O59 134.0(5) . .
O25 Mo4 K1 O60 -65.3(4) . .
O26 Mo4 O4 Mo3 -72.0(8) . .
O26 Mo4 O4 Cr1 29.3(8) . .
O26 Mo4 O4 C4 162.0(7) . .
O26 Mo4 O9 Mo5 87.7(3) . .
O26 Mo4 O9 Cr1 -167.6(3) . .
O26 Mo4 O14 Mo3 -174.9(4) . .
O26 Mo4 O14 K6 17.3(4) . 2_665
O26 Mo4 O15 Mo5 -69.7(4) . .
O26 Mo4 O15 K1 61.5(4) . .
O26 Mo4 O25 K5 145.5(5) . 2_776
O26 Mo4 K1 Mo5 -93.8(2) . .
O26 Mo4 K1 Mo9 102.6(2) . 2_776
O26 Mo4 K1 Mo10 151.3(2) . 2_776
O26 Mo4 K1 O15 -120.2(4) . .
O26 Mo4 K1 O26 -39.5(4) . 2_765
O26 Mo4 K1 O27 27.4(3) . 2_765
O26 Mo4 K1 O28 -106.3(3) . .
O26 Mo4 K1 O35 125.8(3) . 2_776
O26 Mo4 K1 O49 177.1(3) . 2_776
O26 Mo4 K1 O59 -116.6(5) . .
O26 Mo4 K1 O60 44.1(4) . .
O26 K1 O59 K4 -140.9(5) 2_765 2_766
O26 K1 O59 K6 51.4(4) 2_765 1_655
O26 K1 O60 K6 -49.6(3) 2_765 1_655
O27 Mo5 O3 Mo6 75.9(9) . .
O27 Mo5 O3 Cr1 -25.6(10) . .
O27 Mo5 O3 C5 -156.6(9) . .
O27 Mo5 O9 Mo4 -86.7(3) . .
O27 Mo5 O9 Cr1 169.3(3) . .
O27 Mo5 O15 Mo4 71.2(4) . .
O27 Mo5 O15 K1 -65.3(3) . .
O27 Mo5 O16 Mo6 174.7(3) . .
O27 Mo5 O16 K7 23.0(5) . 1_655
O27 Mo5 O16 K8 37.6(3) . 1_655
O27 Mo5 O28 K1 71.7(3) . .
O27 Mo5 O28 K3 -82.6(5) . 1_655
O27 Mo5 K1 Mo4 93.8(2) . .
O27 Mo5 K1 Mo9 122.6(3) . 2_776
O27 Mo5 K1 Mo10 164.7(2) . 2_776
O27 Mo5 K1 O15 115.7(4) . .
O27 Mo5 K1 O26 -30.2(3) . 2_765
O27 Mo5 K1 O27 40.9(3) . 2_765
O27 Mo5 K1 O28 -113.4(3) . .
O27 Mo5 K1 O35 151.6(3) . 2_776
O27 Mo5 K1 O49 179.4(3) . 2_776
O27 Mo5 K1 O59 -101.2(4) . .
O27 Mo5 K1 O60 -23.9(5) . .
O27 K1 O59 K4 -170.8(3) 2_765 2_766
O27 K1 O59 K6 21.5(9) 2_765 1_655
O27 K1 O60 K6 -127.6(3) 2_765 1_655
O27 K8 O55 K3 109.3(4) 1_455 .
O28 Mo5 O3 Mo6 -87.0(3) . .
O28 Mo5 O3 Cr1 171.5(3) . .
O28 Mo5 O3 C5 40.5(6) . .
O28 Mo5 O9 Mo4 71.5(8) . .
O28 Mo5 O9 Cr1 -32.5(8) . .
O28 Mo5 O15 Mo4 179.8(4) . .
O28 Mo5 O15 K1 43.2(3) . .
O28 Mo5 O16 Mo6 65.4(4) . .
O28 Mo5 O16 K7 -86.3(5) . 1_655
O28 Mo5 O16 K8 -71.7(4) . 1_655
O28 Mo5 O27 K1 -148.1(5) . 2_765
O28 Mo5 O27 K8 65.3(5) . 1_655
O28 Mo5 K1 Mo4 -152.9(3) . .
O28 Mo5 K1 Mo9 -124.0(3) . 2_776
O28 Mo5 K1 Mo10 -82.0(3) . 2_776
O28 Mo5 K1 O15 -130.9(4) . .
O28 Mo5 K1 O26 83.2(3) . 2_765
O28 Mo5 K1 O27 154.3(3) . 2_765
O28 Mo5 K1 O35 -95.1(4) . 2_776
O28 Mo5 K1 O49 -67.3(3) . 2_776
O28 Mo5 K1 O59 12.2(4) . .
O28 Mo5 K1 O60 89.4(5) . .
O28 K1 O59 K4 -62.9(4) . 2_766
O28 K1 O59 K6 129.4(5) . 1_655
O28 K1 O60 K6 -11.2(5) . 1_655
O28 K3 K7 Mo6 -57.94(16) 1_455 1_455
O28 K3 K7 Mo8 -170.5(2) 1_455 2_666
O28 K3 K7 Mo9 59.7(2) 1_455 1_444
O28 K3 K7 O16 -21.2(3) 1_455 1_455
O28 K3 K7 O18 -81.7(2) 1_455 1_455
O28 K3 K7 O34 -148.5(3) 1_455 2_666
O28 K3 K7 O44 -170.5(4) 1_455 2_666
O28 K3 K7 O46 35.3(3) 1_455 1_444
O28 K3 K7 K7 158.7(6) 1_455 2
O28 K3 K7 O57 -99.9(6) 1_455 2
O28 K3 K7 O57 127.6(4) 1_455 .
O28 K3 K8 Mo5 -13.6(2) 1_455 1_455
O28 K3 K8 Mo9 -49(3) 1_455 1_444
O28 K3 K8 O16 -46.0(3) 1_455 1_455
O28 K3 K8 O27 2.4(4) 1_455 1_455
O28 K3 K8 O44 -138.4(4) 1_455 2_666
O28 K3 K8 O46 -49.0(11) 1_455 1_444
O28 K3 K8 O47 136(4) 1_455 1_444
O28 K3 K8 K1 9.9(5) 1_455 2_665
O28 K3 K8 O55 66.6(3) 1_455 .
O28 K3 K8 O56 157.2(7) 1_455 .
O28 K3 O50 K2 131.2(2) 1_455 .
O28 K3 O54 K2 -153.6(2) 1_455 .
O28 K3 O54 K4 -42.6(2) 1_455 2_666
O28 K3 O55 K8 -85.6(3) 1_455 .
O29 Mo7 O5 Mo8 103.0(2) . .
O29 Mo7 O5 Cr2 0.6(3) . .
O29 Mo7 O5 C8 -131.2(6) . .
O29 Mo7 O32 Mo12 -17.9(3) . .
O29 Mo7 O33 Mo8 -94.3(4) . .
O29 Mo7 O42 K4 81.9(5) . 2_666
O29 Mo7 O43 K2 -129.8(7) . .
O29 Mo7 O43 K3 91.5(10) . 2_666
O29 Mo7 K2 Mo7 139(100) . 2_666
O29 Mo7 K2 O21 51.7(4) . .
O29 Mo7 K2 O21 -128.3(4) . 2_666
O29 Mo7 K2 O43 -41.9(5) . 2_666
O29 Mo7 K2 O43 138.1(5) . .
O29 Mo7 K2 K3 157.0(3) . 2_666
O29 Mo7 K2 K3 -23.0(3) . .
O29 Mo7 K2 O50 -173.3(4) . 2_666
O29 Mo7 K2 O50 6.8(4) . .
O29 Mo7 K2 O54 114.6(4) . 2_666
O29 Mo7 K2 O54 -65.4(4) . .
O29 Mo12 O6 Mo11 -103.4(2) . .
O29 Mo12 O6 Cr2 -1.8(2) . .
O29 Mo12 O6 C9 130.3(6) . .
O29 Mo12 O32 Mo7 18.2(3) . .
O29 Mo12 O37 Mo11 94.0(4) . .
O29 Mo12 O40 K5 -42.9(13) . 2_776
O29 Mo12 O40 K6 161.2(6) . .
O29 Mo12 O41 K4 -73.9(4) . 2_666
O29 Cr2 O5 Mo7 -0.6(3) . .
O29 Cr2 O5 Mo8 -94.9(3) . .
O29 Cr2 O5 C8 131.6(6) . .
O29 Cr2 O6 Mo11 95.9(2) . .
O29 Cr2 O6 Mo12 2.0(2) . .
O29 Cr2 O6 C9 -131.9(6) . .
O29 Cr2 O7 Mo9 -129(5) . .
O29 Cr2 O7 Mo10 136(4) . .
O29 Cr2 O7 C10 5(5) . .
O29 Cr2 O30 Mo8 83.3(3) . .
O29 Cr2 O30 Mo9 178.2(3) . .
O29 Cr2 O31 Mo10 -178.7(3) . .
O29 Cr2 O31 Mo11 -83.7(3) . .
O30 Mo8 O5 Mo7 -105.7(2) . .
O30 Mo8 O5 Cr2 -2.2(2) . .
O30 Mo8 O5 C8 129.8(6) . .
O30 Mo8 O33 Mo7 93.0(4) . .
O30 Mo8 O34 Mo9 19.9(4) . .
O30 Mo8 O34 K7 161.9(3) . 2_666
O30 Mo8 O44 K3 -92.1(11) . 2_666
O30 Mo8 O44 K7 87.8(10) . 2_666
O30 Mo8 O44 K8 132.0(9) . 2_666
O30 Mo9 O7 Mo10 103.0(2) . .
O30 Mo9 O7 Cr2 1.0(2) . .
O30 Mo9 O7 C10 -131.4(6) . .
O30 Mo9 O34 Mo8 -19.7(4) . .
O30 Mo9 O34 K7 -143.3(5) . 2_666
O30 Mo9 O35 Mo10 -94.9(4) . .
O30 Mo9 O35 K1 103.7(4) . 2_776
O30 Mo9 O46 K7 124.7(5) . 1_666
O30 Mo9 O46 K8 176.0(5) . 1_666
O30 Mo9 O47 K8 -164.4(10) . 1_666
O30 Cr2 O5 Mo7 96.7(3) . .
O30 Cr2 O5 Mo8 2.4(2) . .
O30 Cr2 O5 C8 -131.1(6) . .
O30 Cr2 O6 Mo11 -130(4) . .
O30 Cr2 O6 Mo12 136(4) . .
O30 Cr2 O6 C9 2(4) . .
O30 Cr2 O7 Mo9 -1.1(3) . .
O30 Cr2 O7 Mo10 -95.5(3) . .
O30 Cr2 O7 C10 132.6(7) . .
O30 Cr2 O29 Mo7 -84.3(3) . .
O30 Cr2 O29 Mo12 -179.4(3) . .
O30 Cr2 O31 Mo10 83.4(3) . .
O30 Cr2 O31 Mo11 178.4(2) . .
O31 Mo10 O7 Mo9 -104.1(2) . .
O31 Mo10 O7 Cr2 -1.2(3) . .
O31 Mo10 O7 C10 129.7(6) . .
O31 Mo10 O35 Mo9 94.9(4) . .
O31 Mo10 O35 K1 -102.0(3) . 2_776
O31 Mo10 O36 Mo11 19.7(3) . .
O31 Mo10 O48 K5 -77.8(19) . .
O31 Mo10 O49 K1 90.4(2) . 2_776
O31 Mo10 O49 K4 -12.1(7) . 1_565
O31 Mo11 O6 Mo12 103.2(2) . .
O31 Mo11 O6 Cr2 1.1(2) . .
O31 Mo11 O6 C9 -129.8(6) . .
O31 Mo11 O36 Mo10 -19.9(3) . .
O31 Mo11 O37 Mo12 -93.4(4) . .
O31 Mo11 O38 K4 13.3(5) . 1_565
O31 Mo11 O39 K5 30.5(14) . 2_776
O31 Cr2 O5 Mo7 -145(4) . .
O31 Cr2 O5 Mo8 121(4) . .
O31 Cr2 O5 C8 -12(5) . .
O31 Cr2 O6 Mo11 -1.2(2) . .
O31 Cr2 O6 Mo12 -95.1(2) . .
O31 Cr2 O6 C9 131.0(6) . .
O31 Cr2 O7 Mo9 95.7(3) . .
O31 Cr2 O7 Mo10 1.3(3) . .
O31 Cr2 O7 C10 -130.6(7) . .
O31 Cr2 O29 Mo7 178.3(3) . .
O31 Cr2 O29 Mo12 83.2(3) . .
O31 Cr2 O30 Mo8 -179.0(2) . .
O31 Cr2 O30 Mo9 -84.2(3) . .
O32 Mo7 O5 Mo8 174.9(2) . .
O32 Mo7 O5 Cr2 72.5(3) . .
O32 Mo7 O5 C8 -59.3(6) . .
O32 Mo7 O29 Mo12 12.9(2) . .
O32 Mo7 O29 Cr2 -89.4(3) . .
O32 Mo7 O33 Mo8 -63.1(6) . .
O32 Mo7 O42 K4 10.8(6) . 2_666
O32 Mo7 O43 K2 -69.6(4) . .
O32 Mo7 O43 K3 151.7(5) . 2_666
O32 Mo7 K2 Mo7 113(100) . 2_666
O32 Mo7 K2 O21 -154.2(2) . 2_666
O32 Mo7 K2 O21 25.8(2) . .
O32 Mo7 K2 O43 -67.8(5) . 2_666
O32 Mo7 K2 O43 112.2(5) . .
O32 Mo7 K2 K3 -48.88(18) . .
O32 Mo7 K2 K3 131.12(18) . 2_666
O32 Mo7 K2 O50 160.9(3) . 2_666
O32 Mo7 K2 O50 -19.1(3) . .
O32 Mo7 K2 O54 88.7(2) . 2_666
O32 Mo7 K2 O54 -91.3(2) . .
O32 Mo12 O6 Mo11 -177.5(3) . .
O32 Mo12 O6 Cr2 -75.9(3) . .
O32 Mo12 O6 C9 56.2(6) . .
O32 Mo12 O29 Mo7 -12.9(2) . .
O32 Mo12 O29 Cr2 88.1(3) . .
O32 Mo12 O37 Mo11 57.8(7) . .
O32 Mo12 O40 K5 -101.4(6) . 2_776
O32 Mo12 O40 K6 102.8(5) . .
O32 Mo12 O41 K4 -1.5(5) . 2_666
O33 Mo7 O5 Mo8 15.7(2) . .
O33 Mo7 O5 Cr2 -86.7(3) . .
O33 Mo7 O5 C8 141.5(6) . .
O33 Mo7 O29 Mo12 175.7(2) . .
O33 Mo7 O29 Cr2 73.4(3) . .
O33 Mo7 O32 Mo12 -50.8(6) . .
O33 Mo7 O42 K4 164.1(5) . 2_666
O33 Mo7 O43 K2 136.2(4) . .
O33 Mo7 O43 K3 -2.5(6) . 2_666
O33 Mo7 K2 Mo7 -53(100) . 2_666
O33 Mo7 K2 O21 39.5(3) . 2_666
O33 Mo7 K2 O21 -140.5(3) . .
O33 Mo7 K2 O43 -54.1(5) . .
O33 Mo7 K2 O43 125.9(5) . 2_666
O33 Mo7 K2 K3 -35.2(2) . 2_666
O33 Mo7 K2 K3 144.8(2) . .
O33 Mo7 K2 O50 -5.5(3) . 2_666
O33 Mo7 K2 O50 174.5(3) . .
O33 Mo7 K2 O54 102.4(3) . .
O33 Mo7 K2 O54 -77.6(3) . 2_666
O33 Mo8 O5 Mo7 -15.9(2) . .
O33 Mo8 O5 Cr2 87.6(3) . .
O33 Mo8 O5 C8 -140.4(6) . .
O33 Mo8 O30 Mo9 -173.5(3) . .
O33 Mo8 O30 Cr2 -70.7(3) . .
O33 Mo8 O34 Mo9 61.3(7) . .
O33 Mo8 O34 K7 -156.7(5) . 2_666
O33 Mo8 O44 K3 9.9(8) . 2_666
O33 Mo8 O44 K7 -170.3(3) . 2_666
O33 Mo8 O44 K8 -126.1(7) . 2_666
O34 Mo8 O5 Mo7 -179.5(3) . .
O34 Mo8 O5 Cr2 -76.0(3) . .
O34 Mo8 O5 C8 56.0(6) . .
O34 Mo8 O30 Mo9 -14.1(3) . .
O34 Mo8 O30 Cr2 88.8(3) . .
O34 Mo8 O33 Mo7 53.8(7) . .
O34 Mo8 O44 K3 -143.4(7) . 2_666
O34 Mo8 O44 K7 36.5(4) . 2_666
O34 Mo8 O44 K8 80.7(7) . 2_666
O34 Mo9 O7 Mo10 176.6(3) . .
O34 Mo9 O7 Cr2 74.6(3) . .
O34 Mo9 O7 C10 -57.8(6) . .
O34 Mo9 O30 Mo8 14.4(3) . .
O34 Mo9 O30 Cr2 -88.8(3) . .
O34 Mo9 O35 Mo10 -61.1(7) . .
O34 Mo9 O35 K1 137.5(5) . 2_776
O34 Mo9 O46 K7 52.5(5) . 1_666
O34 Mo9 O46 K8 103.8(6) . 1_666
O34 Mo9 O47 K8 -106.2(6) . 1_666
O34 K7 O57 K7 66.6(4) 2_666 2
O35 Mo9 O7 Mo10 16.3(2) . .
O35 Mo9 O7 Cr2 -85.7(3) . .
O35 Mo9 O7 C10 142.0(6) . .
O35 Mo9 O30 Mo8 176.0(3) . .
O35 Mo9 O30 Cr2 72.8(3) . .
O35 Mo9 O34 Mo8 -55.0(8) . .
O35 Mo9 O34 K7 -178.5(5) . 2_666
O35 Mo9 O46 K7 -153.9(5) . 1_666
O35 Mo9 O46 K8 -102.6(6) . 1_666
O35 Mo9 O47 K8 99.7(6) . 1_666
O35 Mo10 O7 Mo9 -16.0(2) . .
O35 Mo10 O7 Cr2 86.8(3) . .
O35 Mo10 O7 C10 -142.2(6) . .
O35 Mo10 O31 Mo11 -174.5(3) . .
O35 Mo10 O31 Cr2 -71.1(3) . .
O35 Mo10 O36 Mo11 58.2(7) . .
O35 Mo10 O48 K5 18.7(14) . .
O35 Mo10 O49 K1 8.4(3) . 2_776
O35 Mo10 O49 K4 -94.1(7) . 1_565
O35 K1 O59 K4 63.6(5) 2_776 2_766
O35 K1 O59 K6 -104.1(4) 2_776 1_655
O35 K1 O60 K6 127.7(3) 2_776 1_655
O36 Mo10 O7 Mo9 -177.5(2) . .
O36 Mo10 O7 Cr2 -74.7(3) . .
O36 Mo10 O7 C10 56.3(6) . .
O36 Mo10 O31 Mo11 -14.4(2) . .
O36 Mo10 O31 Cr2 89.0(3) . .
O36 Mo10 O35 Mo9 58.2(7) . .
O36 Mo10 O35 K1 -138.7(4) . 2_776
O36 Mo10 O48 K5 -134.5(14) . .
O36 Mo10 O49 K1 162.1(2) . 2_776
O36 Mo10 O49 K4 59.6(7) . 1_565
O36 Mo11 O6 Mo12 176.8(3) . .
O36 Mo11 O6 Cr2 74.7(3) . .
O36 Mo11 O6 C9 -56.2(6) . .
O36 Mo11 O31 Mo10 14.2(2) . .
O36 Mo11 O31 Cr2 -88.7(3) . .
O36 Mo11 O37 Mo12 -58.0(7) . .
O36 Mo11 O38 K4 -58.7(5) . 1_565
O36 Mo11 O39 K5 91.9(8) . 2_776
O37 Mo11 O6 Mo12 15.5(2) . .
O37 Mo11 O6 Cr2 -86.6(3) . .
O37 Mo11 O6 C9 142.5(6) . .
O37 Mo11 O31 Mo10 175.3(2) . .
O37 Mo11 O31 Cr2 72.4(3) . .
O37 Mo11 O36 Mo10 -57.0(7) . .
O37 Mo11 O38 K4 95.5(5) . 1_565
O37 Mo11 O39 K5 -61.7(8) . 2_776
O37 Mo12 O6 Mo11 -15.8(3) . .
O37 Mo12 O6 Cr2 85.7(3) . .
O37 Mo12 O6 C9 -142.1(7) . .
O37 Mo12 O29 Mo7 -174.0(2) . .
O37 Mo12 O29 Cr2 -73.1(3) . .
O37 Mo12 O32 Mo7 56.1(6) . .
O37 Mo12 O40 K5 52.9(6) . 2_776
O37 Mo12 O40 K6 -102.9(5) . .
O37 Mo12 O41 K4 -156.8(4) . 2_666
O38 Mo11 O6 Mo12 77.1(9) . .
O38 Mo11 O6 Cr2 -25.0(10) . .
O38 Mo11 O6 C9 -155.9(9) . .
O38 Mo11 O31 Mo10 -86.4(3) . .
O38 Mo11 O31 Cr2 170.7(3) . .
O38 Mo11 O36 Mo10 69.0(4) . .
O38 Mo11 O37 Mo12 175.5(4) . .
O38 Mo11 O39 K5 -163.7(7) . 2_776
O39 Mo11 O6 Mo12 -84.1(3) . .
O39 Mo11 O6 Cr2 173.8(3) . .
O39 Mo11 O6 C9 42.9(6) . .
O39 Mo11 O31 Mo10 80.0(8) . .
O39 Mo11 O31 Cr2 -23.0(9) . .
O39 Mo11 O36 Mo10 178.5(4) . .
O39 Mo11 O37 Mo12 66.5(4) . .
O39 Mo11 O38 K4 -161.8(4) . 1_565
O40 Mo12 O6 Mo11 84.3(3) . .
O40 Mo12 O6 Cr2 -174.2(3) . .
O40 Mo12 O6 C9 -42.0(6) . .
O40 Mo12 O29 Mo7 -75.2(9) . .
O40 Mo12 O29 Cr2 25.8(10) . .
O40 Mo12 O32 Mo7 -178.9(4) . .
O40 Mo12 O37 Mo11 -66.9(4) . .
O40 Mo12 O41 K4 100.5(5) . 2_666
O41 Mo12 O6 Mo11 -77.8(10) . .
O41 Mo12 O6 Cr2 23.8(11) . .
O41 Mo12 O6 C9 155.9(10) . .
O41 Mo12 O29 Mo7 88.2(3) . .
O41 Mo12 O29 Cr2 -170.9(3) . .
O41 Mo12 O32 Mo7 -71.5(4) . .
O41 Mo12 O37 Mo11 -173.9(4) . .
O41 Mo12 O40 K5 154.3(5) . 2_776
O41 Mo12 O40 K6 -1.6(6) . .
O42 Mo7 O5 Mo8 72.8(12) . .
O42 Mo7 O5 Cr2 -29.6(13) . .
O42 Mo7 O5 C8 -161.4(12) . .
O42 Mo7 O29 Mo12 -86.6(3) . .
O42 Mo7 O29 Cr2 171.1(4) . .
O42 Mo7 O32 Mo12 73.4(4) . .
O42 Mo7 O33 Mo8 172.1(4) . .
O42 Mo7 O43 K2 34.3(5) . .
O42 Mo7 O43 K3 -104.4(6) . 2_666
O42 Mo7 K2 Mo7 -145(100) . 2_666
O42 Mo7 K2 O21 127.2(4) . .
O42 Mo7 K2 O21 -52.8(4) . 2_666
O42 Mo7 K2 O43 33.6(5) . 2_666
O42 Mo7 K2 O43 -146.4(5) . .
O42 Mo7 K2 K3 -127.5(3) . 2_666
O42 Mo7 K2 K3 52.5(3) . .
O42 Mo7 K2 O50 -97.8(4) . 2_666
O42 Mo7 K2 O50 82.2(4) . .
O42 Mo7 K2 O54 10.1(4) . .
O42 Mo7 K2 O54 -169.9(4) . 2_666
O43 Mo7 O5 Mo8 -85.5(3) . .
O43 Mo7 O5 Cr2 172.1(4) . .
O43 Mo7 O5 C8 40.3(6) . .
O43 Mo7 O29 Mo12 78.1(9) . .
O43 Mo7 O29 Cr2 -24.2(10) . .
O43 Mo7 O32 Mo12 -178.1(3) . .
O43 Mo7 O33 Mo8 64.0(4) . .
O43 Mo7 O42 K4 -92.4(6) . 2_666
O43 Mo7 K2 Mo7 1(100) . 2_666
O43 Mo7 K2 O21 93.6(5) . 2_666
O43 Mo7 K2 O21 -86.4(5) . .
O43 Mo7 K2 O43 180.000(2) . 2_666
O43 Mo7 K2 K3 -161.1(4) . .
O43 Mo7 K2 K3 18.9(4) . 2_666
O43 Mo7 K2 O50 -131.4(5) . .
O43 Mo7 K2 O50 48.6(5) . 2_666
O43 Mo7 K2 O54 -23.5(5) . 2_666
O43 Mo7 K2 O54 156.5(5) . .
O43 K2 K3 Mo2 94.67(19) . .
O43 K2 K3 Mo2 -85.33(19) 2_666 .
O43 K2 K3 O17 -105.1(2) . 1_455
O43 K2 K3 O17 74.9(2) 2_666 1_455
O43 K2 K3 O22 -78.6(2) 2_666 .
O43 K2 K3 O22 101.4(2) . .
O43 K2 K3 O28 -38.2(3) . 1_455
O43 K2 K3 O28 141.8(3) 2_666 1_455
O43 K2 K3 O43 180.0 . 2_666
O43 K2 K3 O44 176.1(2) . 2_666
O43 K2 K3 O44 -3.9(2) 2_666 2_666
O43 K2 K3 K4 147.60(19) 2_666 2_666
O43 K2 K3 K4 -32.40(19) . 2_666
O43 K2 K3 K8 -52.6(18) 2_666 .
O43 K2 K3 K8 127.4(18) . .
O43 K2 K3 O50 25.1(3) . .
O43 K2 K3 O50 -154.9(3) 2_666 .
O43 K2 K3 O54 110.8(3) 2_666 .
O43 K2 K3 O54 -69.2(3) . .
O43 K2 K3 O55 -143.7(3) 2_666 .
O43 K2 K3 O55 36.3(3) . .
O43 K2 K4 Mo7 177.23(16) . 2_666
O43 K2 K4 Mo7 -2.77(16) 2_666 2_666
O43 K2 K4 O20 -95.6(2) . .
O43 K2 K4 O20 84.4(2) 2_666 .
O43 K2 K4 O38 31.1(2) 2_666 1_545
O43 K2 K4 O38 -148.9(2) . 1_545
O43 K2 K4 O41 -44.3(2) 2_666 2_666
O43 K2 K4 O41 135.7(2) . 2_666
O43 K2 K4 O42 -163.6(3) . 2_666
O43 K2 K4 O42 16.4(3) 2_666 2_666
O43 K2 K4 O49 163.9(12) 2_666 1_545
O43 K2 K4 O49 -16.1(12) . 1_545
O43 K2 K4 K1 -125.49(18) 2_666 2_766
O43 K2 K4 K1 54.51(18) . 2_766
O43 K2 K4 K3 -154.33(17) 2_666 2_666
O43 K2 K4 K3 25.67(17) . 2_666
O43 K2 K4 O54 -32.8(3) . 2_666
O43 K2 K4 O54 147.2(3) 2_666 2_666
O43 K2 K4 O59 -101.2(3) 2_666 2_766
O43 K2 K4 O59 78.8(3) . 2_766
O43 K2 O50 K3 -160.4(2) . .
O43 K2 O50 K3 19.6(2) 2_666 .
O43 K2 O54 K3 -47.6(2) 2_666 .
O43 K2 O54 K3 132.4(2) . .
O43 K2 O54 K4 -148.0(3) 2_666 2_666
O43 K2 O54 K4 32.0(3) . 2_666
O43 K3 K7 Mo6 89.88(17) 2_666 1_455
O43 K3 K7 Mo8 -22.68(19) 2_666 2_666
O43 K3 K7 Mo9 -152.5(2) 2_666 1_444
O43 K3 K7 O16 126.6(3) 2_666 1_455
O43 K3 K7 O18 66.1(2) 2_666 1_455
O43 K3 K7 O34 -0.7(3) 2_666 2_666
O43 K3 K7 O44 -22.7(3) 2_666 2_666
O43 K3 K7 O46 -176.9(3) 2_666 1_444
O43 K3 K7 K7 -53.4(6) 2_666 2
O43 K3 K7 O57 -84.6(4) 2_666 .
O43 K3 K7 O57 47.9(6) 2_666 2
O43 K3 K8 Mo5 135.0(2) 2_666 1_455
O43 K3 K8 Mo9 99(3) 2_666 1_444
O43 K3 K8 O16 102.6(3) 2_666 1_455
O43 K3 K8 O27 151.0(4) 2_666 1_455
O43 K3 K8 O44 10.2(5) 2_666 2_666
O43 K3 K8 O46 99.6(10) 2_666 1_444
O43 K3 K8 O47 -75(4) 2_666 1_444
O43 K3 K8 K1 158.5(4) 2_666 2_665
O43 K3 K8 O55 -144.8(3) 2_666 .
O43 K3 K8 O56 -54.2(7) 2_666 .
O43 K3 O50 K2 -18.0(2) 2_666 .
O43 K3 O54 K2 44.37(16) 2_666 .
O43 K3 O54 K4 155.4(2) 2_666 2_666
O43 K3 O55 K8 101.1(6) 2_666 .
O44 Mo8 O5 Mo7 84.2(3) . .
O44 Mo8 O5 Cr2 -172.3(3) . .
O44 Mo8 O5 C8 -40.2(6) . .
O44 Mo8 O30 Mo9 -68.8(10) . .
O44 Mo8 O30 Cr2 34.1(11) . .
O44 Mo8 O33 Mo7 -68.3(4) . .
O44 Mo8 O34 Mo9 -175.6(5) . .
O44 Mo8 O34 K7 -33.7(3) . 2_666
O44 K3 K7 Mo6 112.6(3) 2_666 1_455
O44 K3 K7 Mo8 0.0(3) 2_666 2_666
O44 K3 K7 Mo9 -129.8(4) 2_666 1_444
O44 K3 K7 O16 149.3(4) 2_666 1_455
O44 K3 K7 O18 88.8(4) 2_666 1_455
O44 K3 K7 O34 22.0(3) 2_666 2_666
O44 K3 K7 O46 -154.2(5) 2_666 1_444
O44 K3 K7 K7 -30.7(5) 2_666 2
O44 K3 K7 O57 -61.9(4) 2_666 .
O44 K3 K7 O57 70.7(7) 2_666 2
O44 K3 K8 Mo5 124.8(5) 2_666 1_455
O44 K3 K8 Mo9 89(3) 2_666 1_444
O44 K3 K8 O16 92.3(5) 2_666 1_455
O44 K3 K8 O27 140.7(7) 2_666 1_455
O44 K3 K8 O46 89.3(13) 2_666 1_444
O44 K3 K8 O47 -86(4) 2_666 1_444
O44 K3 K8 K1 148.2(8) 2_666 2_665
O44 K3 K8 O55 -155.0(4) 2_666 .
O44 K3 K8 O56 -64.5(4) 2_666 .
O44 K3 O50 K2 -67.1(6) 2_666 .
O44 K3 O54 K2 94.4(2) 2_666 .
O44 K3 O54 K4 -154.6(2) 2_666 2_666
O44 K3 O55 K8 22.4(3) 2_666 .
O44 K7 O57 K7 120.5(4) 2_666 2
O44 K8 O55 K3 -18.1(3) 2_666 .
O45 Mo8 O5 Mo7 -80.0(10) . .
O45 Mo8 O5 Cr2 23.5(10) . .
O45 Mo8 O5 C8 155.5(10) . .
O45 Mo8 O30 Mo9 88.0(3) . .
O45 Mo8 O30 Cr2 -169.2(4) . .
O45 Mo8 O33 Mo7 -176.5(4) . .
O45 Mo8 O34 Mo9 -67.7(5) . .
O45 Mo8 O34 K7 74.3(4) . 2_666
O45 Mo8 O44 K3 112.2(8) . 2_666
O45 Mo8 O44 K7 -67.9(4) . 2_666
O45 Mo8 O44 K8 -23.8(7) . 2_666
O46 Mo9 O7 Mo10 73.6(11) . .
O46 Mo9 O7 Cr2 -28.4(12) . .
O46 Mo9 O7 C10 -160.8(11) . .
O46 Mo9 O30 Mo8 -86.7(4) . .
O46 Mo9 O30 Cr2 170.1(4) . .
O46 Mo9 O34 Mo8 70.2(5) . .
O46 Mo9 O34 K7 -53.3(6) . 2_666
O46 Mo9 O35 Mo10 172.8(4) . .
O46 Mo9 O35 K1 11.4(4) . 2_776
O46 Mo9 O47 K8 -1.8(7) . 1_666
O46 K7 O57 K7 -99.4(4) 1_444 2
O46 K8 O55 K3 121.0(11) 1_444 .
O47 Mo9 O7 Mo10 -85.4(3) . .
O47 Mo9 O7 Cr2 172.6(4) . .
O47 Mo9 O7 C10 40.3(6) . .
O47 Mo9 O30 Mo8 76.6(11) . .
O47 Mo9 O30 Cr2 -26.6(12) . .
O47 Mo9 O34 Mo8 177.8(5) . .
O47 Mo9 O34 K7 54.2(6) . 2_666
O47 Mo9 O35 Mo10 65.4(5) . .
O47 Mo9 O35 K1 -96.0(4) . 2_776
O47 Mo9 O46 K7 -49.5(6) . 1_666
O47 Mo9 O46 K8 1.8(6) . 1_666
O47 K8 O55 K3 -164.2(5) 1_444 .
O48 Mo10 O7 Mo9 84.4(3) . .
O48 Mo10 O7 Cr2 -172.7(4) . .
O48 Mo10 O7 C10 -41.8(7) . .
O48 Mo10 O31 Mo11 -74.9(11) . .
O48 Mo10 O31 Cr2 28.5(12) . .
O48 Mo10 O35 Mo9 -66.4(4) . .
O48 Mo10 O35 K1 96.7(4) . 2_776
O48 Mo10 O36 Mo11 -176.6(4) . .
O48 Mo10 O49 K1 -94.8(4) . 2_776
O48 Mo10 O49 K4 162.7(7) . 1_565
O49 Mo10 O7 Mo9 -70.8(10) . .
O49 Mo10 O7 Cr2 32.1(11) . .
O49 Mo10 O7 C10 163.0(10) . .
O49 Mo10 O31 Mo11 89.3(3) . .
O49 Mo10 O31 Cr2 -167.3(4) . .
O49 Mo10 O35 Mo9 -174.7(4) . .
O49 Mo10 O35 K1 -11.6(4) . 2_776
O49 Mo10 O36 Mo11 -67.2(4) . .
O49 Mo10 O48 K5 118.7(14) . .
O49 K1 O59 K4 16.1(3) 2_776 2_766
O49 K1 O59 K6 -151.7(5) 2_776 1_655
O49 K1 O60 K6 96.2(3) 2_776 1_655
C1 O1 C6 C7 178.7(7) . .
C1 C2 C3 O2 -178.0(7) . .
C1 C2 C4 O4 175.7(7) . .
C1 C2 C5 O3 -179.8(7) . .
C3 C2 C4 O4 -63.7(9) . .
C3 C2 C5 O3 61.0(10) . .
C4 C2 C3 O2 62.5(10) . .
C4 C2 C5 O3 -64.1(9) . .
C5 C2 C3 O2 -61.4(10) . .
C5 C2 C4 O4 61.5(8) . .
C6 O1 C1 C2 -167.3(8) . .
C6 C7 C8 O5 179.3(7) . .
C6 C7 C9 O6 -179.4(7) . .
C6 C7 C10 O7 -178.7(8) . .
C8 C7 C9 O6 63.4(10) . .
C8 C7 C10 O7 -64.1(10) . .
C9 C7 C8 O5 -63.1(10) . .
C9 C7 C10 O7 65.0(11) . .
C10 C7 C8 O5 65.9(9) . .
C10 C7 C9 O6 -64.7(9) . .
K1 Mo4 O4 Mo3 158.81(11) . .
K1 Mo4 O4 Cr1 -99.9(2) . .
K1 Mo4 O4 C4 32.8(5) . .
K1 Mo4 O9 Mo5 3.7(2) . .
K1 Mo4 O9 Cr1 108.38(19) . .
K1 Mo4 O14 Mo3 -81(2) . .
K1 Mo4 O14 K6 111(2) . 2_665
K1 Mo4 O15 Mo5 -131.2(5) . .
K1 Mo4 O25 K5 -136.5(6) . 2_776
K1 Mo4 O26 K1 77.2(5) . 2_765
K1 Mo5 O3 Mo6 -149.30(11) . .
K1 Mo5 O3 Cr1 109.19(19) . .
K1 Mo5 O3 C5 -21.8(6) . .
K1 Mo5 O9 Mo4 -4.1(2) . .
K1 Mo5 O9 Cr1 -108.1(2) . .
K1 Mo5 O15 Mo4 136.6(5) . .
K1 Mo5 O16 Mo6 84.1(8) . .
K1 Mo5 O16 K7 -67.7(10) . 1_655
K1 Mo5 O16 K8 -53.0(9) . 1_655
K1 Mo5 O27 K1 -88.3(5) . 2_765
K1 Mo5 O27 K8 125.1(5) . 1_655
K1 Mo5 O28 K3 -154.3(5) . 1_655
K1 Mo9 O7 Mo10 18.62(18) 2_776 .
K1 Mo9 O7 Cr2 -83.4(2) 2_776 .
K1 Mo9 O7 C10 144.2(5) 2_776 .
K1 Mo9 O30 Mo8 -151.98(19) 2_776 .
K1 Mo9 O30 Cr2 104.8(2) 2_776 .
K1 Mo9 O34 Mo8 18.0(9) 2_776 .
K1 Mo9 O34 K7 -105.5(6) 2_776 2_666
K1 Mo9 O35 Mo10 161.4(6) 2_776 .
K1 Mo9 O46 K7 -147.1(6) 2_776 1_666
K1 Mo9 O46 K8 -95.8(6) 2_776 1_666
K1 Mo9 O47 K8 65.9(6) 2_776 1_666
K1 Mo10 O7 Mo9 -19.83(19) 2_776 .
K1 Mo10 O7 Cr2 83.0(3) 2_776 .
K1 Mo10 O7 C10 -146.0(6) 2_776 .
K1 Mo10 O31 Mo11 148.02(15) 2_776 .
K1 Mo10 O31 Cr2 -108.6(2) 2_776 .
K1 Mo10 O35 Mo9 -163.1(6) 2_776 .
K1 Mo10 O36 Mo11 -27.6(7) 2_776 .
K1 Mo10 O48 K5 58.0(14) 2_776 .
K1 Mo10 O49 K4 -102.5(7) 2_776 1_565
K1 K8 O55 K3 134.1(3) 2_665 .
K2 Mo7 O5 Mo8 -102.51(16) . .
K2 Mo7 O5 Cr2 155.07(17) . .
K2 Mo7 O5 C8 23.3(6) . .
K2 Mo7 O29 Mo12 -14.7(4) . .
K2 Mo7 O29 Cr2 -117.0(3) . .
K2 Mo7 O32 Mo12 150.9(3) . .
K2 Mo7 O33 Mo8 90.9(3) . .
K2 Mo7 O42 K4 -73.9(5) . 2_666
K2 Mo7 O43 K3 -138.7(8) . 2_666
K2 K3 K7 Mo6 76.3(2) . 1_455
K2 K3 K7 Mo8 -36.3(3) . 2_666
K2 K3 K7 Mo9 -166.14(12) . 1_444
K2 K3 K7 O16 113.0(2) . 1_455
K2 K3 K7 O18 52.5(3) . 1_455
K2 K3 K7 O34 -14.3(4) . 2_666
K2 K3 K7 O44 -36.3(4) . 2_666
K2 K3 K7 O46 169.5(2) . 1_444
K2 K3 K7 K7 -67.1(7) . 2
K2 K3 K7 O57 34.3(7) . 2
K2 K3 K7 O57 -98.2(4) . .
K2 K3 K8 Mo5 179.3(15) . 1_455
K2 K3 K8 Mo9 143.4(16) . 1_444
K2 K3 K8 O16 146.9(15) . 1_455
K2 K3 K8 O27 -164.7(13) . 1_455
K2 K3 K8 O44 54.5(19) . 2_666
K2 K3 K8 O46 143.9(8) . 1_444
K2 K3 K8 O47 -31(6) . 1_444
K2 K3 K8 K1 -157.3(12) . 2_665
K2 K3 K8 O55 -100.5(18) . .
K2 K3 K8 O56 -10(2) . .
K2 K3 O54 K4 111.0(3) . 2_666
K2 K3 O55 K8 163.4(3) . .
K3 Mo2 O2 Mo1 118.1(3) . .
K3 Mo2 O2 Cr1 -140.2(3) . .
K3 Mo2 O2 C3 -8.4(9) . .
K3 Mo2 O8 Mo3 60.1(2) . .
K3 Mo2 O8 Cr1 164.47(14) . .
K3 Mo2 O12 Mo1 -139.0(3) . .
K3 Mo2 O13 Mo3 -109.1(3) . .
K3 Mo2 O21 K2 -19.0(6) . .
K3 O28 K1 Mo4 170.3(4) 1_655 .
K3 O28 K1 Mo5 149.0(6) 1_655 .
K3 O28 K1 Mo9 -111.4(4) 1_655 2_776
K3 O28 K1 Mo10 -106.3(4) 1_655 2_776
K3 O28 K1 O15 177.7(5) 1_655 .
K3 O28 K1 O26 61.1(4) 1_655 2_765
K3 O28 K1 O27 118.6(4) 1_655 2_765
K3 O28 K1 O35 -102.9(4) 1_655 2_776
K3 O28 K1 O49 -102.8(4) 1_655 2_776
K3 O28 K1 O59 -17.4(5) 1_655 .
K3 O28 K1 O60 21.6(6) 1_655 .
K3 O43 K2 Mo7 -23.1(5) 2_666 2_666
K3 O43 K2 Mo7 156.9(5) 2_666 .
K3 O43 K2 O21 -101.5(2) 2_666 .
K3 O43 K2 O21 78.5(2) 2_666 2_666
K3 O43 K2 O43 -44(100) 2_666 2_666
K3 O43 K2 K3 180.000(1) 2_666 .
K3 O43 K2 O50 -159.4(2) 2_666 .
K3 O43 K2 O50 20.6(2) 2_666 2_666
K3 O43 K2 O54 133.14(19) 2_666 .
K3 O43 K2 O54 -46.86(19) 2_666 2_666
K3 K2 K3 Mo2 -30(100) 2_666 .
K3 K2 K3 O17 130(100) 2_666 1_455
K3 K2 K3 O22 -23(100) 2_666 .
K3 K2 K3 O28 -163(100) 2_666 1_455
K3 K2 K3 O43 56(100) 2_666 2_666
K3 K2 K3 O44 52(100) 2_666 2_666
K3 K2 K3 K4 -157(100) 2_666 2_666
K3 K2 K3 K8 3(100) 2_666 .
K3 K2 K3 O50 -99(100) 2_666 .
K3 K2 K3 O54 166(100) 2_666 .
K3 K2 K3 O55 -88(100) 2_666 .
K3 K2 K4 Mo7 151.56(8) 2_666 2_666
K3 K2 K4 Mo7 -28.44(8) . 2_666
K3 K2 K4 O20 -121.27(15) 2_666 .
K3 K2 K4 O20 58.73(15) . .
K3 K2 K4 O38 -174.6(2) 2_666 1_545
K3 K2 K4 O38 5.4(2) . 1_545
K3 K2 K4 O41 110.04(19) 2_666 2_666
K3 K2 K4 O41 -69.96(19) . 2_666
K3 K2 K4 O42 170.7(2) 2_666 2_666
K3 K2 K4 O42 -9.3(2) . 2_666
K3 K2 K4 O49 -41.8(11) 2_666 1_545
K3 K2 K4 O49 138.2(11) . 1_545
K3 K2 K4 K1 28.84(9) 2_666 2_766
K3 K2 K4 K1 -151.16(9) . 2_766
K3 K2 K4 K3 180.000(1) . 2_666
K3 K2 K4 O54 121.5(3) . 2_666
K3 K2 K4 O54 -58.5(3) 2_666 2_666
K3 K2 K4 O59 -126.9(3) . 2_766
K3 K2 K4 O59 53.1(3) 2_666 2_766
K3 K2 O50 K3 180.0 2_666 .
K3 K2 O54 K3 180.0 2_666 .
K3 K2 O54 K4 -100.4(3) . 2_666
K3 K2 O54 K4 79.6(3) 2_666 2_666
K3 K7 O57 K7 150.0(4) . 2
K4 Mo7 O5 Mo8 146.6(3) 2_666 .
K4 Mo7 O5 Cr2 44.2(5) 2_666 .
K4 Mo7 O5 C8 -87.5(7) 2_666 .
K4 Mo7 O29 Mo12 -61.27(16) 2_666 .
K4 Mo7 O29 Cr2 -163.6(2) 2_666 .
K4 Mo7 O32 Mo12 78.2(3) 2_666 .
K4 Mo7 O33 Mo8 -179.8(2) 2_666 .
K4 Mo7 O43 K2 7.7(4) 2_666 .
K4 Mo7 O43 K3 -131.0(5) 2_666 2_666
K4 Mo7 K2 Mo7 -171(100) 2_666 2_666
K4 Mo7 K2 O21 101.38(16) 2_666 .
K4 Mo7 K2 O21 -78.62(16) 2_666 2_666
K4 Mo7 K2 O43 7.8(4) 2_666 2_666
K4 Mo7 K2 O43 -172.2(4) 2_666 .
K4 Mo7 K2 K3 26.68(8) 2_666 .
K4 Mo7 K2 K3 -153.32(8) 2_666 2_666
K4 Mo7 K2 O50 -123.6(2) 2_666 2_666
K4 Mo7 K2 O50 56.4(2) 2_666 .
K4 Mo7 K2 O54 -15.74(16) 2_666 .
K4 Mo7 K2 O54 164.26(16) 2_666 2_666
K4 K3 K7 Mo6 -35.81(19) 2_666 1_455
K4 K3 K7 Mo8 -148.37(12) 2_666 2_666
K4 K3 K7 Mo9 81.8(2) 2_666 1_444
K4 K3 K7 O16 0.9(3) 2_666 1_455
K4 K3 K7 O18 -59.6(2) 2_666 1_455
K4 K3 K7 O34 -126.4(2) 2_666 2_666
K4 K3 K7 O44 -148.4(3) 2_666 2_666
K4 K3 K7 O46 57.4(4) 2_666 1_444
K4 K3 K7 K7 -179.1(5) 2_666 2
K4 K3 K7 O57 149.7(3) 2_666 .
K4 K3 K7 O57 -77.7(6) 2_666 2
K4 K3 K8 Mo5 -23.5(5) 2_666 1_455
K4 K3 K8 Mo9 -59(3) 2_666 1_444
K4 K3 K8 O16 -55.9(6) 2_666 1_455
K4 K3 K8 O27 -7.5(8) 2_666 1_455
K4 K3 K8 O44 -148.2(2) 2_666 2_666
K4 K3 K8 O46 -58.9(14) 2_666 1_444
K4 K3 K8 O47 126(4) 2_666 1_444
K4 K3 K8 K1 0.0(8) 2_666 2_665
K4 K3 K8 O55 56.8(4) 2_666 .
K4 K3 K8 O56 147.3(3) 2_666 .
K4 K3 O50 K2 93.4(2) 2_666 .
K4 K3 O54 K2 -111.0(3) 2_666 .
K4 K3 O55 K8 -135.2(3) 2_666 .
K5 O24 K6 Mo3 166.7(5) 2_776 .
K5 O24 K6 Mo4 150.7(3) 2_776 2_665
K5 O24 K6 O14 129.1(3) 2_776 2_665
K5 O24 K6 O40 -56.6(2) 2_776 .
K5 O24 K6 K1 -131.5(4) 2_776 1_455
K5 O24 K6 O51 -34.6(4) 2_776 2_676
K5 O24 K6 O52 43.4(4) 2_776 2_665
K5 O24 K6 O59 -116.8(4) 2_776 1_455
K5 O24 K6 O60 -18(3) 2_776 1_455
K5 O40 K6 Mo3 67.88(16) 2_776 .
K5 O40 K6 Mo4 159.6(6) 2_776 2_665
K5 O40 K6 O14 76.6(17) 2_776 2_665
K5 O40 K6 O24 51.8(2) 2_776 .
K5 O40 K6 K1 -167.4(2) 2_776 1_455
K5 O40 K6 O51 -106.6(3) 2_776 2_676
K5 O40 K6 O52 -55.9(3) 2_776 2_665
K5 O40 K6 O59 168.8(4) 2_776 1_455
K5 O40 K6 O60 -122.0(4) 2_776 1_455
K6 Mo3 O4 Mo4 -81.5(3) . .
K6 Mo3 O4 Cr1 176.0(2) . .
K6 Mo3 O4 C4 45.6(6) . .
K6 Mo3 O8 Mo2 -66.0(6) . .
K6 Mo3 O8 Cr1 -170.9(4) . .
K6 Mo3 O13 Mo2 137.5(3) . .
K6 Mo3 O14 Mo4 107.9(3) . .
K6 Mo3 O14 K6 -85.5(4) . 2_665
K6 Mo3 O24 K5 -150.7(10) . 2_776
K6 Mo4 O4 Mo3 -36.5(2) 2_665 .
K6 Mo4 O4 Cr1 64.8(2) 2_665 .
K6 Mo4 O4 C4 -162.6(5) 2_665 .
K6 Mo4 O9 Mo5 145.5(3) 2_665 .
K6 Mo4 O9 Cr1 -109.8(3) 2_665 .
K6 Mo4 O14 Mo3 167.8(6) 2_665 .
K6 Mo4 O15 Mo5 -12.6(6) 2_665 .
K6 Mo4 O15 K1 118.5(3) 2_665 .
K6 Mo4 O25 K5 81.0(6) 2_665 2_776
K6 Mo4 O26 K1 -96.0(5) 2_665 2_765
K6 Mo4 K1 Mo5 -84.0(2) 2_665 .
K6 Mo4 K1 Mo9 112.4(2) 2_665 2_776
K6 Mo4 K1 Mo10 161.1(2) 2_665 2_776
K6 Mo4 K1 O15 -110.4(4) 2_665 .
K6 Mo4 K1 O26 -29.7(3) 2_665 2_765
K6 Mo4 K1 O27 37.2(3) 2_665 2_765
K6 Mo4 K1 O28 -96.5(2) 2_665 .
K6 Mo4 K1 O35 135.6(3) 2_665 2_776
K6 Mo4 K1 O49 -173.1(2) 2_665 2_776
K6 Mo4 K1 O59 -106.8(5) 2_665 .
K6 Mo4 K1 O60 53.9(4) 2_665 .
K7 Mo6 O3 Mo5 -16.9(3) 1_655 .
K7 Mo6 O3 Cr1 84.7(3) 1_655 .
K7 Mo6 O3 C5 -144.2(5) 1_655 .
K7 Mo6 O10 Mo1 135.4(2) 1_655 .
K7 Mo6 O10 Cr1 -120.7(3) 1_655 .
K7 Mo6 O11 Mo1 -50.7(6) 1_655 .
K7 Mo6 O16 Mo5 -161.5(5) 1_655 .
K7 Mo6 O16 K8 -41.6(5) 1_655 1_655
K7 Mo6 O17 K3 31.2(4) 1_655 1_655
K7 Mo8 O5 Mo7 133.0(2) 2_666 .
K7 Mo8 O5 Cr2 -123.4(2) 2_666 .
K7 Mo8 O5 C8 8.6(6) 2_666 .
K7 Mo8 O30 Mo9 4.6(3) 2_666 .
K7 Mo8 O30 Cr2 107.4(3) 2_666 .
K7 Mo8 O33 Mo7 -83.9(6) 2_666 .
K7 Mo8 O34 Mo9 -142.0(5) 2_666 .
K7 Mo8 O44 K3 -179.9(9) 2_666 2_666
K7 Mo8 O44 K8 44.2(6) 2_666 2_666
K7 Mo9 O7 Mo10 -151.3(4) 1_666 .
K7 Mo9 O7 Cr2 106.7(5) 1_666 .
K7 Mo9 O7 C10 -25.7(9) 1_666 .
K7 Mo9 O30 Mo8 -51.3(3) 1_666 .
K7 Mo9 O30 Cr2 -154.5(2) 1_666 .
K7 Mo9 O34 Mo8 101.8(4) 1_666 .
K7 Mo9 O34 K7 -21.8(5) 1_666 2_666
K7 Mo9 O35 Mo10 150.3(3) 1_666 .
K7 Mo9 O35 K1 -11.1(5) 1_666 2_776
K7 Mo9 O46 K8 51.3(6) 1_666 1_666
K7 Mo9 O47 K8 -31.7(5) 1_666 1_666
K8 Mo5 O3 Mo6 -8.2(4) 1_655 .
K8 Mo5 O3 Cr1 -109.7(4) 1_655 .
K8 Mo5 O3 C5 119.3(6) 1_655 .
K8 Mo5 O9 Mo4 -137.8(4) 1_655 .
K8 Mo5 O9 Cr1 118.1(5) 1_655 .
K8 Mo5 O15 Mo4 98.5(6) 1_655 .
K8 Mo5 O15 K1 -38.1(7) 1_655 .
K8 Mo5 O16 Mo6 137.1(5) 1_655 .
K8 Mo5 O16 K7 -14.7(4) 1_655 1_655
K8 Mo5 O27 K1 146.6(8) 1_655 2_765
K8 Mo5 O28 K1 120.3(4) 1_655 .
K8 Mo5 O28 K3 -34.1(5) 1_655 1_655
K8 Mo5 K1 Mo4 139.9(2) 1_655 .
K8 Mo5 K1 Mo9 168.7(2) 1_655 2_776
K8 Mo5 K1 Mo10 -149.2(2) 1_655 2_776
K8 Mo5 K1 O15 161.8(4) 1_655 .
K8 Mo5 K1 O26 15.9(3) 1_655 2_765
K8 Mo5 K1 O27 87.0(3) 1_655 2_765
K8 Mo5 K1 O28 -67.3(3) 1_655 .
K8 Mo5 K1 O35 -162.3(3) 1_655 2_776
K8 Mo5 K1 O49 -134.5(3) 1_655 2_776
K8 Mo5 K1 O59 -55.1(4) 1_655 .
K8 Mo5 K1 O60 22.2(5) 1_655 .
K8 Mo9 O7 Mo10 -73.9(6) 1_666 .
K8 Mo9 O7 Cr2 -176.0(6) 1_666 .
K8 Mo9 O7 C10 51.7(9) 1_666 .
K8 Mo9 O30 Mo8 -81.0(7) 1_666 .
K8 Mo9 O30 Cr2 175.8(6) 1_666 .
K8 Mo9 O34 Mo8 124.4(5) 1_666 .
K8 Mo9 O34 K7 0.9(6) 1_666 2_666
K8 Mo9 O35 Mo10 119.5(4) 1_666 .
K8 Mo9 O35 K1 -41.9(5) 1_666 2_776
K8 Mo9 O46 K7 -51.3(6) 1_666 1_666
K8 K3 K7 Mo6 -128.8(4) . 1_455
K8 K3 K7 Mo8 118.7(4) . 2_666
K8 K3 K7 Mo9 -11.2(4) . 1_444
K8 K3 K7 O16 -92.1(4) . 1_455
K8 K3 K7 O18 -152.5(5) . 1_455
K8 K3 K7 O34 140.7(5) . 2_666
K8 K3 K7 O44 118.6(5) . 2_666
K8 K3 K7 O46 -35.5(4) . 1_444
K8 K3 K7 K7 87.9(8) . 2
K8 K3 K7 O57 56.8(5) . .
K8 K3 K7 O57 -170.7(8) . 2
K8 K3 O50 K2 -162.3(3) . .
K8 K3 O54 K2 173.6(7) . .
K8 K3 O54 K4 -75.4(8) . 2_666
O50 K2 K3 Mo2 69.6(2) . .
O50 K2 K3 Mo2 -110.4(2) 2_666 .
O50 K2 K3 O17 49.8(3) 2_666 1_455
O50 K2 K3 O17 -130.2(3) . 1_455
O50 K2 K3 O22 -103.7(3) 2_666 .
O50 K2 K3 O22 76.3(3) . .
O50 K2 K3 O28 -63.3(3) . 1_455
O50 K2 K3 O28 116.7(3) 2_666 1_455
O50 K2 K3 O43 154.9(3) . 2_666
O50 K2 K3 O43 -25.1(3) 2_666 2_666
O50 K2 K3 O44 -28.9(3) 2_666 2_666
O50 K2 K3 O44 151.1(3) . 2_666
O50 K2 K3 K4 122.5(2) 2_666 2_666
O50 K2 K3 K4 -57.5(2) . 2_666
O50 K2 K3 K8 102.3(19) . .
O50 K2 K3 K8 -77.7(19) 2_666 .
O50 K2 K3 O50 180.0 2_666 .
O50 K2 K3 O54 85.7(3) 2_666 .
O50 K2 K3 O54 -94.3(3) . .
O50 K2 K3 O55 -168.8(3) 2_666 .
O50 K2 K3 O55 11.2(3) . .
O50 K2 K4 Mo7 -94.2(2) . 2_666
O50 K2 K4 Mo7 85.8(2) 2_666 2_666
O50 K2 K4 O20 173.0(3) 2_666 .
O50 K2 K4 O20 -7.0(3) . .
O50 K2 K4 O38 119.7(3) 2_666 1_545
O50 K2 K4 O38 -60.3(3) . 1_545
O50 K2 K4 O41 -135.7(3) . 2_666
O50 K2 K4 O41 44.3(3) 2_666 2_666
O50 K2 K4 O42 -75.0(3) . 2_666
O50 K2 K4 O42 105.0(3) 2_666 2_666
O50 K2 K4 O49 -107.5(12) 2_666 1_545
O50 K2 K4 O49 72.5(12) . 1_545
O50 K2 K4 K1 143.1(2) . 2_766
O50 K2 K4 K1 -36.9(2) 2_666 2_766
O50 K2 K4 K3 -65.7(2) 2_666 2_666
O50 K2 K4 K3 114.3(2) . 2_666
O50 K2 K4 O54 55.8(4) . 2_666
O50 K2 K4 O54 -124.2(4) 2_666 2_666
O50 K2 K4 O59 167.4(4) . 2_766
O50 K2 K4 O59 -12.6(4) 2_666 2_766
O50 K2 O50 K3 94(100) 2_666 .
O50 K2 O54 K3 59.2(2) . .
O50 K2 O54 K3 -120.8(2) 2_666 .
O50 K2 O54 K4 138.8(3) 2_666 2_666
O50 K2 O54 K4 -41.2(3) . 2_666
O50 K3 K7 Mo6 -120.6(7) . 1_455
O50 K3 K7 Mo8 126.8(7) . 2_666
O50 K3 K7 Mo9 -3.0(8) . 1_444
O50 K3 K7 O16 -83.9(7) . 1_455
O50 K3 K7 O18 -144.4(7) . 1_455
O50 K3 K7 O34 148.8(7) . 2_666
O50 K3 K7 O44 126.8(7) . 2_666
O50 K3 K7 O46 -27.4(8) . 1_444
O50 K3 K7 K7 96.0(8) . 2
O50 K3 K7 O57 64.9(8) . .
O50 K3 K7 O57 -162.6(8) . 2
O50 K3 K8 Mo5 -89.7(4) . 1_455
O50 K3 K8 Mo9 -126(3) . 1_444
O50 K3 K8 O16 -122.2(4) . 1_455
O50 K3 K8 O27 -73.8(6) . 1_455
O50 K3 K8 O44 145.5(4) . 2_666
O50 K3 K8 O46 -125.2(12) . 1_444
O50 K3 K8 O47 60(4) . 1_444
O50 K3 K8 K1 -66.3(7) . 2_665
O50 K3 K8 O55 -9.5(4) . .
O50 K3 K8 O56 81.0(6) . .
O50 K3 O54 K2 -56.4(2) . .
O50 K3 O54 K4 54.6(3) . 2_666
O50 K3 O55 K8 172.5(3) . .
O54 K2 K3 Mo2 -16.1(2) 2_666 .
O54 K2 K3 Mo2 163.9(2) . .
O54 K2 K3 O17 -35.9(2) . 1_455
O54 K2 K3 O17 144.1(2) 2_666 1_455
O54 K2 K3 O22 170.6(3) . .
O54 K2 K3 O22 -9.4(3) 2_666 .
O54 K2 K3 O28 -149.0(3) 2_666 1_455
O54 K2 K3 O28 31.0(3) . 1_455
O54 K2 K3 O43 69.2(3) 2_666 2_666
O54 K2 K3 O43 -110.8(3) . 2_666
O54 K2 K3 O44 65.3(3) 2_666 2_666
O54 K2 K3 O44 -114.7(3) . 2_666
O54 K2 K3 K4 -143.2(2) 2_666 2_666
O54 K2 K3 K4 36.8(2) . 2_666
O54 K2 K3 K8 16.5(19) 2_666 .
O54 K2 K3 K8 -163.5(19) . .
O54 K2 K3 O50 -85.7(3) 2_666 .
O54 K2 K3 O50 94.3(3) . .
O54 K2 K3 O54 180.000(1) 2_666 .
O54 K2 K3 O55 105.5(3) . .
O54 K2 K3 O55 -74.5(3) 2_666 .
O54 K2 K4 Mo7 -150.0(3) 2_666 2_666
O54 K2 K4 Mo7 30.0(3) . 2_666
O54 K2 K4 O20 -62.8(3) 2_666 .
O54 K2 K4 O20 117.2(3) . .
O54 K2 K4 O38 63.9(4) . 1_545
O54 K2 K4 O38 -116.1(4) 2_666 1_545
O54 K2 K4 O41 -11.5(4) . 2_666
O54 K2 K4 O41 168.5(4) 2_666 2_666
O54 K2 K4 O42 49.2(4) . 2_666
O54 K2 K4 O42 -130.8(4) 2_666 2_666
O54 K2 K4 O49 16.7(11) 2_666 1_545
O54 K2 K4 O49 -163.3(11) . 1_545
O54 K2 K4 K1 -92.7(3) . 2_766
O54 K2 K4 K1 87.3(3) 2_666 2_766
O54 K2 K4 K3 58.5(3) 2_666 2_666
O54 K2 K4 K3 -121.5(3) . 2_666
O54 K2 K4 O54 180.0 . 2_666
O54 K2 K4 O59 111.6(4) 2_666 2_766
O54 K2 K4 O59 -68.4(4) . 2_766
O54 K2 O50 K3 -53.9(2) . .
O54 K2 O50 K3 126.1(2) 2_666 .
O54 K2 O54 K3 -55(100) 2_666 .
O54 K2 O54 K4 -155(100) 2_666 2_666
O54 K3 K7 Mo6 9.8(2) . 1_455
O54 K3 K7 Mo8 -102.8(2) . 2_666
O54 K3 K7 Mo9 127.4(3) . 1_444
O54 K3 K7 O16 46.5(3) . 1_455
O54 K3 K7 O18 -14.0(3) . 1_455
O54 K3 K7 O34 -80.8(3) . 2_666
O54 K3 K7 O44 -102.8(4) . 2_666
O54 K3 K7 O46 103.0(4) . 1_444
O54 K3 K7 K7 -133.6(6) . 2
O54 K3 K7 O57 -32.2(7) . 2
O54 K3 K7 O57 -164.7(4) . .
O54 K3 K8 Mo5 20.5(9) . 1_455
O54 K3 K8 Mo9 -15(4) . 1_444
O54 K3 K8 O16 -11.9(9) . 1_455
O54 K3 K8 O27 36.5(11) . 1_455
O54 K3 K8 O44 -104.3(5) . 2_666
O54 K3 K8 O46 -14.9(17) . 1_444
O54 K3 K8 O47 170(3) . 1_444
O54 K3 K8 K1 44.0(11) . 2_665
O54 K3 K8 O55 100.7(7) . .
O54 K3 K8 O56 -168.7(4) . .
O54 K3 O50 K2 55.10(19) . .
O54 K3 O55 K8 -135.2(3) . .
O55 K3 K7 Mo6 -118.2(2) . 1_455
O55 K3 K7 Mo8 129.3(2) . 2_666
O55 K3 K7 Mo9 -0.6(3) . 1_444
O55 K3 K7 O16 -81.5(3) . 1_455
O55 K3 K7 O18 -142.0(3) . 1_455
O55 K3 K7 O34 151.3(3) . 2_666
O55 K3 K7 O44 129.2(4) . 2_666
O55 K3 K7 O46 -24.9(4) . 1_444
O55 K3 K7 K7 98.5(6) . 2
O55 K3 K7 O57 -160.1(6) . 2
O55 K3 K7 O57 67.4(4) . .
O55 K3 K8 Mo5 -80.2(3) . 1_455
O55 K3 K8 Mo9 -116(3) . 1_444
O55 K3 K8 O16 -112.7(4) . 1_455
O55 K3 K8 O27 -64.3(5) . 1_455
O55 K3 K8 O44 155.0(4) . 2_666
O55 K3 K8 O46 -115.7(12) . 1_444
O55 K3 K8 O47 69(4) . 1_444
O55 K3 K8 K1 -56.8(6) . 2_665
O55 K3 K8 O56 90.5(6) . .
O55 K3 O50 K2 -170.5(3) . .
O55 K3 O54 K2 -111.0(3) . .
O55 K3 O54 K4 0.0(4) . 2_666
O56 K8 O55 K3 -86.2(4) . .
O57 K7 O57 K7 0.0 2 2
O59 K1 O60 K6 23.2(4) . 1_655
O60 K1 O59 K4 141.5(5) . 2_766
O60 K1 O59 K6 -26.2(4) . 1_655
